data_7159331
loop_
_publ_author_name
'Zaitsev, Andrei V.'
'Kiselev, Sergey S.'
'Smol'yakov, Alexander F.'
'Fedorov, Yury V.'
'Kononova, Elena G.'
'Borisov, Yurii A.'
'Ol'shevskaya, Valentina A.'

_publ_section_title
;
 BODIPY derivatives modified with carborane clusters: synthesis,
 characterization and DFT studies.
;
_journal_issue 19
_journal_name_full 'Organic &amp; biomolecular chemistry'
_journal_page_first 4084
_journal_page_last 4094
_journal_paper_doi 10.1039/d3ob00255a
_journal_volume 21
_journal_year 2023
_chemical_formula_moiety 'C21 H37 B31 F6 N2 S3'
_chemical_formula_sum 'C21 H37 B31 F6 N2 S3'
_chemical_formula_weight 862.81
_space_group_crystal_system triclinic
_space_group_IT_number 2
_space_group_name_Hall '-P 1'
_space_group_name_H-M_alt 'P -1'
_atom_sites_solution_hydrogens geom
_atom_sites_solution_primary dual
_audit_creation_date 2023-02-10
_audit_creation_method
;
Olex2 1.5
(compiled 2022.04.07 svn.rca3783a0 for OlexSys, GUI svn.r6498)
;
_audit_update_record
;
2023-02-17 deposited with the CCDC.	2023-04-24 downloaded from the CCDC.
;
_cell_angle_alpha 89.765(2)
_cell_angle_beta 78.137(2)
_cell_angle_gamma 89.937(2)
_cell_formula_units_Z 4
_cell_length_a 12.4978(4)
_cell_length_b 12.7398(4)
_cell_length_c 26.8939(8)
_cell_measurement_reflns_used 9868
_cell_measurement_temperature 100
_cell_measurement_theta_max 29.595
_cell_measurement_theta_min 2.31
_cell_volume 4190.5(2)
_computing_cell_refinement 'SAINT V8.40A (Bruker, 2019)'
_computing_data_reduction 'SAINT V8.40A (Bruker, 2019)'
_computing_molecular_graphics 'Olex2 1.5 (Dolomanov et al., 2009)'
_computing_publication_material 'Olex2 1.5 (Dolomanov et al., 2009)'
_computing_structure_refinement 'XL  (Sheldrick, 2008)'
_computing_structure_solution 'SHELXT 2014/5 (Sheldrick, 2014)'
_diffrn_ambient_temperature 100
_diffrn_detector_area_resol_mean 8
_diffrn_measured_fraction_theta_full 0.996
_diffrn_measured_fraction_theta_max 0.996
_diffrn_measurement_device_type 'Bruker APEX-II CCD'
_diffrn_measurement_method '\f and \w scans'
_diffrn_radiation_monochromator graphite
_diffrn_radiation_type MoK\a
_diffrn_radiation_wavelength 0.71073
_diffrn_reflns_av_R_equivalents 0.0580
_diffrn_reflns_av_unetI/netI 0.0748
_diffrn_reflns_Laue_measured_fraction_full 0.996
_diffrn_reflns_Laue_measured_fraction_max 0.996
_diffrn_reflns_limit_h_max 15
_diffrn_reflns_limit_h_min -15
_diffrn_reflns_limit_k_max 15
_diffrn_reflns_limit_k_min -15
_diffrn_reflns_limit_l_max 33
_diffrn_reflns_limit_l_min -31
_diffrn_reflns_number 41486
_diffrn_reflns_point_group_measured_fraction_full 0.996
_diffrn_reflns_point_group_measured_fraction_max 0.996
_diffrn_reflns_theta_full 25.242
_diffrn_reflns_theta_max 25.998
_diffrn_reflns_theta_min 1.686
_diffrn_source 'sealed tube'
_diffrn_source_current 1.4
_diffrn_source_power 0.07
_diffrn_source_voltage 50.0
_diffrn_standards_number 0
_exptl_absorpt_coefficient_mu 0.230
_exptl_absorpt_correction_T_max 0.6475
_exptl_absorpt_correction_T_min 0.5310
_exptl_absorpt_correction_type multi-scan
_exptl_absorpt_process_details
;
SADABS-2016/2 (Bruker,2016/2) was used for absorption correction.
wR2(int) was 0.1071 before and 0.0682 after correction.
The Ratio of minimum to maximum transmission is 0.8201.
The \l/2 correction factor is Not present.
;
_exptl_crystal_colour blue
_exptl_crystal_colour_primary blue
_exptl_crystal_density_diffrn 1.368
_exptl_crystal_description plate
_exptl_crystal_F_000 1736
_exptl_crystal_size_max 0.36
_exptl_crystal_size_mid 0.2
_exptl_crystal_size_min 0.01
_refine_diff_density_max 0.980
_refine_diff_density_min -0.632
_refine_diff_density_rms 0.129
_refine_ls_extinction_method none
_refine_ls_goodness_of_fit_ref 1.208
_refine_ls_hydrogen_treatment constr
_refine_ls_matrix_type full
_refine_ls_number_parameters 1163
_refine_ls_number_reflns 16401
_refine_ls_number_restraints 18
_refine_ls_restrained_S_all 1.208
_refine_ls_R_factor_all 0.1306
_refine_ls_R_factor_gt 0.1220
_refine_ls_shift/su_max 0.001
_refine_ls_shift/su_mean 0.000
_refine_ls_structure_factor_coef Fsqd
_refine_ls_weighting_details 'w=1/[\s^2^(Fo^2^)+55.6044P] where P=(Fo^2^+2Fc^2^)/3'
_refine_ls_weighting_scheme calc
_refine_ls_wR_factor_gt 0.2832
_refine_ls_wR_factor_ref 0.2870
_reflns_Friedel_coverage 0.000
_reflns_number_gt 14508
_reflns_number_total 16401
_reflns_threshold_expression 'I > 2\s(I)'
_cod_data_source_file d3ob00255a2.cif
_cod_data_source_block t
_cod_depositor_comments 'Adding full bibliography for 7159331--7159332.cif.'
_cod_database_code 7159331
_shelx_shelxl_version_number 2018/3
_shelx_space_group_comment
;
The symmetry employed for this shelxl refinement is uniquely defined
by the following loop, which should always be used as a source of
symmetry information in preference to the above space-group names.
They are only intended as comments.
;
_shelx_estimated_absorpt_t_max 0.998
_shelx_estimated_absorpt_t_min 0.922
_olex2_refinement_description
;
1. Fixed Uiso
 At 1.2 times of:
  All B(H) groups, All C(H) groups
2. Uiso/Uaniso restraints and constraints
Uanis(S2A) \\sim Ueq, Uanis(S1B) \\sim Ueq: with sigma of 0.01 and sigma for
terminal atoms of 0.02
Uanis(S1A) \\sim Ueq: with sigma of 0.001 and sigma for terminal atoms of 0.002
3. Others
 Sof(S1A)=Sof(S2A)=Sof(S1B)=1-FVAR(1)
 Sof(S1AR)=Sof(S2AR)=Sof(S1BR)=FVAR(1)
4.a Aromatic/amide H refined with riding coordinates:
 C2A(H2A), C3A(H3A), C7A(H7A), C8A(H8A), C2B(H2B), C3B(H3B), C7B(H7B), C8B(H8B)
4.b Boron cage BH refined with riding coordinates:
 C16A(H16A), C17A(H17A), C18A(H18A), C19A(H19A), C20A(H20A), C21A(H21A),
 B2A(H2AA), B3A(H3AA), B4A(H4A), B5A(H5A), B6A(H6A), B7A(H7AA), B8A(H8AA),
 B9A(H9A), B10A(H10A), B12A(H12A), B13A(H13A), B14A(H14A), B15A(H15A),
 B16A(H16B), B17A(H17B), B18A(H18B), B19A(H19B), B20A(H20B), B22A(H22A),
 B23A(H23A), B24A(H24A), B25A(H25A), B26A(H26A), B27A(H27A), B28A(H28A),
 B29A(H29A), B30A(H30A), C16B(H16C), C17B(H17C), C18B(H18C), C19B(H19C),
 C20B(H20C), C21B(H21B), B2B(H2BA), B02Y(H02Y), B3B(H3BA), B4B(H4B), B5B(H5B),
 B6B(H6B), B7B(H7BA), B8B(H8BA), B9B(H9B), B10B(H10B), B12B(H12B), B13B(H13B),
 B14B(H14B), B15B(H15B), B16B(H16D), B17B(H17D), B18B(H18D), B19B(H19D),
 B20B(H20D), B22B(H22B), B23B(H23B), B24B(H24B), B25B(H25B), B26B(H26B),
 B27B(H27B), B28B(H28B), B29B(H29B)
;
_olex2_submission_special_instructions 'No special instructions were received'

loop_
_space_group_symop_operation_xyz
'x, y, z'
'-x, -y, -z'

loop_
_atom_site_label
_atom_site_type_symbol
_atom_site_fract_x
_atom_site_fract_y
_atom_site_fract_z
_atom_site_U_iso_or_equiv
_atom_site_adp_type
_atom_site_occupancy
_atom_site_site_symmetry_order
_atom_site_calc_flag
_atom_site_refinement_flags_posn
_atom_site_refinement_flags_adp
_atom_site_refinement_flags_occupancy
_atom_site_disorder_assembly
_atom_site_disorder_group
S1A S 0.934(2) 0.4595(19) 0.8135(9) 0.037(7) Uani 0.142(5) 1 d . U P A 2
S1AR S 0.93145(18) 0.4239(3) 0.80997(8) 0.0121(5) Uani 0.858(5) 1 d . . P A 1
S2A S 0.5102(14) 0.6347(16) 0.9206(7) 0.047(5) Uani 0.142(5) 1 d . U P A 2
S2AR S 0.48636(15) 0.54938(16) 0.90873(7) 0.0159(5) Uani 0.858(5) 1 d . . P A 1
S3A S 0.59339(14) 0.88788(14) 0.54426(6) 0.0200(4) Uani 1 1 d . . . . .
F1A F 0.6760(3) 0.4311(3) 0.83918(14) 0.0193(8) Uani 1 1 d . . . . .
F2A F 0.7433(3) 0.5861(3) 0.86058(14) 0.0203(8) Uani 1 1 d . . . . .
F3A F 0.5047(3) 0.5870(3) 0.67206(14) 0.0189(8) Uani 1 1 d . . . . .
F4A F 0.4733(3) 0.6966(3) 0.59163(15) 0.0221(9) Uani 1 1 d . . . . .
F5A F 0.7630(3) 0.9225(3) 0.60825(14) 0.0217(9) Uani 1 1 d . . . . .
F6A F 0.8007(3) 0.8074(3) 0.68525(14) 0.0202(8) Uani 1 1 d . . . . .
N1A N 0.7840(4) 0.5360(4) 0.7724(2) 0.0149(11) Uani 1 1 d . . . . .
N2A N 0.5962(4) 0.5921(5) 0.8153(2) 0.0169(12) Uani 1 1 d . . . . .
C1A C 0.8849(5) 0.4910(5) 0.7614(2) 0.0165(13) Uani 1 1 d . . . . .
C2A C 0.9303(6) 0.5052(6) 0.7094(3) 0.0188(14) Uani 1 1 d . . . . .
H2A H 0.999408 0.480247 0.691837 0.023 Uiso 1 1 calc R U . . .
C3A C 0.8558(5) 0.5623(6) 0.6884(2) 0.0176(14) Uani 1 1 d . . . . .
H3A H 0.864592 0.583790 0.653904 0.021 Uiso 1 1 calc R U . . .
C4A C 0.7652(5) 0.5822(5) 0.7275(2) 0.0163(13) Uani 1 1 d . . . . .
C5A C 0.6698(5) 0.6376(5) 0.7275(2) 0.0148(13) Uani 1 1 d . . . . .
C6A C 0.5863(6) 0.6452(6) 0.7709(2) 0.0186(14) Uani 1 1 d . . . . .
C7A C 0.4872(5) 0.7020(5) 0.7805(2) 0.0180(14) Uani 1 1 d . . . . .
H7A H 0.460810 0.745859 0.756946 0.022 Uiso 1 1 calc R U . . .
C8A C 0.4354(6) 0.6825(6) 0.8301(3) 0.0216(15) Uani 1 1 d . . . . .
H8A H 0.367378 0.710609 0.847218 0.026 Uiso 1 1 calc R U . . .
C9A C 0.5032(6) 0.6126(6) 0.8505(2) 0.0189(14) Uani 1 1 d . . . . .
C10A C 0.6540(5) 0.6942(5) 0.6812(2) 0.0165(13) Uani 1 1 d . . . . .
C11A C 0.5714(5) 0.6694(5) 0.6561(2) 0.0169(13) Uani 1 1 d . . . . .
C12A C 0.5546(5) 0.7269(5) 0.6143(2) 0.0160(13) Uani 1 1 d . . . . .
C13A C 0.6184(5) 0.8120(5) 0.5959(2) 0.0162(13) Uani 1 1 d . . . . .
C14A C 0.7007(6) 0.8384(5) 0.6217(2) 0.0162(13) Uani 1 1 d . . . . .
C15A C 0.7188(5) 0.7784(5) 0.6624(2) 0.0148(13) Uani 1 1 d . . . . .
C16A C 1.2565(6) 0.2794(6) 0.7991(3) 0.0233(15) Uani 1 1 d . . . . .
H16A H 1.286152 0.212074 0.819562 0.028 Uiso 1 1 calc R U . . .
C17A C 1.2773(6) 0.3889(7) 0.7096(3) 0.0316(18) Uani 1 1 d . . . . .
H17A H 1.318004 0.401819 0.668850 0.038 Uiso 1 1 calc R U . . .
C18A C 0.2604(6) 0.6052(6) 1.0524(3) 0.0195(14) Uani 1 1 d . . . . .
H18A H 0.269163 0.590979 1.092527 0.023 Uiso 1 1 calc R U . . .
C19A C 0.1232(6) 0.6027(6) 0.9843(3) 0.0290(17) Uani 1 1 d . . . . .
H19A H 0.040485 0.589528 0.975480 0.035 Uiso 1 1 calc R U . . .
C20A C 0.8004(6) 0.7603(6) 0.4033(3) 0.0230(15) Uani 1 1 d . . . . .
H20A H 0.782847 0.708760 0.372264 0.028 Uiso 1 1 calc R U . . .
C21A C 0.9163(7) 0.9286(7) 0.4271(3) 0.036(2) Uani 1 1 d . . . . .
H21A H 0.978110 0.992304 0.415357 0.043 Uiso 1 1 calc R U . . .
B1 B 0.7004(6) 0.5335(6) 0.8238(3) 0.0149(15) Uani 1 1 d . . . . .
B1A B 1.0806(6) 0.4001(6) 0.7864(3) 0.0167(15) Uani 1 1 d . . . . .
B2A B 1.1538(6) 0.3542(7) 0.8330(3) 0.0210(17) Uani 1 1 d . . . . .
H2AA H 1.113507 0.341032 0.873763 0.025 Uiso 1 1 calc R U . . .
B3A B 1.1805(6) 0.4825(7) 0.8055(3) 0.0211(16) Uani 1 1 d . . . . .
H3AA H 1.158329 0.556147 0.827856 0.025 Uiso 1 1 calc R U . . .
B4A B 1.1719(6) 0.4743(6) 0.7410(3) 0.0186(15) Uani 1 1 d . . . . .
H4A H 1.143869 0.543134 0.721069 0.022 Uiso 1 1 calc R U . . .
B5A B 1.1407(7) 0.3411(6) 0.7272(3) 0.0195(16) Uani 1 1 d . . . . .
H5A H 1.091080 0.320562 0.698362 0.023 Uiso 1 1 calc R U . . .
B6A B 1.1315(7) 0.2697(6) 0.7848(3) 0.0200(16) Uani 1 1 d . . . . .
H6A H 1.075621 0.200583 0.794434 0.024 Uiso 1 1 calc R U . . .
B7A B 1.3509(7) 0.3444(8) 0.7554(3) 0.030(2) Uani 1 1 d . . . . .
H7AA H 1.440518 0.326548 0.745288 0.036 Uiso 1 1 calc R U . . .
B8A B 1.2900(7) 0.4022(8) 0.8144(3) 0.0279(19) Uani 1 1 d . . . . .
H8AA H 1.340067 0.422144 0.843174 0.033 Uiso 1 1 calc R U . . .
B9A B 1.2536(7) 0.2604(8) 0.7362(3) 0.0269(19) Uani 1 1 d . . . . .
H9A H 1.278382 0.186994 0.714047 0.032 Uiso 1 1 calc R U . . .
B10A B 1.2946(6) 0.4662(6) 0.7591(3) 0.0173(15) Uani 1 1 d . . . . .
H10A H 1.352120 0.534331 0.750337 0.021 Uiso 1 1 calc R U . . .
B11A B 0.3579(6) 0.5974(6) 0.9506(3) 0.0147(14) Uani 1 1 d . . . . .
B12A B 0.2347(7) 0.5190(6) 0.9615(3) 0.0182(16) Uani 1 1 d . . . . .
H12A H 0.225987 0.448448 0.937949 0.022 Uiso 1 1 calc R U . . .
B13A B 0.3214(6) 0.5195(6) 1.0066(3) 0.0173(15) Uani 1 1 d . . . . .
H13A H 0.370068 0.448771 1.013195 0.021 Uiso 1 1 calc R U . . .
B14A B 0.3724(7) 0.6476(6) 1.0104(3) 0.0199(16) Uani 1 1 d . . . . .
H14A H 0.454393 0.661334 1.019967 0.024 Uiso 1 1 calc R U . . .
B15A B 0.3198(7) 0.7284(6) 0.9670(3) 0.0210(16) Uani 1 1 d . . . . .
H15A H 0.365348 0.797158 0.946877 0.025 Uiso 1 1 calc R U . . .
B16A B 0.2344(6) 0.6474(6) 0.9367(3) 0.0179(15) Uani 1 1 d . . . . .
H16B H 0.224215 0.662763 0.896946 0.022 Uiso 1 1 calc R U . . .
B17A B 0.1388(7) 0.6535(6) 1.0431(3) 0.0208(16) Uani 1 1 d . . . . .
H17B H 0.065781 0.672979 1.073457 0.025 Uiso 1 1 calc R U . . .
B18A B 0.1762(7) 0.5228(6) 1.0284(3) 0.0211(16) Uani 1 1 d . . . . .
H18B H 0.130055 0.455509 1.049638 0.025 Uiso 1 1 calc R U . . .
B19A B 0.2618(7) 0.7306(6) 1.0326(3) 0.0214(17) Uani 1 1 d . . . . .
H19B H 0.270034 0.800755 1.056549 0.026 Uiso 1 1 calc R U . . .
B20A B 0.1828(6) 0.7234(5) 0.9889(3) 0.0121(14) Uani 1 1 d . . . . .
H20B H 0.135464 0.795512 0.983153 0.015 Uiso 1 1 calc R U . . .
B21A B 0.7171(6) 0.8588(6) 0.4940(3) 0.0164(15) Uani 1 1 d . . . . .
B22A B 0.8254(6) 0.7740(6) 0.5022(3) 0.0183(15) Uani 1 1 d . . . . .
H22A H 0.827558 0.736509 0.539767 0.022 Uiso 1 1 calc R U . . .
B23A B 0.8513(7) 0.9100(6) 0.4914(3) 0.0203(16) Uani 1 1 d . . . . .
H23A H 0.870668 0.962001 0.521820 0.024 Uiso 1 1 calc R U . . .
B24A B 0.7338(6) 0.7335(6) 0.4637(3) 0.0178(15) Uani 1 1 d . . . . .
H24A H 0.674259 0.667779 0.474976 0.021 Uiso 1 1 calc R U . . .
B25A B 0.7008(6) 0.8453(6) 0.4301(3) 0.0196(16) Uani 1 1 d . . . . .
H25A H 0.619057 0.853203 0.419499 0.024 Uiso 1 1 calc R U . . .
B26A B 0.7738(7) 0.9554(7) 0.4469(3) 0.0231(17) Uani 1 1 d . . . . .
H26A H 0.740147 1.037041 0.447892 0.028 Uiso 1 1 calc R U . . .
B27A B 0.9310(7) 0.8041(7) 0.3982(3) 0.0253(18) Uani 1 1 d . . . . .
H27A H 1.002272 0.784722 0.366957 0.030 Uiso 1 1 calc R U . . .
B28A B 0.8243(7) 0.8899(7) 0.3884(3) 0.0255(18) Uani 1 1 d . . . . .
H28A H 0.824033 0.926933 0.350548 0.031 Uiso 1 1 calc R U . . .
B29A B 0.8739(7) 0.7097(7) 0.4438(3) 0.0217(17) Uani 1 1 d . . . . .
H29A H 0.907423 0.627947 0.442169 0.026 Uiso 1 1 calc R U . . .
B30A B 0.9365(6) 0.8174(6) 0.4597(3) 0.0137(14) Uani 1 1 d . . . . .
H30A H 1.018153 0.806682 0.470109 0.016 Uiso 1 1 calc R U . . .
S1B S -0.0133(15) 0.9499(16) 0.9109(8) 0.050(5) Uani 0.142(5) 1 d . U P A 2
S1BR S 0.01250(14) 0.86960(15) 0.92080(6) 0.0114(5) Uani 0.858(5) 1 d . . P A 1
S2B S 0.43568(14) 1.04207(15) 0.81362(6) 0.0214(4) Uani 1 1 d . . . . .
S3B S 0.09021(14) 0.61372(14) 0.54311(6) 0.0191(4) Uani 1 1 d . . . . .
F1B F 0.2520(3) 0.8794(3) 0.86420(14) 0.0211(9) Uani 1 1 d . . . . .
F2B F 0.1763(3) 1.0329(3) 0.84594(15) 0.0217(9) Uani 1 1 d . . . . .
F3B F 0.0051(3) 0.9066(3) 0.67431(14) 0.0202(8) Uani 1 1 d . . . . .
F4B F -0.0254(3) 0.8049(3) 0.59164(14) 0.0218(9) Uani 1 1 d . . . . .
F5B F 0.2559(4) 0.5680(3) 0.60806(15) 0.0246(9) Uani 1 1 d . . . . .
F6B F 0.2952(3) 0.6766(3) 0.68636(14) 0.0200(8) Uani 1 1 d . . . . .
N1B N 0.1012(5) 0.8702(5) 0.8215(2) 0.0194(12) Uani 1 1 d . . . . .
N2B N 0.2842(4) 0.9366(4) 0.7767(2) 0.0148(11) Uani 1 1 d . . . . .
C1B C 0.3833(5) 0.9850(6) 0.7645(3) 0.0197(14) Uani 1 1 d . . . . .
C2B C 0.4266(6) 0.9758(6) 0.7119(2) 0.0191(14) Uani 1 1 d . . . . .
H2B H 0.494958 1.001669 0.693906 0.023 Uiso 1 1 calc R U . . .
C3B C 0.3505(5) 0.9222(6) 0.6919(2) 0.0183(14) Uani 1 1 d . . . . .
H3B H 0.356720 0.904641 0.657132 0.022 Uiso 1 1 calc R U . . .
C4B C 0.2613(5) 0.8974(6) 0.7316(2) 0.0174(14) Uani 1 1 d . . . . .
C5B C 0.1648(5) 0.8442(5) 0.7313(2) 0.0152(13) Uani 1 1 d . . . . .
C6B C 0.0853(5) 0.8310(5) 0.7751(2) 0.0174(14) Uani 1 1 d . . . . .
C7B C -0.0160(6) 0.7758(6) 0.7841(3) 0.0201(14) Uani 1 1 d . . . . .
H7B H -0.046724 0.740490 0.759307 0.024 Uiso 1 1 calc R U . . .
C8B C -0.0613(6) 0.7830(6) 0.8352(3) 0.0202(14) Uani 1 1 d . . . . .
H8B H -0.129435 0.754678 0.852137 0.024 Uiso 1 1 calc R U . . .
C9B C 0.0134(6) 0.8408(5) 0.8575(2) 0.0184(14) Uani 1 1 d . . . . .
C10B C 0.1496(5) 0.7934(5) 0.6833(2) 0.0160(13) Uani 1 1 d . . . . .
C11B C 0.0683(5) 0.8247(5) 0.6580(2) 0.0152(13) Uani 1 1 d . . . . .
C12B C 0.0534(5) 0.7713(5) 0.6149(2) 0.0164(13) Uani 1 1 d . . . . .
C13B C 0.1157(5) 0.6838(5) 0.5964(2) 0.0148(13) Uani 1 1 d . . . . .
C14B C 0.1963(6) 0.6539(5) 0.6222(2) 0.0178(14) Uani 1 1 d . . . . .
C15B C 0.2142(5) 0.7087(6) 0.6635(2) 0.0170(13) Uani 1 1 d . . . . .
C16B C 0.7397(7) 1.2307(6) 0.7401(3) 0.0303(17) Uani 1 1 d . . . . .
H16C H 0.756761 1.308943 0.720996 0.036 Uiso 1 1 calc R U . . .
C17B C 0.7985(5) 1.0248(6) 0.7517(3) 0.0189(14) Uani 1 1 d . . . . .
H17C H 0.859425 0.961111 0.738460 0.023 Uiso 1 1 calc R U . . .
C18B C -0.3097(6) 0.7660(5) 1.0162(3) 0.0213(15) Uani 1 1 d . . . . .
H18C H -0.351394 0.689716 1.028475 0.026 Uiso 1 1 calc R U . . .
C19B C -0.2656(6) 0.9569(6) 1.0403(3) 0.0235(16) Uani 1 1 d . . . . .
H19C H -0.275206 1.019462 1.070029 0.028 Uiso 1 1 calc R U . . .
C20B C 0.4366(6) 0.6812(6) 0.4611(3) 0.0231(15) Uani 1 1 d . . . . .
H20C H 0.517804 0.690212 0.472103 0.028 Uiso 1 1 calc R U . . .
C21B C 0.3262(7) 0.6137(7) 0.3894(3) 0.0335(19) Uani 1 1 d . . . . .
H21B H 0.326360 0.578358 0.351315 0.040 Uiso 1 1 calc R U . . .
B1B B 0.2165(6) 0.6427(6) 0.4937(3) 0.0165(15) Uani 1 1 d . . . . .
B2 B 0.2046(6) 0.9318(6) 0.8302(3) 0.0166(15) Uani 1 1 d . . . . .
B2B B 0.3489(6) 0.5889(6) 0.4924(3) 0.0170(15) Uani 1 1 d . . . . .
H2BA H 0.366387 0.536225 0.523189 0.020 Uiso 1 1 calc R U . . .
B02Y B 0.7708(7) 1.1102(7) 0.7071(3) 0.0225(17) Uani 1 1 d . . . . .
H02Y H 0.808567 1.106420 0.665570 0.027 Uiso 1 1 calc R U . . .
B3B B 0.3235(6) 0.7265(6) 0.5027(3) 0.0173(15) Uani 1 1 d . . . . .
H3BA H 0.324262 0.764089 0.540220 0.021 Uiso 1 1 calc R U . . .
B4B B 0.2336(6) 0.7679(6) 0.4634(3) 0.0191(16) Uani 1 1 d . . . . .
H4B H 0.173329 0.833304 0.474098 0.023 Uiso 1 1 calc R U . . .
B5B B 0.2033(7) 0.6568(7) 0.4292(3) 0.0210(16) Uani 1 1 d . . . . .
H5B H 0.122740 0.649215 0.417407 0.025 Uiso 1 1 calc R U . . .
B6B B 0.2732(7) 0.5440(7) 0.4477(3) 0.0211(16) Uani 1 1 d . . . . .
H6B H 0.239166 0.462568 0.448888 0.025 Uiso 1 1 calc R U . . .
B7B B 0.4325(7) 0.6957(8) 0.3984(3) 0.0281(19) Uani 1 1 d . . . . .
H7BA H 0.503915 0.713988 0.366983 0.034 Uiso 1 1 calc R U . . .
B8B B 0.4160(7) 0.5702(7) 0.4283(3) 0.0216(17) Uani 1 1 d . . . . .
H8BA H 0.477083 0.505770 0.416915 0.026 Uiso 1 1 calc R U . . .
B9B B 0.3752(7) 0.7917(7) 0.4449(3) 0.0246(18) Uani 1 1 d . . . . .
H9B H 0.409571 0.873051 0.443972 0.029 Uiso 1 1 calc R U . . .
B10B B 0.3038(6) 0.7418(6) 0.4036(3) 0.0170(15) Uani 1 1 d . . . . .
H10B H 0.288666 0.794991 0.372485 0.020 Uiso 1 1 calc R U . . .
B11B B -0.1318(6) 0.8646(6) 0.9576(3) 0.0166(15) Uani 1 1 d . . . . .
B12B B -0.1694(7) 0.7680(6) 1.0070(3) 0.0189(16) Uani 1 1 d . . . . .
H12B H -0.116274 0.699659 1.012335 0.023 Uiso 1 1 calc R U . . .
B13B B -0.1392(6) 0.8975(6) 1.0223(3) 0.0174(15) Uani 1 1 d . . . . .
H13B H -0.064608 0.916110 1.037590 0.021 Uiso 1 1 calc R U . . .
B14B B -0.1908(6) 0.9857(6) 0.9815(3) 0.0194(16) Uani 1 1 d . . . . .
H14B H -0.150174 1.063068 0.970512 0.023 Uiso 1 1 calc R U . . .
B15B B -0.2517(6) 0.9092(6) 0.9386(3) 0.0187(16) Uani 1 1 d . . . . .
H15B H -0.250658 0.934407 0.898565 0.022 Uiso 1 1 calc R U . . .
B16B B -0.2394(7) 0.7756(6) 0.9548(3) 0.0173(15) Uani 1 1 d . . . . .
H16D H -0.231622 0.711294 0.926038 0.021 Uiso 1 1 calc R U . . .
B17B B -0.3742(7) 0.8762(6) 1.0402(3) 0.0200(16) Uani 1 1 d . . . . .
H17D H -0.454799 0.878762 1.067676 0.024 Uiso 1 1 calc R U . . .
B18B B -0.2530(7) 0.8326(7) 1.0591(3) 0.0225(17) Uani 1 1 d . . . . .
H18D H -0.254296 0.807869 1.099210 0.027 Uiso 1 1 calc R U . . .
B19B B -0.3643(7) 0.8444(7) 0.9758(3) 0.0220(17) Uani 1 1 d . . . . .
H19D H -0.438752 0.826018 0.960293 0.026 Uiso 1 1 calc R U . . .
B20B B -0.3357(7) 0.9727(6) 0.9925(3) 0.0226(17) Uani 1 1 d . . . . .
H20D H -0.389881 1.041010 0.988565 0.027 Uiso 1 1 calc R U . . .
B21B B 0.5818(6) 1.0768(6) 0.7868(3) 0.0149(14) Uani 1 1 d . . . . .
B22B B 0.6229(7) 1.2088(7) 0.7898(3) 0.0222(17) Uani 1 1 d . . . . .
H22B H 0.563045 1.273009 0.803639 0.027 Uiso 1 1 calc R U . . .
B23B B 0.6594(7) 1.1124(7) 0.8326(3) 0.0218(17) Uani 1 1 d . . . . .
H23B H 0.623401 1.113140 0.874305 0.026 Uiso 1 1 calc R U . . .
B24B B 0.6900(7) 0.9940(7) 0.7996(3) 0.0221(17) Uani 1 1 d . . . . .
H24B H 0.675134 0.915451 0.818570 0.026 Uiso 1 1 calc R U . . .
B25B B 0.6728(6) 1.0160(7) 0.7366(3) 0.0192(16) Uani 1 1 d . . . . .
H25B H 0.645668 0.950633 0.714388 0.023 Uiso 1 1 calc R U . . .
B26B B 0.6326(6) 1.1495(6) 0.7303(3) 0.0174(15) Uani 1 1 d . . . . .
H26B H 0.578454 1.173970 0.703895 0.021 Uiso 1 1 calc R U . . .
B27B B 0.8455(7) 1.1498(6) 0.7526(3) 0.0198(16) Uani 1 1 d . . . . .
H27B H 0.933209 1.174400 0.741271 0.024 Uiso 1 1 calc R U . . .
B28B B 0.7527(6) 1.2008(6) 0.8008(3) 0.0122(14) Uani 1 1 d . . . . .
H28B H 0.780225 1.265102 0.823546 0.015 Uiso 1 1 calc R U . . .
B29B B 0.7969(6) 1.0789(7) 0.8095(3) 0.0204(16) Uani 1 1 d . . . . .
H29B H 0.852693 1.057510 0.835686 0.025 Uiso 1 1 calc R U . . .

loop_
_atom_site_aniso_label
_atom_site_aniso_U_11
_atom_site_aniso_U_22
_atom_site_aniso_U_33
_atom_site_aniso_U_23
_atom_site_aniso_U_13
_atom_site_aniso_U_12
S1A 0.036(7) 0.037(7) 0.037(7) -0.0001(10) -0.0076(18) 0.0000(10)
S1AR 0.0087(10) 0.0182(14) 0.0090(10) 0.0056(9) -0.0008(7) 0.0026(9)
S2A 0.035(7) 0.063(9) 0.042(8) 0.002(6) -0.008(6) -0.003(6)
S2AR 0.0134(9) 0.0264(11) 0.0063(8) 0.0071(7) 0.0015(7) 0.0091(8)
S3A 0.0196(9) 0.0266(9) 0.0133(8) 0.0057(6) -0.0022(6) 0.0063(7)
F1A 0.017(2) 0.025(2) 0.0155(19) 0.0069(16) -0.0016(15) -0.0004(16)
F2A 0.018(2) 0.033(2) 0.0099(18) -0.0020(16) -0.0027(15) 0.0025(17)
F3A 0.0151(19) 0.024(2) 0.0169(19) 0.0060(16) -0.0020(15) -0.0036(16)
F4A 0.018(2) 0.033(2) 0.018(2) 0.0047(17) -0.0108(16) -0.0040(17)
F5A 0.029(2) 0.021(2) 0.0151(19) 0.0048(15) -0.0049(17) -0.0085(17)
F6A 0.020(2) 0.027(2) 0.0155(19) 0.0029(16) -0.0076(16) -0.0091(17)
N1A 0.013(3) 0.019(3) 0.013(3) 0.006(2) -0.003(2) -0.003(2)
N2A 0.011(3) 0.029(3) 0.010(3) 0.005(2) -0.001(2) 0.003(2)
C1A 0.012(3) 0.024(4) 0.014(3) 0.003(3) -0.005(2) -0.003(3)
C2A 0.014(3) 0.026(4) 0.015(3) 0.002(3) 0.000(3) 0.002(3)
C3A 0.016(3) 0.027(4) 0.009(3) 0.002(3) -0.002(2) -0.006(3)
C4A 0.018(3) 0.021(3) 0.010(3) 0.007(2) -0.004(3) -0.002(3)
C5A 0.015(3) 0.017(3) 0.011(3) 0.000(2) -0.001(2) -0.004(3)
C6A 0.014(3) 0.031(4) 0.012(3) 0.006(3) -0.006(3) -0.002(3)
C7A 0.016(3) 0.024(4) 0.014(3) 0.008(3) -0.002(3) 0.000(3)
C8A 0.014(3) 0.035(4) 0.013(3) 0.010(3) 0.003(3) 0.002(3)
C9A 0.017(3) 0.029(4) 0.010(3) 0.004(3) -0.002(3) 0.007(3)
C10A 0.013(3) 0.027(4) 0.008(3) 0.002(3) 0.003(2) 0.001(3)
C11A 0.017(3) 0.022(3) 0.011(3) 0.000(3) -0.001(2) 0.001(3)
C12A 0.011(3) 0.023(3) 0.014(3) -0.002(3) -0.002(2) 0.001(3)
C13A 0.017(3) 0.020(3) 0.009(3) -0.001(2) 0.000(2) 0.007(3)
C14A 0.021(3) 0.017(3) 0.009(3) 0.003(2) -0.001(3) 0.000(3)
C15A 0.014(3) 0.021(3) 0.011(3) -0.003(2) -0.005(2) 0.005(3)
C16A 0.021(4) 0.032(4) 0.018(3) -0.001(3) -0.008(3) 0.006(3)
C17A 0.022(4) 0.046(5) 0.027(4) 0.004(4) -0.006(3) 0.000(4)
C18A 0.021(4) 0.024(4) 0.013(3) 0.006(3) -0.001(3) -0.004(3)
C19A 0.022(4) 0.035(4) 0.028(4) -0.001(3) -0.003(3) -0.005(3)
C20A 0.017(3) 0.037(4) 0.014(3) -0.005(3) -0.001(3) -0.006(3)
C21A 0.032(5) 0.049(5) 0.026(4) 0.007(4) -0.005(3) -0.015(4)
B1 0.016(4) 0.023(4) 0.008(3) -0.003(3) -0.007(3) 0.004(3)
B1A 0.014(4) 0.023(4) 0.014(3) 0.001(3) -0.003(3) 0.002(3)
B2A 0.015(4) 0.036(5) 0.012(4) -0.004(3) -0.003(3) 0.004(3)
B3A 0.015(4) 0.027(4) 0.022(4) -0.010(3) -0.006(3) 0.005(3)
B4A 0.014(4) 0.025(4) 0.019(4) -0.001(3) -0.006(3) 0.002(3)
B5A 0.022(4) 0.025(4) 0.011(3) -0.007(3) -0.004(3) 0.003(3)
B6A 0.024(4) 0.020(4) 0.018(4) 0.004(3) -0.009(3) 0.001(3)
B7A 0.013(4) 0.059(6) 0.018(4) 0.000(4) -0.004(3) 0.014(4)
B8A 0.018(4) 0.049(6) 0.017(4) -0.005(4) -0.003(3) 0.009(4)
B9A 0.028(5) 0.037(5) 0.017(4) 0.000(3) -0.007(3) 0.010(4)
B10A 0.006(3) 0.025(4) 0.018(4) -0.001(3) 0.001(3) 0.000(3)
B11A 0.015(4) 0.019(4) 0.009(3) 0.005(3) -0.001(3) 0.003(3)
B12A 0.028(4) 0.013(4) 0.015(4) -0.003(3) -0.007(3) 0.000(3)
B13A 0.020(4) 0.012(3) 0.020(4) 0.004(3) -0.003(3) 0.001(3)
B14A 0.024(4) 0.021(4) 0.015(4) -0.003(3) -0.005(3) -0.002(3)
B15A 0.023(4) 0.022(4) 0.019(4) 0.003(3) -0.007(3) -0.008(3)
B16A 0.016(4) 0.024(4) 0.013(3) 0.004(3) 0.000(3) -0.005(3)
B17A 0.023(4) 0.024(4) 0.014(4) 0.005(3) -0.001(3) 0.004(3)
B18A 0.022(4) 0.021(4) 0.019(4) 0.003(3) 0.000(3) -0.001(3)
B19A 0.029(4) 0.017(4) 0.021(4) -0.004(3) -0.010(3) 0.002(3)
B20A 0.010(3) 0.012(3) 0.013(3) 0.003(3) 0.000(3) 0.003(3)
B21A 0.016(4) 0.021(4) 0.013(3) 0.004(3) -0.003(3) -0.003(3)
B22A 0.018(4) 0.021(4) 0.017(4) 0.006(3) -0.006(3) -0.002(3)
B23A 0.021(4) 0.023(4) 0.016(4) 0.001(3) -0.002(3) -0.004(3)
B24A 0.014(4) 0.021(4) 0.018(4) -0.002(3) -0.003(3) -0.001(3)
B25A 0.015(4) 0.026(4) 0.018(4) -0.001(3) -0.004(3) 0.000(3)
B26A 0.024(4) 0.026(4) 0.018(4) 0.009(3) -0.003(3) -0.008(3)
B27A 0.025(4) 0.036(5) 0.015(4) -0.005(3) -0.006(3) -0.007(4)
B28A 0.020(4) 0.042(5) 0.015(4) 0.003(3) -0.003(3) -0.012(4)
B29A 0.017(4) 0.022(4) 0.025(4) -0.002(3) -0.002(3) -0.003(3)
B30A 0.010(3) 0.020(4) 0.012(3) 0.000(3) -0.002(3) -0.002(3)
S1B 0.036(7) 0.055(9) 0.056(8) -0.010(7) -0.004(6) 0.005(6)
S1BR 0.0087(9) 0.0206(11) 0.0048(8) -0.0013(6) -0.0009(6) -0.0053(7)
S2B 0.0132(8) 0.0377(10) 0.0122(8) -0.0070(7) 0.0003(6) -0.0087(7)
S3B 0.0189(8) 0.0252(9) 0.0125(8) -0.0057(6) -0.0019(6) -0.0060(7)
F1B 0.020(2) 0.031(2) 0.0121(18) -0.0003(16) -0.0031(15) -0.0061(17)
F2B 0.021(2) 0.025(2) 0.018(2) -0.0064(16) 0.0001(16) -0.0043(17)
F3B 0.019(2) 0.025(2) 0.0164(19) -0.0041(16) -0.0034(16) 0.0029(16)
F4B 0.019(2) 0.033(2) 0.0156(19) -0.0044(16) -0.0095(16) 0.0046(17)
F5B 0.033(2) 0.024(2) 0.017(2) -0.0040(16) -0.0070(17) 0.0062(18)
F6B 0.019(2) 0.029(2) 0.0134(18) -0.0004(16) -0.0058(15) 0.0015(17)
N1B 0.017(3) 0.032(3) 0.009(3) -0.003(2) -0.001(2) -0.007(2)
N2B 0.013(3) 0.023(3) 0.008(2) -0.002(2) -0.002(2) -0.004(2)
C1B 0.011(3) 0.031(4) 0.016(3) 0.000(3) -0.002(3) -0.003(3)
C2B 0.014(3) 0.031(4) 0.011(3) 0.000(3) 0.001(2) -0.002(3)
C3B 0.013(3) 0.034(4) 0.008(3) 0.001(3) -0.001(2) -0.004(3)
C4B 0.015(3) 0.026(4) 0.012(3) 0.000(3) -0.005(3) -0.002(3)
C5B 0.012(3) 0.021(3) 0.013(3) 0.000(2) -0.004(2) 0.002(3)
C6B 0.015(3) 0.024(4) 0.013(3) -0.005(3) -0.001(3) -0.001(3)
C7B 0.018(3) 0.029(4) 0.013(3) -0.004(3) -0.003(3) -0.007(3)
C8B 0.012(3) 0.032(4) 0.016(3) -0.003(3) -0.002(3) -0.005(3)
C9B 0.019(3) 0.023(4) 0.010(3) 0.000(3) 0.004(3) -0.003(3)
C10B 0.011(3) 0.027(4) 0.010(3) 0.000(3) -0.003(2) -0.006(3)
C11B 0.016(3) 0.018(3) 0.010(3) -0.004(2) -0.001(2) -0.004(3)
C12B 0.014(3) 0.025(4) 0.011(3) -0.002(3) -0.004(2) -0.003(3)
C13B 0.017(3) 0.019(3) 0.009(3) -0.001(2) -0.002(2) -0.008(3)
C14B 0.018(3) 0.022(3) 0.013(3) 0.002(3) 0.000(3) 0.001(3)
C15B 0.015(3) 0.027(4) 0.009(3) 0.005(3) -0.003(2) -0.002(3)
C16B 0.032(4) 0.029(4) 0.032(4) 0.005(3) -0.012(3) -0.006(3)
C17B 0.011(3) 0.027(4) 0.019(3) -0.002(3) -0.006(3) -0.001(3)
C18B 0.022(4) 0.018(3) 0.022(4) -0.001(3) -0.001(3) -0.007(3)
C19B 0.024(4) 0.026(4) 0.017(3) -0.008(3) 0.004(3) -0.005(3)
C20B 0.017(3) 0.030(4) 0.021(4) -0.006(3) 0.000(3) 0.007(3)
C21B 0.031(4) 0.049(5) 0.018(4) -0.004(3) -0.001(3) 0.004(4)
B1B 0.018(4) 0.020(4) 0.011(3) -0.001(3) -0.004(3) 0.001(3)
B2 0.013(4) 0.024(4) 0.011(3) -0.005(3) 0.002(3) -0.003(3)
B2B 0.021(4) 0.020(4) 0.012(3) -0.001(3) -0.008(3) 0.004(3)
B02Y 0.015(4) 0.036(5) 0.015(4) 0.004(3) -0.001(3) -0.006(3)
B3B 0.014(4) 0.020(4) 0.018(4) 0.002(3) -0.004(3) 0.004(3)
B4B 0.015(4) 0.025(4) 0.017(4) -0.001(3) -0.003(3) 0.003(3)
B5B 0.021(4) 0.033(5) 0.010(3) -0.001(3) -0.004(3) 0.005(3)
B6B 0.019(4) 0.029(4) 0.016(4) -0.006(3) -0.004(3) 0.007(3)
B7B 0.015(4) 0.045(5) 0.021(4) -0.002(4) 0.002(3) 0.008(4)
B8B 0.021(4) 0.026(4) 0.019(4) -0.005(3) -0.006(3) 0.006(3)
B9B 0.019(4) 0.028(4) 0.027(4) 0.003(3) -0.006(3) 0.003(3)
B10B 0.011(3) 0.027(4) 0.013(3) 0.006(3) -0.003(3) 0.000(3)
B11B 0.020(4) 0.015(4) 0.013(3) 0.003(3) -0.001(3) -0.007(3)
B12B 0.025(4) 0.014(4) 0.017(4) 0.004(3) -0.005(3) -0.003(3)
B13B 0.017(4) 0.021(4) 0.015(4) 0.004(3) -0.006(3) -0.005(3)
B14B 0.018(4) 0.017(4) 0.022(4) 0.002(3) -0.002(3) -0.005(3)
B15B 0.017(4) 0.022(4) 0.019(4) 0.005(3) -0.006(3) -0.004(3)
B16B 0.023(4) 0.015(4) 0.013(3) 0.001(3) 0.000(3) -0.003(3)
B17B 0.021(4) 0.021(4) 0.017(4) -0.003(3) 0.000(3) -0.005(3)
B18B 0.025(4) 0.024(4) 0.018(4) 0.001(3) -0.002(3) 0.003(3)
B19B 0.020(4) 0.027(4) 0.020(4) 0.004(3) -0.006(3) -0.007(3)
B20B 0.020(4) 0.018(4) 0.028(4) 0.000(3) -0.002(3) 0.000(3)
B21B 0.012(3) 0.021(4) 0.011(3) -0.001(3) 0.000(3) -0.002(3)
B22B 0.016(4) 0.028(4) 0.022(4) -0.005(3) -0.004(3) -0.003(3)
B23B 0.016(4) 0.034(5) 0.015(4) 0.002(3) -0.005(3) -0.005(3)
B24B 0.018(4) 0.031(4) 0.019(4) 0.003(3) -0.007(3) -0.003(3)
B25B 0.013(4) 0.027(4) 0.017(4) -0.005(3) -0.003(3) -0.001(3)
B26B 0.014(4) 0.024(4) 0.016(4) 0.004(3) -0.006(3) -0.008(3)
B27B 0.017(4) 0.024(4) 0.019(4) 0.003(3) -0.004(3) -0.008(3)
B28B 0.012(3) 0.015(3) 0.009(3) 0.000(3) -0.001(3) -0.002(3)
B29B 0.016(4) 0.029(4) 0.018(4) 0.007(3) -0.005(3) -0.003(3)

loop_
_atom_type_symbol
_atom_type_description
_atom_type_scat_dispersion_real
_atom_type_scat_dispersion_imag
_atom_type_scat_source
C C 0.0033 0.0016 'International Tables Vol C Tables 4.2.6.8 and 6.1.1.4'
H H 0.0000 0.0000 'International Tables Vol C Tables 4.2.6.8 and 6.1.1.4'
B B 0.0013 0.0007 'International Tables Vol C Tables 4.2.6.8 and 6.1.1.4'
F F 0.0171 0.0103 'International Tables Vol C Tables 4.2.6.8 and 6.1.1.4'
N N 0.0061 0.0033 'International Tables Vol C Tables 4.2.6.8 and 6.1.1.4'
S S 0.1246 0.1234 'International Tables Vol C Tables 4.2.6.8 and 6.1.1.4'

loop_
_geom_angle_atom_site_label_1
_geom_angle_atom_site_label_2
_geom_angle_atom_site_label_3
_geom_angle
_geom_angle_site_symmetry_1
_geom_angle_site_symmetry_3
_geom_angle_publ_flag
C1A S1A B1A 104.5(13) . . ?
C1A S1AR B1A 106.7(3) . . ?
C9A S2A B11A 97.5(9) . . ?
C9A S2AR B11A 108.9(3) . . ?
C13A S3A B21A 101.9(3) . . ?
C1A N1A C4A 107.5(5) . . ?
C1A N1A B1 127.5(5) . . ?
C4A N1A B1 125.0(5) . . ?
C6A N2A B1 125.5(5) . . ?
C9A N2A C6A 106.7(5) . . ?
C9A N2A B1 127.4(5) . . ?
N1A C1A S1A 113.3(10) . . ?
N1A C1A S1AR 118.5(5) . . ?
N1A C1A C2A 109.2(6) . . ?
C2A C1A S1A 135.6(10) . . ?
C2A C1A S1AR 132.3(5) . . ?
C1A C2A H2A 126.2 . . ?
C3A C2A C1A 107.6(6) . . ?
C3A C2A H2A 126.2 . . ?
C2A C3A H3A 126.4 . . ?
C2A C3A C4A 107.2(6) . . ?
C4A C3A H3A 126.4 . . ?
C3A C4A N1A 108.5(6) . . ?
C5A C4A N1A 120.5(6) . . ?
C5A C4A C3A 131.0(6) . . ?
C4A C5A C6A 122.1(6) . . ?
C4A C5A C10A 120.5(6) . . ?
C6A C5A C10A 117.4(6) . . ?
N2A C6A C5A 119.7(6) . . ?
N2A C6A C7A 108.6(6) . . ?
C5A C6A C7A 131.7(6) . . ?
C6A C7A H7A 126.1 . . ?
C8A C7A C6A 107.8(6) . . ?
C8A C7A H7A 126.1 . . ?
C7A C8A H8A 126.7 . . ?
C7A C8A C9A 106.6(6) . . ?
C9A C8A H8A 126.7 . . ?
N2A C9A S2A 120.3(7) . . ?
N2A C9A S2AR 117.8(5) . . ?
N2A C9A C8A 110.2(6) . . ?
C8A C9A S2A 115.9(8) . . ?
C8A C9A S2AR 132.0(5) . . ?
C11A C10A C5A 122.7(6) . . ?
C15A C10A C5A 121.0(6) . . ?
C15A C10A C11A 116.3(6) . . ?
F3A C11A C10A 119.9(6) . . ?
F3A C11A C12A 118.4(6) . . ?
C10A C11A C12A 121.7(6) . . ?
F4A C12A C11A 117.9(6) . . ?
F4A C12A C13A 120.1(6) . . ?
C13A C12A C11A 121.9(6) . . ?
C12A C13A S3A 121.7(5) . . ?
C12A C13A C14A 116.5(6) . . ?
C14A C13A S3A 121.7(5) . . ?
F5A C14A C13A 120.7(6) . . ?
F5A C14A C15A 118.3(6) . . ?
C15A C14A C13A 121.0(6) . . ?
F6A C15A C10A 119.4(6) . . ?
F6A C15A C14A 118.0(6) . . ?
C10A C15A C14A 122.5(6) . . ?
B2A C16A H16A 116.9 . . ?
B2A C16A B9A 116.2(6) . . ?
B6A C16A H16A 118.0 . . ?
B6A C16A B2A 62.2(5) . . ?
B6A C16A B7A 115.0(6) . . ?
B6A C16A B8A 114.3(6) . . ?
B6A C16A B9A 63.7(5) . . ?
B7A C16A H16A 117.3 . . ?
B7A C16A B2A 115.9(6) . . ?
B7A C16A B9A 62.7(5) . . ?
B8A C16A H16A 117.6 . . ?
B8A C16A B2A 63.2(5) . . ?
B8A C16A B7A 63.1(5) . . ?
B8A C16A B9A 115.5(6) . . ?
B9A C16A H16A 116.7 . . ?
B4A C17A H17A 121.3 . . ?
B4A C17A B9A 108.9(6) . . ?
B5A C17A H17A 121.8 . . ?
B5A C17A B4A 60.6(4) . . ?
B5A C17A B9A 60.6(5) . . ?
B7A C17A H17A 121.9 . . ?
B7A C17A B4A 107.5(6) . . ?
B7A C17A B5A 108.2(6) . . ?
B7A C17A B9A 59.9(5) . . ?
B9A C17A H17A 121.9 . . ?
B10A C17A H17A 125.0 . . ?
B10A C17A B4A 58.4(4) . . ?
B10A C17A B5A 105.0(5) . . ?
B10A C17A B7A 58.3(5) . . ?
B10A C17A B9A 104.7(6) . . ?
B13A C18A H18A 118.4 . . ?
B13A C18A B18A 63.2(5) . . ?
B14A C18A H18A 117.4 . . ?
B14A C18A B13A 62.5(4) . . ?
B14A C18A B17A 115.3(5) . . ?
B14A C18A B18A 115.6(5) . . ?
B17A C18A H18A 117.7 . . ?
B17A C18A B13A 113.8(5) . . ?
B17A C18A B18A 61.8(5) . . ?
B18A C18A H18A 117.2 . . ?
B19A C18A H18A 117.3 . . ?
B19A C18A B13A 114.0(5) . . ?
B19A C18A B14A 62.3(5) . . ?
B19A C18A B17A 64.2(5) . . ?
B19A C18A B18A 115.7(6) . . ?
B12A C19A H19A 122.2 . . ?
B12A C19A B16A 59.8(4) . . ?
B12A C19A B18A 60.9(4) . . ?
B16A C19A H19A 121.1 . . ?
B16A C19A B18A 108.5(6) . . ?
B17A C19A H19A 121.6 . . ?
B17A C19A B12A 108.2(6) . . ?
B17A C19A B16A 108.3(6) . . ?
B17A C19A B18A 59.3(4) . . ?
B18A C19A H19A 122.5 . . ?
B20A C19A H19A 125.6 . . ?
B20A C19A B12A 104.0(5) . . ?
B20A C19A B16A 58.8(4) . . ?
B20A C19A B17A 58.3(4) . . ?
B20A C19A B18A 103.5(5) . . ?
B24A C20A H20A 117.6 . . ?
B24A C20A B27A 114.4(6) . . ?
B24A C20A B28A 116.2(6) . . ?
B25A C20A H20A 117.0 . . ?
B25A C20A B24A 63.1(4) . . ?
B25A C20A B27A 115.6(6) . . ?
B25A C20A B28A 63.9(5) . . ?
B27A C20A H20A 117.8 . . ?
B27A C20A B28A 63.0(5) . . ?
B28A C20A H20A 116.5 . . ?
B29A C20A H20A 118.3 . . ?
B29A C20A B24A 62.1(5) . . ?
B29A C20A B25A 114.6(6) . . ?
B29A C20A B27A 62.4(5) . . ?
B29A C20A B28A 115.1(6) . . ?
B23A C21A H21A 121.5 . . ?
B23A C21A B26A 60.2(5) . . ?
B23A C21A B28A 108.3(6) . . ?
B26A C21A H21A 122.2 . . ?
B27A C21A H21A 121.7 . . ?
B27A C21A B23A 107.4(6) . . ?
B27A C21A B26A 108.1(6) . . ?
B27A C21A B28A 60.6(5) . . ?
B28A C21A H21A 122.0 . . ?
B28A C21A B26A 60.1(5) . . ?
B30A C21A H21A 125.3 . . ?
B30A C21A B23A 58.5(4) . . ?
B30A C21A B26A 104.4(6) . . ?
B30A C21A B27A 57.8(5) . . ?
B30A C21A B28A 104.5(6) . . ?
F1A B1 F2A 109.8(5) . . ?
F1A B1 N1A 110.5(5) . . ?
F1A B1 N2A 110.8(6) . . ?
F2A B1 N1A 109.7(6) . . ?
F2A B1 N2A 109.2(5) . . ?
N1A B1 N2A 106.8(5) . . ?
B2A B1A S1A 115.7(9) . . ?
B2A B1A S1AR 115.6(5) . . ?
B3A B1A S1A 108.6(8) . . ?
B3A B1A S1AR 120.9(5) . . ?
B3A B1A B2A 60.2(5) . . ?
B4A B1A S1A 118.0(9) . . ?
B4A B1A S1AR 127.4(5) . . ?
B4A B1A B2A 107.8(5) . . ?
B4A B1A B3A 59.5(4) . . ?
B4A B1A B5A 61.0(4) . . ?
B4A B1A B6A 107.8(5) . . ?
B5A B1A S1A 132.7(9) . . ?
B5A B1A S1AR 125.5(5) . . ?
B5A B1A B2A 107.8(5) . . ?
B5A B1A B3A 108.4(5) . . ?
B6A B1A S1A 131.8(9) . . ?
B6A B1A S1AR 119.2(5) . . ?
B6A B1A B2A 58.9(4) . . ?
B6A B1A B3A 106.9(5) . . ?
B6A B1A B5A 59.9(4) . . ?
C16A B2A B1A 104.0(5) . . ?
C16A B2A H2AA 125.4 . . ?
C16A B2A B3A 103.5(6) . . ?
C16A B2A B6A 58.4(4) . . ?
C16A B2A B8A 58.1(5) . . ?
B1A B2A H2AA 122.7 . . ?
B1A B2A B3A 59.8(4) . . ?
B3A B2A H2AA 123.0 . . ?
B6A B2A B1A 60.0(4) . . ?
B6A B2A H2AA 121.7 . . ?
B6A B2A B3A 107.5(5) . . ?
B6A B2A B8A 107.0(6) . . ?
B8A B2A B1A 106.8(6) . . ?
B8A B2A H2AA 122.4 . . ?
B8A B2A B3A 59.1(5) . . ?
B1A B3A B2A 60.0(4) . . ?
B1A B3A H3AA 122.6 . . ?
B2A B3A H3AA 122.4 . . ?
B4A B3A B1A 59.5(4) . . ?
B4A B3A B2A 107.7(6) . . ?
B4A B3A H3AA 121.6 . . ?
B4A B3A B8A 107.7(6) . . ?
B8A B3A B1A 107.8(6) . . ?
B8A B3A B2A 60.1(5) . . ?
B8A B3A H3AA 121.7 . . ?
B10A B3A B1A 104.3(5) . . ?
B10A B3A B2A 104.2(6) . . ?
B10A B3A H3AA 125.1 . . ?
B10A B3A B4A 58.9(4) . . ?
B10A B3A B8A 58.1(5) . . ?
C17A B4A H4A 121.5 . . ?
C17A B4A B5A 59.7(5) . . ?
B1A B4A C17A 108.2(6) . . ?
B1A B4A H4A 121.8 . . ?
B1A B4A B5A 60.1(4) . . ?
B3A B4A C17A 108.5(5) . . ?
B3A B4A B1A 61.0(5) . . ?
B3A B4A H4A 120.7 . . ?
B3A B4A B5A 108.9(6) . . ?
B5A B4A H4A 122.4 . . ?
B10A B4A C17A 58.7(4) . . ?
B10A B4A B1A 105.3(5) . . ?
B10A B4A B3A 58.8(4) . . ?
B10A B4A H4A 124.8 . . ?
B10A B4A B5A 104.5(6) . . ?
C17A B5A B1A 107.3(6) . . ?
C17A B5A B4A 59.7(5) . . ?
C17A B5A H5A 122.2 . . ?
C17A B5A B9A 59.8(5) . . ?
B1A B5A B4A 58.9(4) . . ?
B1A B5A H5A 121.8 . . ?
B1A B5A B9A 108.6(5) . . ?
B4A B5A H5A 122.8 . . ?
B4A B5A B9A 107.5(6) . . ?
B6A B5A C17A 107.0(6) . . ?
B6A B5A B1A 59.8(4) . . ?
B6A B5A B4A 106.1(5) . . ?
B6A B5A H5A 122.5 . . ?
B6A B5A B9A 60.3(5) . . ?
B9A B5A H5A 121.2 . . ?
C16A B6A B1A 105.5(6) . . ?
C16A B6A B2A 59.4(4) . . ?
C16A B6A B5A 105.2(6) . . ?
C16A B6A H6A 124.6 . . ?
C16A B6A B9A 58.9(5) . . ?
B1A B6A B5A 60.2(4) . . ?
B1A B6A H6A 121.8 . . ?
B1A B6A B9A 109.1(6) . . ?
B2A B6A B1A 61.0(5) . . ?
B2A B6A B5A 109.8(6) . . ?
B2A B6A H6A 120.0 . . ?
B2A B6A B9A 109.8(6) . . ?
B5A B6A H6A 121.8 . . ?
B5A B6A B9A 60.5(4) . . ?
B9A B6A H6A 120.7 . . ?
C16A B7A C17A 104.4(6) . . ?
C16A B7A H7AA 125.9 . . ?
C16A B7A B8A 58.3(5) . . ?
C16A B7A B9A 59.2(5) . . ?
C17A B7A H7AA 122.2 . . ?
C17A B7A B8A 107.5(6) . . ?
C17A B7A B9A 60.4(5) . . ?
B8A B7A H7AA 121.6 . . ?
B9A B7A H7AA 121.1 . . ?
B9A B7A B8A 108.6(6) . . ?
B10A B7A C16A 100.5(6) . . ?
B10A B7A C17A 59.0(5) . . ?
B10A B7A H7AA 125.6 . . ?
B10A B7A B8A 57.9(5) . . ?
B10A B7A B9A 105.7(6) . . ?
C16A B8A B2A 58.7(5) . . ?
C16A B8A B3A 105.3(6) . . ?
C16A B8A B7A 58.5(5) . . ?
C16A B8A H8AA 125.6 . . ?
B2A B8A H8AA 121.5 . . ?
B3A B8A B2A 60.9(5) . . ?
B3A B8A B7A 108.7(6) . . ?
B3A B8A H8AA 121.3 . . ?
B7A B8A B2A 108.5(6) . . ?
B7A B8A H8AA 121.1 . . ?
B10A B8A C16A 101.3(6) . . ?
B10A B8A B2A 105.7(6) . . ?
B10A B8A B3A 59.2(5) . . ?
B10A B8A B7A 58.7(5) . . ?
B10A B8A H8AA 125.2 . . ?
C16A B9A C17A 103.2(6) . . ?
C16A B9A B5A 103.1(6) . . ?
C16A B9A B6A 57.4(4) . . ?
C16A B9A B7A 58.2(5) . . ?
C16A B9A H9A 125.9 . . ?
C17A B9A B5A 59.6(5) . . ?
C17A B9A B6A 106.0(6) . . ?
C17A B9A H9A 123.2 . . ?
B5A B9A H9A 122.9 . . ?
B6A B9A B5A 59.2(4) . . ?
B6A B9A H9A 123.0 . . ?
B7A B9A C17A 59.7(5) . . ?
B7A B9A B5A 107.3(6) . . ?
B7A B9A B6A 106.2(6) . . ?
B7A B9A H9A 122.0 . . ?
C17A B10A H10A 117.5 . . ?
B3A B10A C17A 114.9(6) . . ?
B3A B10A B4A 62.2(4) . . ?
B3A B10A H10A 117.6 . . ?
B4A B10A C17A 62.9(5) . . ?
B4A B10A H10A 118.1 . . ?
B7A B10A C17A 62.7(5) . . ?
B7A B10A B3A 115.6(6) . . ?
B7A B10A B4A 114.9(6) . . ?
B7A B10A H10A 117.1 . . ?
B8A B10A C17A 115.0(6) . . ?
B8A B10A B3A 62.8(5) . . ?
B8A B10A B4A 114.2(6) . . ?
B8A B10A B7A 63.4(5) . . ?
B8A B10A H10A 117.6 . . ?
B12A B11A S2A 156.9(8) . . ?
B12A B11A S2AR 120.9(5) . . ?
B13A B11A S2A 122.6(7) . . ?
B13A B11A S2AR 111.5(5) . . ?
B13A B11A B12A 59.7(4) . . ?
B14A B11A S2A 90.8(7) . . ?
B14A B11A S2AR 115.5(5) . . ?
B14A B11A B12A 107.2(5) . . ?
B14A B11A B13A 59.4(4) . . ?
B14A B11A B16A 108.4(5) . . ?
B15A B11A S2A 93.6(7) . . ?
B15A B11A S2AR 128.0(5) . . ?
B15A B11A B12A 107.8(5) . . ?
B15A B11A B13A 107.7(5) . . ?
B15A B11A B14A 60.3(4) . . ?
B15A B11A B16A 60.9(4) . . ?
B16A B11A S2A 129.6(7) . . ?
B16A B11A S2AR 131.9(5) . . ?
B16A B11A B12A 58.9(4) . . ?
B16A B11A B13A 107.0(5) . . ?
C19A B12A B11A 107.9(5) . . ?
C19A B12A H12A 121.5 . . ?
C19A B12A B13A 107.8(5) . . ?
C19A B12A B16A 60.5(4) . . ?
C19A B12A B18A 60.2(4) . . ?
B11A B12A H12A 122.2 . . ?
B13A B12A B11A 59.4(4) . . ?
B13A B12A H12A 122.2 . . ?
B13A B12A B18A 59.9(4) . . ?
B16A B12A B11A 59.7(4) . . ?
B16A B12A H12A 121.6 . . ?
B16A B12A B13A 107.4(5) . . ?
B16A B12A B18A 108.5(5) . . ?
B18A B12A B11A 107.6(5) . . ?
B18A B12A H12A 121.5 . . ?
C18A B13A B11A 104.7(5) . . ?
C18A B13A B12A 104.6(5) . . ?
C18A B13A H13A 125.4 . . ?
C18A B13A B14A 58.4(4) . . ?
C18A B13A B18A 58.4(4) . . ?
B11A B13A B12A 60.9(4) . . ?
B11A B13A H13A 121.7 . . ?
B11A B13A B18A 109.3(5) . . ?
B12A B13A H13A 121.8 . . ?
B12A B13A B18A 60.4(4) . . ?
B14A B13A B11A 60.2(4) . . ?
B14A B13A B12A 108.8(5) . . ?
B14A B13A H13A 121.3 . . ?
B14A B13A B18A 108.3(6) . . ?
B18A B13A H13A 121.0 . . ?
C18A B14A B11A 105.3(5) . . ?
C18A B14A B13A 59.1(4) . . ?
C18A B14A H14A 124.5 . . ?
C18A B14A B15A 104.7(6) . . ?
C18A B14A B19A 58.5(5) . . ?
B11A B14A H14A 122.2 . . ?
B11A B14A B15A 59.6(4) . . ?
B13A B14A B11A 60.4(4) . . ?
B13A B14A H14A 121.2 . . ?
B13A B14A B15A 107.9(6) . . ?
B15A B14A H14A 122.6 . . ?
B19A B14A B11A 108.0(6) . . ?
B19A B14A B13A 108.1(6) . . ?
B19A B14A H14A 121.5 . . ?
B19A B14A B15A 60.1(5) . . ?
B11A B15A B14A 60.2(4) . . ?
B11A B15A H15A 122.3 . . ?
B11A B15A B16A 59.8(4) . . ?
B14A B15A H15A 123.1 . . ?
B14A B15A B16A 107.4(6) . . ?
B16A B15A H15A 121.5 . . ?
B19A B15A B11A 107.6(5) . . ?
B19A B15A B14A 59.0(4) . . ?
B19A B15A H15A 122.0 . . ?
B19A B15A B16A 107.7(6) . . ?
B20A B15A B11A 104.7(5) . . ?
B20A B15A B14A 103.5(5) . . ?
B20A B15A H15A 125.1 . . ?
B20A B15A B16A 59.0(4) . . ?
B20A B15A B19A 58.3(4) . . ?
C19A B16A B11A 108.7(5) . . ?
C19A B16A B15A 107.9(5) . . ?
C19A B16A H16B 121.1 . . ?
B11A B16A B15A 59.2(4) . . ?
B11A B16A H16B 122.4 . . ?
B12A B16A C19A 59.7(4) . . ?
B12A B16A B11A 61.4(4) . . ?
B12A B16A B15A 108.4(5) . . ?
B12A B16A H16B 121.9 . . ?
B15A B16A H16B 121.9 . . ?
B20A B16A C19A 59.1(4) . . ?
B20A B16A B11A 103.1(5) . . ?
B20A B16A B12A 104.2(5) . . ?
B20A B16A B15A 57.5(4) . . ?
B20A B16A H16B 125.9 . . ?
C18A B17A C19A 105.4(6) . . ?
C18A B17A H17B 126.2 . . ?
C18A B17A B18A 59.2(4) . . ?
C18A B17A B19A 57.3(4) . . ?
C19A B17A H17B 121.0 . . ?
C19A B17A B19A 108.1(5) . . ?
B18A B17A C19A 61.2(5) . . ?
B18A B17A H17B 121.1 . . ?
B18A B17A B19A 107.7(6) . . ?
B19A B17A H17B 122.3 . . ?
B20A B17A C18A 99.9(5) . . ?
B20A B17A C19A 59.8(4) . . ?
B20A B17A H17B 125.5 . . ?
B20A B17A B18A 106.1(5) . . ?
B20A B17A B19A 57.6(4) . . ?
C18A B18A C19A 104.0(5) . . ?
C18A B18A B12A 104.0(5) . . ?
C18A B18A B13A 58.4(4) . . ?
C18A B18A B17A 59.0(5) . . ?
C18A B18A H18B 124.8 . . ?
C19A B18A B12A 58.9(4) . . ?
C19A B18A B13A 106.6(5) . . ?
C19A B18A H18B 123.3 . . ?
B12A B18A H18B 123.2 . . ?
B13A B18A B12A 59.7(4) . . ?
B13A B18A H18B 122.0 . . ?
B17A B18A C19A 59.6(4) . . ?
B17A B18A B12A 106.8(5) . . ?
B17A B18A B13A 107.6(6) . . ?
B17A B18A H18B 121.7 . . ?
C18A B19A B14A 59.2(4) . . ?
C18A B19A B15A 105.9(6) . . ?
C18A B19A B17A 58.6(4) . . ?
C18A B19A H19B 125.0 . . ?
C18A B19A B20A 101.3(5) . . ?
B14A B19A B15A 60.9(5) . . ?
B14A B19A B17A 108.3(6) . . ?
B14A B19A H19B 121.5 . . ?
B15A B19A B17A 107.9(5) . . ?
B15A B19A H19B 121.5 . . ?
B17A B19A H19B 121.6 . . ?
B20A B19A B14A 105.2(5) . . ?
B20A B19A B15A 58.7(4) . . ?
B20A B19A B17A 58.2(4) . . ?
B20A B19A H19B 125.7 . . ?
C19A B20A H20B 118.2 . . ?
B15A B20A C19A 115.4(6) . . ?
B15A B20A B16A 63.5(4) . . ?
B15A B20A B17A 116.4(6) . . ?
B15A B20A H20B 116.5 . . ?
B16A B20A C19A 62.1(4) . . ?
B16A B20A H20B 118.1 . . ?
B17A B20A C19A 61.9(5) . . ?
B17A B20A B16A 114.0(5) . . ?
B17A B20A H20B 117.3 . . ?
B19A B20A C19A 115.2(6) . . ?
B19A B20A B15A 63.0(5) . . ?
B19A B20A B16A 115.3(6) . . ?
B19A B20A B17A 64.2(5) . . ?
B19A B20A H20B 116.8 . . ?
B22A B21A S3A 124.6(5) . . ?
B22A B21A B23A 59.6(4) . . ?
B22A B21A B24A 59.6(4) . . ?
B22A B21A B26A 107.5(5) . . ?
B23A B21A S3A 125.7(5) . . ?
B23A B21A B26A 59.5(4) . . ?
B24A B21A S3A 120.7(5) . . ?
B24A B21A B23A 106.8(5) . . ?
B24A B21A B26A 107.3(5) . . ?
B25A B21A S3A 118.5(5) . . ?
B25A B21A B22A 107.5(5) . . ?
B25A B21A B23A 106.9(5) . . ?
B25A B21A B24A 59.7(4) . . ?
B25A B21A B26A 59.8(4) . . ?
B26A B21A S3A 121.3(5) . . ?
B21A B22A H22A 121.9 . . ?
B23A B22A B21A 60.4(4) . . ?
B23A B22A H22A 121.6 . . ?
B24A B22A B21A 60.4(4) . . ?
B24A B22A H22A 122.7 . . ?
B24A B22A B23A 107.9(5) . . ?
B29A B22A B21A 107.5(5) . . ?
B29A B22A H22A 122.4 . . ?
B29A B22A B23A 106.9(5) . . ?
B29A B22A B24A 59.2(4) . . ?
B30A B22A B21A 104.9(5) . . ?
B30A B22A H22A 125.2 . . ?
B30A B22A B23A 58.5(4) . . ?
B30A B22A B24A 103.7(5) . . ?
B30A B22A B29A 57.9(4) . . ?
C21A B23A B21A 109.0(6) . . ?
C21A B23A B22A 108.7(6) . . ?
C21A B23A H23A 120.8 . . ?
C21A B23A B26A 60.4(5) . . ?
B21A B23A H23A 122.1 . . ?
B22A B23A B21A 60.0(4) . . ?
B22A B23A H23A 121.3 . . ?
B22A B23A B26A 108.6(6) . . ?
B26A B23A B21A 60.5(4) . . ?
B26A B23A H23A 121.9 . . ?
B30A B23A C21A 59.0(5) . . ?
B30A B23A B21A 104.6(6) . . ?
B30A B23A B22A 58.5(4) . . ?
B30A B23A H23A 125.0 . . ?
B30A B23A B26A 105.0(6) . . ?
C20A B24A B21A 104.3(5) . . ?
C20A B24A B22A 104.6(5) . . ?
C20A B24A H24A 125.1 . . ?
C20A B24A B25A 58.4(4) . . ?
C20A B24A B29A 58.6(4) . . ?
B21A B24A H24A 122.4 . . ?
B22A B24A B21A 60.0(4) . . ?
B22A B24A H24A 122.3 . . ?
B22A B24A B25A 107.9(5) . . ?
B25A B24A B21A 59.9(4) . . ?
B25A B24A H24A 121.7 . . ?
B29A B24A B21A 108.1(5) . . ?
B29A B24A B22A 60.3(4) . . ?
B29A B24A H24A 121.4 . . ?
B29A B24A B25A 107.8(6) . . ?
C20A B25A B21A 104.8(5) . . ?
C20A B25A B24A 58.6(4) . . ?
C20A B25A H25A 125.2 . . ?
C20A B25A B26A 104.1(6) . . ?
C20A B25A B28A 58.4(5) . . ?
B21A B25A H25A 121.8 . . ?
B21A B25A B26A 60.6(4) . . ?
B21A B25A B28A 108.4(6) . . ?
B24A B25A B21A 60.3(4) . . ?
B24A B25A H25A 121.2 . . ?
B24A B25A B26A 108.4(6) . . ?
B24A B25A B28A 108.0(6) . . ?
B26A B25A H25A 122.4 . . ?
B26A B25A B28A 59.6(5) . . ?
B28A B25A H25A 121.6 . . ?
C21A B26A B21A 107.7(6) . . ?
C21A B26A H26A 122.1 . . ?
B21A B26A H26A 121.6 . . ?
B23A B26A C21A 59.4(5) . . ?
B23A B26A B21A 59.9(4) . . ?
B23A B26A B25A 107.1(6) . . ?
B23A B26A H26A 122.4 . . ?
B23A B26A B28A 107.4(6) . . ?
B25A B26A C21A 107.7(6) . . ?
B25A B26A B21A 59.6(4) . . ?
B25A B26A H26A 121.9 . . ?
B28A B26A C21A 59.7(5) . . ?
B28A B26A B21A 108.5(6) . . ?
B28A B26A B25A 60.7(5) . . ?
B28A B26A H26A 121.4 . . ?
C20A B27A C21A 104.5(6) . . ?
C20A B27A H27A 126.0 . . ?
C20A B27A B28A 58.6(5) . . ?
C20A B27A B29A 58.4(5) . . ?
C21A B27A H27A 121.8 . . ?
C21A B27A B28A 60.1(5) . . ?
B28A B27A H27A 121.8 . . ?
B29A B27A C21A 108.5(6) . . ?
B29A B27A H27A 121.2 . . ?
B29A B27A B28A 108.2(6) . . ?
B30A B27A C20A 100.9(6) . . ?
B30A B27A C21A 59.5(5) . . ?
B30A B27A H27A 125.2 . . ?
B30A B27A B28A 105.4(6) . . ?
B30A B27A B29A 58.5(5) . . ?
C20A B28A C21A 103.7(6) . . ?
C20A B28A B25A 57.7(4) . . ?
C20A B28A B26A 103.6(5) . . ?
C20A B28A B27A 58.3(5) . . ?
C20A B28A H28A 125.6 . . ?
C21A B28A B25A 107.3(6) . . ?
C21A B28A B26A 60.2(5) . . ?
C21A B28A B27A 59.3(5) . . ?
C21A B28A H28A 122.7 . . ?
B25A B28A H28A 122.3 . . ?
B26A B28A B25A 59.7(4) . . ?
B26A B28A B27A 107.3(6) . . ?
B26A B28A H28A 122.6 . . ?
B27A B28A B25A 106.6(6) . . ?
B27A B28A H28A 122.2 . . ?
C20A B29A B22A 105.4(6) . . ?
C20A B29A B24A 59.3(4) . . ?
C20A B29A B27A 59.2(5) . . ?
C20A B29A H29A 125.1 . . ?
B22A B29A H29A 121.7 . . ?
B24A B29A B22A 60.6(4) . . ?
B24A B29A B27A 109.4(6) . . ?
B24A B29A H29A 121.1 . . ?
B27A B29A B22A 108.5(6) . . ?
B27A B29A H29A 120.8 . . ?
B30A B29A C20A 101.4(6) . . ?
B30A B29A B22A 59.0(4) . . ?
B30A B29A B24A 105.6(6) . . ?
B30A B29A B27A 58.4(4) . . ?
B30A B29A H29A 125.5 . . ?
C21A B30A H30A 117.8 . . ?
B22A B30A C21A 115.2(6) . . ?
B22A B30A H30A 116.9 . . ?
B23A B30A C21A 62.5(5) . . ?
B23A B30A B22A 63.0(5) . . ?
B23A B30A H30A 117.9 . . ?
B27A B30A C21A 62.7(5) . . ?
B27A B30A B22A 115.9(6) . . ?
B27A B30A B23A 114.8(6) . . ?
B27A B30A B29A 63.1(5) . . ?
B27A B30A H30A 117.2 . . ?
B29A B30A C21A 114.9(6) . . ?
B29A B30A B22A 63.1(5) . . ?
B29A B30A B23A 114.8(6) . . ?
B29A B30A H30A 117.5 . . ?
C9B S1B B11B 93.7(9) . . ?
C9B S1BR B11B 108.8(3) . . ?
C1B S2B B21B 107.2(3) . . ?
C13B S3B B1B 102.0(3) . . ?
C6B N1B B2 125.8(5) . . ?
C9B N1B C6B 107.1(6) . . ?
C9B N1B B2 127.0(5) . . ?
C1B N2B C4B 107.0(5) . . ?
C1B N2B B2 127.5(5) . . ?
C4B N2B B2 125.3(5) . . ?
N2B C1B S2B 118.1(5) . . ?
N2B C1B C2B 110.1(6) . . ?
C2B C1B S2B 131.8(5) . . ?
C1B C2B H2B 126.8 . . ?
C3B C2B C1B 106.4(6) . . ?
C3B C2B H2B 126.8 . . ?
C2B C3B H3B 125.7 . . ?
C2B C3B C4B 108.6(6) . . ?
C4B C3B H3B 125.7 . . ?
N2B C4B C3B 107.8(6) . . ?
C5B C4B N2B 121.0(6) . . ?
C5B C4B C3B 131.2(6) . . ?
C4B C5B C6B 121.8(6) . . ?
C4B C5B C10B 119.0(6) . . ?
C6B C5B C10B 119.1(6) . . ?
N1B C6B C7B 108.1(6) . . ?
C5B C6B N1B 120.4(6) . . ?
C5B C6B C7B 131.4(6) . . ?
C6B C7B H7B 126.1 . . ?
C8B C7B C6B 107.7(6) . . ?
C8B C7B H7B 126.1 . . ?
C7B C8B H8B 126.7 . . ?
C7B C8B C9B 106.6(6) . . ?
C9B C8B H8B 126.7 . . ?
N1B C9B S1B 108.3(8) . . ?
N1B C9B S1BR 118.7(5) . . ?
N1B C9B C8B 110.4(6) . . ?
C8B C9B S1B 130.3(7) . . ?
C8B C9B S1BR 130.8(5) . . ?
C11B C10B C5B 122.3(6) . . ?
C15B C10B C5B 120.4(6) . . ?
C15B C10B C11B 117.2(6) . . ?
F3B C11B C10B 120.3(6) . . ?
F3B C11B C12B 119.4(6) . . ?
C12B C11B C10B 120.3(6) . . ?
F4B C12B C11B 118.1(6) . . ?
F4B C12B C13B 119.8(6) . . ?
C11B C12B C13B 122.1(6) . . ?
C12B C13B S3B 121.0(5) . . ?
C14B C13B S3B 122.3(5) . . ?
C14B C13B C12B 116.7(6) . . ?
F5B C14B C13B 120.1(6) . . ?
F5B C14B C15B 118.5(6) . . ?
C15B C14B C13B 121.4(6) . . ?
F6B C15B C10B 119.2(6) . . ?
F6B C15B C14B 118.5(6) . . ?
C14B C15B C10B 122.2(6) . . ?
B02Y C16B H16C 122.6 . . ?
B02Y C16B B22B 107.5(6) . . ?
B22B C16B H16C 121.9 . . ?
B26B C16B H16C 122.4 . . ?
B26B C16B B02Y 60.6(5) . . ?
B26B C16B B22B 59.4(4) . . ?
B26B C16B B27B 108.0(6) . . ?
B27B C16B H16C 121.8 . . ?
B27B C16B B02Y 59.7(5) . . ?
B27B C16B B22B 107.3(6) . . ?
B28B C16B H16C 125.7 . . ?
B28B C16B B02Y 103.5(6) . . ?
B28B C16B B22B 58.4(4) . . ?
B28B C16B B26B 103.8(5) . . ?
B28B C16B B27B 58.0(4) . . ?
B02Y C17B H17C 117.4 . . ?
B02Y C17B B24B 115.5(5) . . ?
B02Y C17B B25B 63.0(5) . . ?
B24B C17B H17C 117.2 . . ?
B25B C17B H17C 118.4 . . ?
B25B C17B B24B 62.4(4) . . ?
B27B C17B H17C 118.0 . . ?
B27B C17B B02Y 62.3(5) . . ?
B27B C17B B24B 115.1(6) . . ?
B27B C17B B25B 113.9(6) . . ?
B27B C17B B29B 62.8(4) . . ?
B29B C17B H17C 117.8 . . ?
B29B C17B B02Y 114.7(6) . . ?
B29B C17B B24B 63.0(4) . . ?
B29B C17B B25B 114.0(5) . . ?
B12B C18B H18C 117.0 . . ?
B16B C18B H18C 117.4 . . ?
B16B C18B B12B 63.5(4) . . ?
B16B C18B B19B 62.6(5) . . ?
B17B C18B H18C 117.0 . . ?
B17B C18B B12B 115.9(5) . . ?
B17B C18B B16B 115.2(6) . . ?
B17B C18B B18B 63.5(5) . . ?
B17B C18B B19B 62.5(5) . . ?
B18B C18B H18C 117.9 . . ?
B18B C18B B12B 62.3(5) . . ?
B18B C18B B16B 114.7(6) . . ?
B18B C18B B19B 114.5(6) . . ?
B19B C18B H18C 117.9 . . ?
B19B C18B B12B 115.3(5) . . ?
B13B C19B H19C 118.0 . . ?
B14B C19B H19C 118.0 . . ?
B14B C19B B13B 62.4(4) . . ?
B14B C19B B17B 114.4(6) . . ?
B14B C19B B20B 63.0(5) . . ?
B17B C19B H19C 117.6 . . ?
B17B C19B B13B 114.6(6) . . ?
B17B C19B B20B 62.4(5) . . ?
B18B C19B H19C 117.4 . . ?
B18B C19B B13B 62.2(5) . . ?
B18B C19B B14B 114.3(6) . . ?
B18B C19B B17B 63.5(5) . . ?
B18B C19B B20B 115.4(6) . . ?
B20B C19B H19C 117.4 . . ?
B20B C19B B13B 114.8(5) . . ?
B2B C20B H20C 117.9 . . ?
B2B C20B B3B 63.3(4) . . ?
B2B C20B B7B 114.3(6) . . ?
B2B C20B B8B 62.4(5) . . ?
B3B C20B H20C 117.5 . . ?
B3B C20B B8B 115.2(6) . . ?
B7B C20B H20C 117.6 . . ?
B7B C20B B3B 114.9(6) . . ?
B7B C20B B8B 62.6(5) . . ?
B8B C20B H20C 117.5 . . ?
B9B C20B H20C 117.5 . . ?
B9B C20B B2B 114.6(6) . . ?
B9B C20B B3B 62.1(5) . . ?
B9B C20B B7B 63.5(5) . . ?
B9B C20B B8B 115.3(6) . . ?
B5B C21B H21B 121.2 . . ?
B5B C21B B6B 60.6(4) . . ?
B5B C21B B8B 108.4(5) . . ?
B6B C21B H21B 121.9 . . ?
B7B C21B H21B 120.8 . . ?
B7B C21B B5B 108.7(6) . . ?
B7B C21B B6B 109.0(6) . . ?
B7B C21B B8B 60.7(5) . . ?
B8B C21B H21B 122.1 . . ?
B8B C21B B6B 59.9(5) . . ?
B10B C21B H21B 124.7 . . ?
B10B C21B B5B 58.6(5) . . ?
B10B C21B B6B 105.2(5) . . ?
B10B C21B B7B 58.9(5) . . ?
B10B C21B B8B 105.2(6) . . ?
B2B B1B S3B 125.4(5) . . ?
B2B B1B B5B 106.8(5) . . ?
B2B B1B B6B 59.1(4) . . ?
B3B B1B S3B 124.7(5) . . ?
B3B B1B B2B 60.7(4) . . ?
B3B B1B B4B 59.9(4) . . ?
B3B B1B B5B 107.4(5) . . ?
B3B B1B B6B 108.4(5) . . ?
B4B B1B S3B 120.1(5) . . ?
B4B B1B B2B 108.1(5) . . ?
B4B B1B B5B 59.8(4) . . ?
B4B B1B B6B 108.6(5) . . ?
B5B B1B S3B 118.3(5) . . ?
B5B B1B B6B 60.2(4) . . ?
B6B B1B S3B 120.2(5) . . ?
F1B B2 F2B 111.6(6) . . ?
F1B B2 N1B 109.9(6) . . ?
F1B B2 N2B 110.6(6) . . ?
F2B B2 N1B 110.3(6) . . ?
F2B B2 N2B 108.7(6) . . ?
N1B B2 N2B 105.5(5) . . ?
C20B B2B B1B 104.2(5) . . ?
C20B B2B H2BA 124.8 . . ?
C20B B2B B3B 58.6(4) . . ?
C20B B2B B6B 105.6(5) . . ?
C20B B2B B8B 59.1(4) . . ?
B1B B2B H2BA 122.4 . . ?
B1B B2B B3B 59.2(4) . . ?
B3B B2B H2BA 121.5 . . ?
B6B B2B B1B 61.1(4) . . ?
B6B B2B H2BA 121.4 . . ?
B6B B2B B3B 108.8(5) . . ?
B6B B2B B8B 60.5(4) . . ?
B8B B2B B1B 108.9(5) . . ?
B8B B2B H2BA 120.8 . . ?
B8B B2B B3B 108.6(5) . . ?
C16B B02Y H02Y 122.8 . . ?
C16B B02Y B25B 107.4(6) . . ?
C16B B02Y B26B 59.1(5) . . ?
C17B B02Y C16B 104.7(5) . . ?
C17B B02Y H02Y 124.5 . . ?
C17B B02Y B25B 58.5(4) . . ?
C17B B02Y B26B 104.7(5) . . ?
C17B B02Y B27B 58.7(4) . . ?
B25B B02Y H02Y 121.6 . . ?
B25B B02Y B26B 60.3(4) . . ?
B26B B02Y H02Y 122.8 . . ?
B27B B02Y C16B 59.7(5) . . ?
B27B B02Y H02Y 122.0 . . ?
B27B B02Y B25B 107.4(5) . . ?
B27B B02Y B26B 106.8(6) . . ?
C20B B3B B1B 104.5(5) . . ?
C20B B3B B2B 58.1(4) . . ?
C20B B3B H3BA 125.1 . . ?
C20B B3B B4B 104.5(5) . . ?
C20B B3B B9B 58.6(4) . . ?
B1B B3B B2B 60.1(4) . . ?
B1B B3B H3BA 122.1 . . ?
B1B B3B B4B 60.4(4) . . ?
B2B B3B H3BA 121.8 . . ?
B4B B3B B2B 108.0(5) . . ?
B4B B3B H3BA 122.3 . . ?
B9B B3B B1B 108.2(6) . . ?
B9B B3B B2B 107.5(6) . . ?
B9B B3B H3BA 121.6 . . ?
B9B B3B B4B 59.9(4) . . ?
B1B B4B H4B 122.5 . . ?
B3B B4B B1B 59.7(4) . . ?
B3B B4B H4B 122.8 . . ?
B3B B4B B5B 107.6(6) . . ?
B5B B4B B1B 60.2(4) . . ?
B5B B4B H4B 121.6 . . ?
B9B B4B B1B 107.5(6) . . ?
B9B B4B B3B 59.7(4) . . ?
B9B B4B H4B 121.8 . . ?
B9B B4B B5B 107.4(6) . . ?
B10B B4B B1B 104.1(6) . . ?
B10B B4B B3B 103.8(5) . . ?
B10B B4B H4B 125.4 . . ?
B10B B4B B5B 58.2(4) . . ?
B10B B4B B9B 58.3(5) . . ?
C21B B5B B1B 108.4(6) . . ?
C21B B5B B4B 108.2(6) . . ?
C21B B5B H5B 121.3 . . ?
C21B B5B B6B 60.6(5) . . ?
B1B B5B H5B 122.3 . . ?
B1B B5B B6B 60.5(4) . . ?
B4B B5B B1B 60.0(4) . . ?
B4B B5B H5B 121.1 . . ?
B4B B5B B6B 109.0(6) . . ?
B6B B5B H5B 121.6 . . ?
B10B B5B C21B 58.2(5) . . ?
B10B B5B B1B 104.3(6) . . ?
B10B B5B B4B 58.7(5) . . ?
B10B B5B H5B 125.2 . . ?
B10B B5B B6B 105.0(6) . . ?
C21B B6B B1B 106.0(6) . . ?
C21B B6B H6B 123.2 . . ?
B1B B6B H6B 122.3 . . ?
B2B B6B C21B 106.2(6) . . ?
B2B B6B B1B 59.8(4) . . ?
B2B B6B B5B 106.6(6) . . ?
B2B B6B H6B 122.4 . . ?
B2B B6B B8B 59.8(4) . . ?
B5B B6B C21B 58.8(5) . . ?
B5B B6B B1B 59.3(4) . . ?
B5B B6B H6B 122.8 . . ?
B8B B6B C21B 59.2(5) . . ?
B8B B6B B1B 107.3(6) . . ?
B8B B6B B5B 106.5(6) . . ?
B8B B6B H6B 122.2 . . ?
C20B B7B C21B 104.7(6) . . ?
C20B B7B H7BA 125.9 . . ?
C20B B7B B8B 59.0(5) . . ?
C20B B7B B9B 58.1(5) . . ?
C21B B7B H7BA 122.0 . . ?
C21B B7B B8B 60.3(5) . . ?
C21B B7B B9B 107.5(6) . . ?
B8B B7B H7BA 121.7 . . ?
B8B B7B B9B 107.8(6) . . ?
B9B B7B H7BA 121.8 . . ?
B10B B7B C20B 100.2(5) . . ?
B10B B7B C21B 58.7(5) . . ?
B10B B7B H7BA 126.0 . . ?
B10B B7B B8B 104.7(6) . . ?
B10B B7B B9B 57.9(5) . . ?
C20B B8B C21B 103.2(6) . . ?
C20B B8B B2B 58.5(4) . . ?
C20B B8B B6B 104.5(5) . . ?
C20B B8B B7B 58.4(5) . . ?
C20B B8B H8BA 125.5 . . ?
C21B B8B B2B 107.5(5) . . ?
C21B B8B B6B 60.9(5) . . ?
C21B B8B B7B 59.0(5) . . ?
C21B B8B H8BA 123.0 . . ?
B2B B8B B6B 59.7(4) . . ?
B2B B8B B7B 107.7(6) . . ?
B2B B8B H8BA 121.8 . . ?
B6B B8B H8BA 121.8 . . ?
B7B B8B B6B 108.4(6) . . ?
B7B B8B H8BA 121.7 . . ?
C20B B9B B3B 59.3(4) . . ?
C20B B9B B4B 105.4(6) . . ?
C20B B9B B7B 58.4(5) . . ?
C20B B9B H9B 125.5 . . ?
B3B B9B B4B 60.4(5) . . ?
B3B B9B B7B 108.4(6) . . ?
B3B B9B H9B 121.6 . . ?
B4B B9B B7B 108.2(6) . . ?
B4B B9B H9B 121.5 . . ?
B7B B9B H9B 121.4 . . ?
B10B B9B C20B 100.4(6) . . ?
B10B B9B B3B 104.8(6) . . ?
B10B B9B B4B 59.0(4) . . ?
B10B B9B B7B 58.0(5) . . ?
B10B B9B H9B 126.0 . . ?
C21B B10B B4B 115.8(6) . . ?
C21B B10B B5B 63.1(5) . . ?
C21B B10B B7B 62.3(5) . . ?
C21B B10B B9B 115.6(6) . . ?
C21B B10B H10B 117.4 . . ?
B4B B10B H10B 116.9 . . ?
B5B B10B B4B 63.0(5) . . ?
B5B B10B H10B 117.6 . . ?
B7B B10B B4B 116.3(6) . . ?
B7B B10B B5B 115.2(6) . . ?
B7B B10B H10B 116.9 . . ?
B9B B10B B4B 62.7(5) . . ?
B9B B10B B5B 115.0(6) . . ?
B9B B10B B7B 64.1(5) . . ?
B9B B10B H10B 117.1 . . ?
B12B B11B S1B 149.4(8) . . ?
B12B B11B S1BR 119.3(5) . . ?
B13B B11B S1B 111.1(7) . . ?
B13B B11B S1BR 111.1(5) . . ?
B13B B11B B12B 59.1(4) . . ?
B14B B11B S1B 87.5(7) . . ?
B14B B11B S1BR 116.5(5) . . ?
B14B B11B B12B 107.4(5) . . ?
B14B B11B B13B 60.1(4) . . ?
B15B B11B S1B 101.7(7) . . ?
B15B B11B S1BR 128.2(5) . . ?
B15B B11B B12B 108.8(5) . . ?
B15B B11B B13B 109.2(6) . . ?
B15B B11B B14B 60.9(5) . . ?
B15B B11B B16B 59.9(4) . . ?
B16B B11B S1B 140.7(7) . . ?
B16B B11B S1BR 131.0(5) . . ?
B16B B11B B12B 60.6(4) . . ?
B16B B11B B13B 107.9(5) . . ?
B16B B11B B14B 108.1(6) . . ?
C18B B12B B11B 102.7(5) . . ?
C18B B12B H12B 125.7 . . ?
C18B B12B B13B 103.9(5) . . ?
C18B B12B B16B 57.9(4) . . ?
C18B B12B B18B 58.3(4) . . ?
B11B B12B H12B 123.5 . . ?
B11B B12B B16B 59.0(4) . . ?
B13B B12B B11B 59.8(4) . . ?
B13B B12B H12B 122.5 . . ?
B13B B12B B16B 107.2(5) . . ?
B13B B12B B18B 59.8(5) . . ?
B16B B12B H12B 122.3 . . ?
B18B B12B B11B 106.7(5) . . ?
B18B B12B H12B 122.0 . . ?
B18B B12B B16B 106.8(6) . . ?
C19B B13B B11B 103.9(5) . . ?
C19B B13B B12B 104.5(5) . . ?
C19B B13B H13B 125.8 . . ?
C19B B13B B14B 58.0(4) . . ?
C19B B13B B18B 57.5(4) . . ?
B11B B13B H13B 122.1 . . ?
B11B B13B B14B 59.9(4) . . ?
B12B B13B B11B 61.1(4) . . ?
B12B B13B H13B 121.4 . . ?
B12B B13B B14B 108.9(5) . . ?
B14B B13B H13B 121.8 . . ?
B18B B13B B11B 108.2(5) . . ?
B18B B13B B12B 60.4(4) . . ?
B18B B13B H13B 122.1 . . ?
B18B B13B B14B 106.7(6) . . ?
C19B B14B B11B 105.1(5) . . ?
C19B B14B B13B 59.6(4) . . ?
C19B B14B H14B 124.4 . . ?
C19B B14B B15B 104.9(5) . . ?
C19B B14B B20B 58.7(5) . . ?
B11B B14B B13B 60.0(4) . . ?
B11B B14B H14B 122.5 . . ?
B11B B14B B15B 59.4(4) . . ?
B11B B14B B20B 108.1(5) . . ?
B13B B14B H14B 121.0 . . ?
B13B B14B B15B 107.9(5) . . ?
B13B B14B B20B 108.9(5) . . ?
B15B B14B H14B 122.6 . . ?
B20B B14B H14B 121.1 . . ?
B20B B14B B15B 60.3(5) . . ?
B11B B15B B14B 59.6(4) . . ?
B11B B15B H15B 121.6 . . ?
B11B B15B B20B 107.5(6) . . ?
B14B B15B H15B 122.7 . . ?
B14B B15B B20B 59.4(5) . . ?
B16B B15B B11B 60.1(4) . . ?
B16B B15B B14B 107.2(5) . . ?
B16B B15B H15B 121.6 . . ?
B16B B15B B20B 107.6(5) . . ?
B19B B15B B11B 108.3(5) . . ?
B19B B15B B14B 106.6(6) . . ?
B19B B15B H15B 122.0 . . ?
B19B B15B B16B 60.6(5) . . ?
B19B B15B B20B 59.1(5) . . ?
B20B B15B H15B 122.4 . . ?
C18B B16B B11B 104.3(5) . . ?
C18B B16B B12B 58.6(4) . . ?
C18B B16B B15B 104.5(5) . . ?
C18B B16B H16D 124.9 . . ?
C18B B16B B19B 58.9(4) . . ?
B11B B16B B12B 60.4(4) . . ?
B11B B16B H16D 122.7 . . ?
B11B B16B B19B 107.2(5) . . ?
B12B B16B H16D 120.9 . . ?
B15B B16B B11B 60.0(4) . . ?
B15B B16B B12B 108.7(5) . . ?
B15B B16B H16D 122.4 . . ?
B15B B16B B19B 59.3(4) . . ?
B19B B16B B12B 108.3(5) . . ?
B19B B16B H16D 121.8 . . ?
C18B B17B C19B 100.7(6) . . ?
C18B B17B H17D 125.0 . . ?
C18B B17B B18B 58.8(5) . . ?
C18B B17B B19B 59.6(5) . . ?
C18B B17B B20B 105.2(5) . . ?
C19B B17B H17D 126.1 . . ?
C19B B17B B18B 57.5(5) . . ?
C19B B17B B19B 104.3(5) . . ?
C19B B17B B20B 58.9(5) . . ?
B18B B17B H17D 121.6 . . ?
B19B B17B H17D 121.9 . . ?
B19B B17B B18B 108.4(6) . . ?
B19B B17B B20B 59.6(5) . . ?
B20B B17B H17D 122.1 . . ?
B20B B17B B18B 107.5(6) . . ?
C18B B18B B12B 59.3(4) . . ?
C18B B18B B13B 104.7(5) . . ?
C18B B18B B17B 57.7(4) . . ?
C18B B18B H18D 126.1 . . ?
C19B B18B C18B 101.0(6) . . ?
C19B B18B B12B 106.2(6) . . ?
C19B B18B B13B 60.3(5) . . ?
C19B B18B B17B 58.9(4) . . ?
C19B B18B H18D 124.6 . . ?
B12B B18B B17B 108.6(6) . . ?
B12B B18B H18D 121.4 . . ?
B13B B18B B12B 59.8(4) . . ?
B13B B18B B17B 109.3(6) . . ?
B13B B18B H18D 121.4 . . ?
B17B B18B H18D 121.1 . . ?
C18B B19B B15B 104.8(6) . . ?
C18B B19B B16B 58.5(4) . . ?
C18B B19B B17B 57.9(4) . . ?
C18B B19B H19D 125.6 . . ?
C18B B19B B20B 104.5(6) . . ?
B15B B19B B16B 60.1(4) . . ?
B15B B19B B17B 109.7(6) . . ?
B15B B19B H19D 121.2 . . ?
B16B B19B H19D 121.3 . . ?
B17B B19B B16B 107.9(6) . . ?
B17B B19B H19D 121.3 . . ?
B20B B19B B15B 61.7(5) . . ?
B20B B19B B16B 109.2(6) . . ?
B20B B19B B17B 60.4(5) . . ?
B20B B19B H19D 121.4 . . ?
C19B B20B B14B 58.3(4) . . ?
C19B B20B B15B 104.5(6) . . ?
C19B B20B B17B 58.6(4) . . ?
C19B B20B B19B 104.5(6) . . ?
C19B B20B H20D 124.9 . . ?
B14B B20B B15B 60.3(4) . . ?
B14B B20B H20D 121.7 . . ?
B15B B20B H20D 122.7 . . ?
B17B B20B B14B 107.5(6) . . ?
B17B B20B B15B 107.4(6) . . ?
B17B B20B H20D 121.7 . . ?
B19B B20B B14B 107.4(6) . . ?
B19B B20B B15B 59.2(4) . . ?
B19B B20B B17B 60.0(4) . . ?
B19B B20B H20D 122.8 . . ?
B22B B21B S2B 118.5(5) . . ?
B22B B21B B23B 61.1(5) . . ?
B22B B21B B24B 108.1(5) . . ?
B22B B21B B26B 59.3(4) . . ?
B23B B21B S2B 115.0(5) . . ?
B23B B21B B24B 58.7(5) . . ?
B23B B21B B26B 107.9(5) . . ?
B24B B21B S2B 120.0(5) . . ?
B25B B21B S2B 128.1(5) . . ?
B25B B21B B22B 108.0(5) . . ?
B25B B21B B23B 106.7(5) . . ?
B25B B21B B24B 59.7(4) . . ?
B25B B21B B26B 60.8(4) . . ?
B26B B21B S2B 126.8(5) . . ?
B26B B21B B24B 108.3(5) . . ?
C16B B22B H22B 121.5 . . ?
C16B B22B B23B 107.9(6) . . ?
B21B B22B C16B 108.3(6) . . ?
B21B B22B H22B 122.1 . . ?
B21B B22B B23B 59.8(5) . . ?
B23B B22B H22B 121.6 . . ?
B26B B22B C16B 59.4(4) . . ?
B26B B22B B21B 60.7(4) . . ?
B26B B22B H22B 122.5 . . ?
B26B B22B B23B 108.0(6) . . ?
B28B B22B C16B 58.7(4) . . ?
B28B B22B B21B 104.4(6) . . ?
B28B B22B H22B 125.2 . . ?
B28B B22B B23B 58.4(4) . . ?
B28B B22B B26B 104.0(6) . . ?
B21B B23B B22B 59.2(4) . . ?
B21B B23B H23B 122.2 . . ?
B22B B23B H23B 122.0 . . ?
B24B B23B B21B 61.3(4) . . ?
B24B B23B B22B 108.6(6) . . ?
B24B B23B H23B 121.2 . . ?
B24B B23B B29B 61.1(5) . . ?
B28B B23B B21B 103.7(5) . . ?
B28B B23B B22B 58.2(4) . . ?
B28B B23B H23B 125.7 . . ?
B28B B23B B24B 104.9(6) . . ?
B28B B23B B29B 57.8(4) . . ?
B29B B23B B21B 109.1(6) . . ?
B29B B23B B22B 107.4(6) . . ?
B29B B23B H23B 121.2 . . ?
C17B B24B B21B 103.5(5) . . ?
C17B B24B B23B 104.0(6) . . ?
C17B B24B H24B 125.2 . . ?
C17B B24B B25B 58.6(4) . . ?
C17B B24B B29B 58.2(4) . . ?
B21B B24B H24B 123.2 . . ?
B23B B24B B21B 59.9(4) . . ?
B23B B24B H24B 122.7 . . ?
B23B B24B B25B 107.1(6) . . ?
B23B B24B B29B 59.5(5) . . ?
B25B B24B B21B 59.0(4) . . ?
B25B B24B H24B 122.1 . . ?
B25B B24B B29B 107.0(6) . . ?
B29B B24B B21B 106.8(6) . . ?
B29B B24B H24B 122.2 . . ?
C17B B25B B02Y 58.5(4) . . ?
C17B B25B B21B 105.7(5) . . ?
C17B B25B B24B 59.0(4) . . ?
C17B B25B H25B 124.9 . . ?
C17B B25B B26B 104.4(5) . . ?
B02Y B25B H25B 121.3 . . ?
B02Y B25B B26B 59.9(5) . . ?
B21B B25B B02Y 108.8(6) . . ?
B21B B25B B24B 61.4(4) . . ?
B21B B25B H25B 121.4 . . ?
B21B B25B B26B 60.2(4) . . ?
B24B B25B B02Y 108.9(6) . . ?
B24B B25B H25B 120.4 . . ?
B24B B25B B26B 109.2(6) . . ?
B26B B25B H25B 122.4 . . ?
C16B B26B B02Y 60.3(5) . . ?
C16B B26B B21B 109.1(5) . . ?
C16B B26B B25B 108.0(5) . . ?
C16B B26B H26B 120.7 . . ?
B02Y B26B B25B 59.8(5) . . ?
B02Y B26B H26B 121.6 . . ?
B21B B26B B02Y 107.7(5) . . ?
B21B B26B B25B 59.0(4) . . ?
B21B B26B H26B 121.9 . . ?
B22B B26B C16B 61.2(5) . . ?
B22B B26B B02Y 108.8(5) . . ?
B22B B26B B21B 59.9(4) . . ?
B22B B26B B25B 107.0(5) . . ?
B22B B26B H26B 121.4 . . ?
B25B B26B H26B 122.7 . . ?
C16B B27B H27B 121.1 . . ?
C16B B27B B29B 108.8(6) . . ?
C17B B27B C16B 105.6(5) . . ?
C17B B27B B02Y 59.0(4) . . ?
C17B B27B H27B 125.5 . . ?
C17B B27B B29B 58.6(4) . . ?
B02Y B27B C16B 60.7(5) . . ?
B02Y B27B H27B 121.5 . . ?
B02Y B27B B29B 108.5(6) . . ?
B28B B27B C16B 59.7(5) . . ?
B28B B27B C17B 100.9(5) . . ?
B28B B27B B02Y 105.6(6) . . ?
B28B B27B H27B 125.5 . . ?
B28B B27B B29B 58.0(4) . . ?
B29B B27B H27B 121.2 . . ?
C16B B28B H28B 117.4 . . ?
B22B B28B C16B 62.9(5) . . ?
B22B B28B B23B 63.4(5) . . ?
B22B B28B H28B 117.4 . . ?
B23B B28B C16B 115.4(6) . . ?
B23B B28B H28B 117.5 . . ?
B27B B28B C16B 62.4(5) . . ?
B27B B28B B22B 114.6(6) . . ?
B27B B28B B23B 114.8(6) . . ?
B27B B28B H28B 117.8 . . ?
B29B B28B C16B 115.6(6) . . ?
B29B B28B B22B 115.3(6) . . ?
B29B B28B B23B 62.3(5) . . ?
B29B B28B B27B 63.6(5) . . ?
B29B B28B H28B 117.1 . . ?
C17B B29B B23B 104.4(5) . . ?
C17B B29B B24B 58.8(4) . . ?
C17B B29B B27B 58.6(4) . . ?
C17B B29B H29B 125.8 . . ?
B23B B29B B24B 59.4(5) . . ?
B23B B29B B27B 108.6(6) . . ?
B23B B29B H29B 121.8 . . ?
B24B B29B H29B 122.1 . . ?
B27B B29B B24B 108.2(6) . . ?
B27B B29B H29B 121.2 . . ?
B28B B29B C17B 101.1(5) . . ?
B28B B29B B23B 59.9(5) . . ?
B28B B29B B24B 105.2(6) . . ?
B28B B29B B27B 58.4(4) . . ?
B28B B29B H29B 125.1 . . ?

loop_
_geom_bond_atom_site_label_1
_geom_bond_atom_site_label_2
_geom_bond_distance
_geom_bond_site_symmetry_2
_geom_bond_publ_flag
S1A C1A 1.68(3) . ?
S1A B1A 1.98(3) . ?
S1AR C1A 1.754(7) . ?
S1AR B1A 1.867(8) . ?
S2A C9A 1.928(19) . ?
S2A B11A 1.966(19) . ?
S2AR C9A 1.733(7) . ?
S2AR B11A 1.866(8) . ?
S3A C13A 1.770(7) . ?
S3A B21A 1.871(8) . ?
F1A B1 1.381(9) . ?
F2A B1 1.391(8) . ?
F3A C11A 1.354(8) . ?
F4A C12A 1.346(8) . ?
F5A C14A 1.330(8) . ?
F6A C15A 1.351(7) . ?
N1A C1A 1.361(9) . ?
N1A C4A 1.403(8) . ?
N1A B1 1.554(9) . ?
N2A C6A 1.397(8) . ?
N2A C9A 1.365(8) . ?
N2A B1 1.559(9) . ?
C1A C2A 1.409(9) . ?
C2A H2A 0.9500 . ?
C2A C3A 1.387(10) . ?
C3A H3A 0.9500 . ?
C3A C4A 1.403(9) . ?
C4A C5A 1.385(9) . ?
C5A C6A 1.399(9) . ?
C5A C10A 1.485(9) . ?
C6A C7A 1.412(10) . ?
C7A H7A 0.9500 . ?
C7A C8A 1.380(9) . ?
C8A H8A 0.9500 . ?
C8A C9A 1.414(9) . ?
C10A C11A 1.381(9) . ?
C10A C15A 1.377(10) . ?
C11A C12A 1.391(9) . ?
C12A C13A 1.375(10) . ?
C13A C14A 1.396(10) . ?
C14A C15A 1.386(9) . ?
C16A H16A 1.1200 . ?
C16A B2A 1.707(10) . ?
C16A B6A 1.689(11) . ?
C16A B7A 1.699(12) . ?
C16A B8A 1.694(13) . ?
C16A B9A 1.717(11) . ?
C17A H17A 1.1200 . ?
C17A B4A 1.783(11) . ?
C17A B5A 1.782(11) . ?
C17A B7A 1.773(11) . ?
C17A B9A 1.785(13) . ?
C17A B10A 1.710(11) . ?
C18A H18A 1.1200 . ?
C18A B13A 1.707(10) . ?
C18A B14A 1.695(10) . ?
C18A B17A 1.705(11) . ?
C18A B18A 1.708(11) . ?
C18A B19A 1.681(10) . ?
C19A H19A 1.1200 . ?
C19A B12A 1.763(11) . ?
C19A B16A 1.776(11) . ?
C19A B17A 1.759(11) . ?
C19A B18A 1.788(11) . ?
C19A B20A 1.725(11) . ?
C20A H20A 1.1200 . ?
C20A B24A 1.700(10) . ?
C20A B25A 1.696(11) . ?
C20A B27A 1.704(11) . ?
C20A B28A 1.710(12) . ?
C20A B29A 1.688(11) . ?
C21A H21A 1.1200 . ?
C21A B23A 1.767(11) . ?
C21A B26A 1.784(12) . ?
C21A B27A 1.762(13) . ?
C21A B28A 1.775(12) . ?
C21A B30A 1.708(11) . ?
B1A B2A 1.793(11) . ?
B1A B3A 1.788(11) . ?
B1A B4A 1.761(11) . ?
B1A B5A 1.783(10) . ?
B1A B6A 1.775(11) . ?
B2A H2AA 1.1200 . ?
B2A B3A 1.796(12) . ?
B2A B6A 1.755(11) . ?
B2A B8A 1.781(12) . ?
B3A H3AA 1.1200 . ?
B3A B4A 1.761(11) . ?
B3A B8A 1.763(12) . ?
B3A B10A 1.703(10) . ?
B4A H4A 1.1200 . ?
B4A B5A 1.798(11) . ?
B4A B10A 1.705(10) . ?
B5A H5A 1.1200 . ?
B5A B6A 1.777(11) . ?
B5A B9A 1.801(12) . ?
B6A H6A 1.1200 . ?
B6A B9A 1.798(12) . ?
B7A H7AA 1.1200 . ?
B7A B8A 1.776(12) . ?
B7A B9A 1.776(14) . ?
B7A B10A 1.698(12) . ?
B8A H8AA 1.1200 . ?
B8A B10A 1.683(12) . ?
B9A H9A 1.1200 . ?
B10A H10A 1.1200 . ?
B11A B12A 1.808(11) . ?
B11A B13A 1.781(10) . ?
B11A B14A 1.777(11) . ?
B11A B15A 1.767(11) . ?
B11A B16A 1.777(11) . ?
B12A H12A 1.1200 . ?
B12A B13A 1.785(11) . ?
B12A B16A 1.764(11) . ?
B12A B18A 1.799(11) . ?
B13A H13A 1.1200 . ?
B13A B14A 1.764(11) . ?
B13A B18A 1.789(11) . ?
B14A H14A 1.1200 . ?
B14A B15A 1.779(11) . ?
B14A B19A 1.746(11) . ?
B15A H15A 1.1200 . ?
B15A B16A 1.797(11) . ?
B15A B19A 1.766(11) . ?
B15A B20A 1.693(11) . ?
B16A H16B 1.1200 . ?
B16A B20A 1.720(10) . ?
B17A H17B 1.1200 . ?
B17A B18A 1.754(11) . ?
B17A B19A 1.798(12) . ?
B17A B20A 1.697(10) . ?
B18A H18B 1.1200 . ?
B19A H19B 1.1200 . ?
B19A B20A 1.686(10) . ?
B20A H20B 1.1200 . ?
B21A B22A 1.780(11) . ?
B21A B23A 1.788(11) . ?
B21A B24A 1.787(11) . ?
B21A B25A 1.780(11) . ?
B21A B26A 1.799(11) . ?
B22A H22A 1.1200 . ?
B22A B23A 1.774(11) . ?
B22A B24A 1.774(11) . ?
B22A B29A 1.768(11) . ?
B22A B30A 1.699(10) . ?
B23A H23A 1.1200 . ?
B23A B26A 1.781(12) . ?
B23A B30A 1.699(11) . ?
B24A H24A 1.1200 . ?
B24A B25A 1.776(11) . ?
B24A B29A 1.749(11) . ?
B25A H25A 1.1200 . ?
B25A B26A 1.784(12) . ?
B25A B28A 1.802(11) . ?
B26A H26A 1.1200 . ?
B26A B28A 1.782(12) . ?
B27A H27A 1.1200 . ?
B27A B28A 1.784(13) . ?
B27A B29A 1.757(12) . ?
B27A B30A 1.678(10) . ?
B28A H28A 1.1200 . ?
B29A H29A 1.1200 . ?
B29A B30A 1.680(11) . ?
B30A H30A 1.1200 . ?
S1B C9B 1.98(2) . ?
S1B B11B 2.04(2) . ?
S1BR C9B 1.742(7) . ?
S1BR B11B 1.871(8) . ?
S2B C1B 1.751(7) . ?
S2B B21B 1.873(8) . ?
S3B C13B 1.775(6) . ?
S3B B1B 1.879(8) . ?
F1B B2 1.360(9) . ?
F2B B2 1.381(9) . ?
F3B C11B 1.329(8) . ?
F4B C12B 1.340(8) . ?
F5B C14B 1.334(8) . ?
F6B C15B 1.351(8) . ?
N1B C6B 1.399(8) . ?
N1B C9B 1.356(8) . ?
N1B B2 1.571(9) . ?
N2B C1B 1.362(9) . ?
N2B C4B 1.397(8) . ?
N2B B2 1.572(8) . ?
C1B C2B 1.413(9) . ?
C2B H2B 0.9500 . ?
C2B C3B 1.368(10) . ?
C3B H3B 0.9500 . ?
C3B C4B 1.411(9) . ?
C4B C5B 1.385(9) . ?
C5B C6B 1.385(9) . ?
C5B C10B 1.493(9) . ?
C6B C7B 1.424(9) . ?
C7B H7B 0.9500 . ?
C7B C8B 1.377(9) . ?
C8B H8B 0.9500 . ?
C8B C9B 1.418(10) . ?
C10B C11B 1.393(9) . ?
C10B C15B 1.388(10) . ?
C11B C12B 1.390(9) . ?
C12B C13B 1.393(10) . ?
C13B C14B 1.387(9) . ?
C14B C15B 1.371(9) . ?
C16B H16C 1.1200 . ?
C16B B02Y 1.778(12) . ?
C16B B22B 1.787(12) . ?
C16B B26B 1.755(11) . ?
C16B B27B 1.761(12) . ?
C16B B28B 1.716(10) . ?
C17B H17C 1.1200 . ?
C17B B02Y 1.704(11) . ?
C17B B24B 1.712(10) . ?
C17B B25B 1.705(10) . ?
C17B B27B 1.700(10) . ?
C17B B29B 1.701(10) . ?
C18B H18C 1.1200 . ?
C18B B12B 1.720(11) . ?
C18B B16B 1.706(10) . ?
C18B B17B 1.683(10) . ?
C18B B18B 1.702(11) . ?
C18B B19B 1.714(11) . ?
C19B H19C 1.1200 . ?
C19B B13B 1.729(11) . ?
C19B B14B 1.701(10) . ?
C19B B17B 1.704(11) . ?
C19B B18B 1.678(11) . ?
C19B B20B 1.709(11) . ?
C20B H20C 1.1200 . ?
C20B B2B 1.705(11) . ?
C20B B3B 1.714(10) . ?
C20B B7B 1.707(11) . ?
C20B B8B 1.717(11) . ?
C20B B9B 1.700(11) . ?
C21B H21B 1.1200 . ?
C21B B5B 1.770(11) . ?
C21B B6B 1.802(12) . ?
C21B B7B 1.747(13) . ?
C21B B8B 1.772(12) . ?
C21B B10B 1.687(12) . ?
B1B B2B 1.784(11) . ?
B1B B3B 1.768(11) . ?
B1B B4B 1.780(11) . ?
B1B B5B 1.784(10) . ?
B1B B6B 1.806(11) . ?
B2B H2BA 1.1200 . ?
B2B B3B 1.794(11) . ?
B2B B6B 1.771(11) . ?
B2B B8B 1.772(11) . ?
B02Y H02Y 1.1200 . ?
B02Y B25B 1.780(11) . ?
B02Y B26B 1.783(11) . ?
B02Y B27B 1.761(11) . ?
B3B H3BA 1.1200 . ?
B3B B4B 1.772(11) . ?
B3B B9B 1.760(11) . ?
B4B H4B 1.1200 . ?
B4B B5B 1.775(12) . ?
B4B B9B 1.764(11) . ?
B4B B10B 1.702(10) . ?
B5B H5B 1.1200 . ?
B5B B6B 1.801(12) . ?
B5B B10B 1.694(11) . ?
B6B H6B 1.1200 . ?
B6B B8B 1.785(12) . ?
B7B H7BA 1.1200 . ?
B7B B8B 1.779(13) . ?
B7B B9B 1.794(12) . ?
B7B B10B 1.690(11) . ?
B8B H8BA 1.1200 . ?
B9B H9B 1.1200 . ?
B9B B10B 1.690(11) . ?
B10B H10B 1.1200 . ?
B11B B12B 1.799(10) . ?
B11B B13B 1.776(11) . ?
B11B B14B 1.774(11) . ?
B11B B15B 1.771(11) . ?
B11B B16B 1.773(11) . ?
B12B H12B 1.1200 . ?
B12B B13B 1.762(11) . ?
B12B B16B 1.803(11) . ?
B12B B18B 1.772(11) . ?
B13B H13B 1.1200 . ?
B13B B14B 1.778(11) . ?
B13B B18B 1.761(11) . ?
B14B H14B 1.1200 . ?
B14B B15B 1.798(11) . ?
B14B B20B 1.781(11) . ?
B15B H15B 1.1200 . ?
B15B B16B 1.769(11) . ?
B15B B19B 1.754(11) . ?
B15B B20B 1.799(12) . ?
B16B H16D 1.1200 . ?
B16B B19B 1.777(12) . ?
B17B H17D 1.1200 . ?
B17B B18B 1.781(12) . ?
B17B B19B 1.762(11) . ?
B17B B20B 1.768(11) . ?
B18B H18D 1.1200 . ?
B19B H19D 1.1200 . ?
B19B B20B 1.753(12) . ?
B20B H20D 1.1200 . ?
B21B B22B 1.765(11) . ?
B21B B23B 1.776(11) . ?
B21B B24B 1.801(11) . ?
B21B B25B 1.758(10) . ?
B21B B26B 1.780(10) . ?
B22B H22B 1.1200 . ?
B22B B23B 1.800(12) . ?
B22B B26B 1.754(11) . ?
B22B B28B 1.712(11) . ?
B23B H23B 1.1200 . ?
B23B B24B 1.755(12) . ?
B23B B28B 1.715(11) . ?
B23B B29B 1.756(11) . ?
B24B H24B 1.1200 . ?
B24B B25B 1.771(11) . ?
B24B B29B 1.783(11) . ?
B25B H25B 1.1200 . ?
B25B B26B 1.790(11) . ?
B26B H26B 1.1200 . ?
B27B H27B 1.1200 . ?
B27B B28B 1.685(10) . ?
B27B B29B 1.772(11) . ?
B28B H28B 1.1200 . ?
B28B B29B 1.679(11) . ?
B29B H29B 1.1200 . ?

loop_
_geom_torsion_atom_site_label_1
_geom_torsion_atom_site_label_2
_geom_torsion_atom_site_label_3
_geom_torsion_atom_site_label_4
_geom_torsion
_geom_torsion_site_symmetry_1
_geom_torsion_site_symmetry_2
_geom_torsion_site_symmetry_3
_geom_torsion_site_symmetry_4
_geom_torsion_publ_flag
S1A C1A C2A C3A -161.4(13) . . . . ?
S1A B1A B2A C16A 164.9(9) . . . . ?
S1A B1A B2A B3A -97.5(9) . . . . ?
S1A B1A B2A B6A 125.0(10) . . . . ?
S1A B1A B2A B8A -134.7(9) . . . . ?
S1A B1A B3A B2A 109.6(9) . . . . ?
S1A B1A B3A B4A -112.1(9) . . . . ?
S1A B1A B3A B8A 147.4(9) . . . . ?
S1A B1A B3A B10A -152.0(9) . . . . ?
S1A B1A B4A C17A -162.4(9) . . . . ?
S1A B1A B4A B3A 96.0(10) . . . . ?
S1A B1A B4A B5A -125.7(10) . . . . ?
S1A B1A B4A B10A 136.1(9) . . . . ?
S1A B1A B5A C17A 139.1(11) . . . . ?
S1A B1A B5A B4A 102.6(12) . . . . ?
S1A B1A B5A B6A -120.9(12) . . . . ?
S1A B1A B5A B9A -157.8(11) . . . . ?
S1A B1A B6A C16A -138.8(11) . . . . ?
S1A B1A B6A B2A -98.1(12) . . . . ?
S1A B1A B6A B5A 122.3(12) . . . . ?
S1A B1A B6A B9A 159.3(11) . . . . ?
S1AR C1A C2A C3A 177.7(6) . . . . ?
S1AR B1A B2A C16A 150.0(5) . . . . ?
S1AR B1A B2A B3A -112.5(6) . . . . ?
S1AR B1A B2A B6A 110.1(6) . . . . ?
S1AR B1A B2A B8A -149.6(5) . . . . ?
S1AR B1A B3A B2A 103.7(6) . . . . ?
S1AR B1A B3A B4A -118.0(6) . . . . ?
S1AR B1A B3A B8A 141.6(5) . . . . ?
S1AR B1A B3A B10A -157.8(5) . . . . ?
S1AR B1A B4A C17A -151.0(6) . . . . ?
S1AR B1A B4A B3A 107.5(7) . . . . ?
S1AR B1A B4A B5A -114.3(7) . . . . ?
S1AR B1A B4A B10A 147.5(6) . . . . ?
S1AR B1A B5A C17A 153.7(5) . . . . ?
S1AR B1A B5A B4A 117.2(7) . . . . ?
S1AR B1A B5A B6A -106.3(7) . . . . ?
S1AR B1A B5A B9A -143.1(6) . . . . ?
S1AR B1A B6A C16A -144.7(5) . . . . ?
S1AR B1A B6A B2A -103.9(6) . . . . ?
S1AR B1A B6A B5A 116.4(6) . . . . ?
S1AR B1A B6A B9A 153.5(5) . . . . ?
S2A B11A B12A C19A -156.7(17) . . . . ?
S2A B11A B12A B13A 102.7(19) . . . . ?
S2A B11A B12A B16A -118.8(19) . . . . ?
S2A B11A B12A B18A 139.7(17) . . . . ?
S2A B11A B13A C18A 108.3(9) . . . . ?
S2A B11A B13A B12A -152.9(9) . . . . ?
S2A B11A B13A B14A 69.0(9) . . . . ?
S2A B11A B13A B18A 169.5(8) . . . . ?
S2A B11A B14A C18A -168.0(7) . . . . ?
S2A B11A B14A B13A -128.2(7) . . . . ?
S2A B11A B14A B15A 93.7(7) . . . . ?
S2A B11A B14A B19A 130.8(8) . . . . ?
S2A B11A B15A B14A -88.8(7) . . . . ?
S2A B11A B15A B16A 134.0(7) . . . . ?
S2A B11A B15A B19A -125.3(7) . . . . ?
S2A B11A B15A B20A 173.8(7) . . . . ?
S2A B11A B16A C19A -168.8(9) . . . . ?
S2A B11A B16A B12A 153.5(10) . . . . ?
S2A B11A B16A B15A -68.6(10) . . . . ?
S2A B11A B16A B20A -107.3(10) . . . . ?
S2AR B11A B12A C19A -161.1(5) . . . . ?
S2AR B11A B12A B13A 98.4(5) . . . . ?
S2AR B11A B12A B16A -123.2(6) . . . . ?
S2AR B11A B12A B18A 135.3(5) . . . . ?
S2AR B11A B13A C18A 147.1(5) . . . . ?
S2AR B11A B13A B12A -114.1(5) . . . . ?
S2AR B11A B13A B14A 107.8(6) . . . . ?
S2AR B11A B13A B18A -151.7(5) . . . . ?
S2AR B11A B14A C18A -140.8(5) . . . . ?
S2AR B11A B14A B13A -101.0(5) . . . . ?
S2AR B11A B14A B15A 120.9(6) . . . . ?
S2AR B11A B14A B19A 158.0(5) . . . . ?
S2AR B11A B15A B14A -100.6(7) . . . . ?
S2AR B11A B15A B16A 122.3(6) . . . . ?
S2AR B11A B15A B19A -137.0(6) . . . . ?
S2AR B11A B15A B20A 162.1(5) . . . . ?
S2AR B11A B16A C19A 143.2(6) . . . . ?
S2AR B11A B16A B12A 105.4(7) . . . . ?
S2AR B11A B16A B15A -116.6(7) . . . . ?
S2AR B11A B16A B20A -155.4(6) . . . . ?
S3A C13A C14A F5A 0.3(9) . . . . ?
S3A C13A C14A C15A 179.6(5) . . . . ?
S3A B21A B22A B23A -114.7(6) . . . . ?
S3A B21A B22A B24A 108.4(6) . . . . ?
S3A B21A B22A B29A 145.4(5) . . . . ?
S3A B21A B22A B30A -154.1(5) . . . . ?
S3A B21A B23A C21A -146.1(6) . . . . ?
S3A B21A B23A B22A 112.9(6) . . . . ?
S3A B21A B23A B26A -108.6(7) . . . . ?
S3A B21A B23A B30A 152.2(5) . . . . ?
S3A B21A B24A C20A 146.5(5) . . . . ?
S3A B21A B24A B22A -114.6(6) . . . . ?
S3A B21A B24A B25A 107.2(6) . . . . ?
S3A B21A B24A B29A -152.3(5) . . . . ?
S3A B21A B25A C20A -150.4(5) . . . . ?
S3A B21A B25A B24A -110.8(6) . . . . ?
S3A B21A B25A B26A 111.6(6) . . . . ?
S3A B21A B25A B28A 148.5(5) . . . . ?
S3A B21A B26A C21A 152.5(5) . . . . ?
S3A B21A B26A B23A 115.8(6) . . . . ?
S3A B21A B26A B25A -107.0(6) . . . . ?
S3A B21A B26A B28A -144.4(5) . . . . ?
F3A C11A C12A F4A -0.6(9) . . . . ?
F3A C11A C12A C13A 179.6(6) . . . . ?
F4A C12A C13A S3A 2.7(9) . . . . ?
F4A C12A C13A C14A 179.8(6) . . . . ?
F5A C14A C15A F6A -1.6(9) . . . . ?
F5A C14A C15A C10A 175.6(6) . . . . ?
N1A C1A C2A C3A 1.2(8) . . . . ?
N1A C4A C5A C6A -3.5(10) . . . . ?
N1A C4A C5A C10A 174.7(6) . . . . ?
N2A C6A C7A C8A -1.2(8) . . . . ?
C1A S1AR B1A B2A 168.9(5) . . . . ?
C1A S1AR B1A B3A 99.7(6) . . . . ?
C1A S1AR B1A B4A 26.4(7) . . . . ?
C1A S1AR B1A B5A -51.8(7) . . . . ?
C1A S1AR B1A B6A -123.9(5) . . . . ?
C1A N1A C4A C3A 1.5(7) . . . . ?
C1A N1A C4A C5A -177.6(6) . . . . ?
C1A N1A B1 F1A -56.8(8) . . . . ?
C1A N1A B1 F2A 64.4(9) . . . . ?
C1A N1A B1 N2A -177.4(6) . . . . ?
C1A C2A C3A C4A -0.3(8) . . . . ?
C2A C3A C4A N1A -0.7(8) . . . . ?
C2A C3A C4A C5A 178.3(7) . . . . ?
C3A C4A C5A C6A 177.5(7) . . . . ?
C3A C4A C5A C10A -4.2(11) . . . . ?
C4A N1A C1A S1A 165.2(10) . . . . ?
C4A N1A C1A S1AR -178.7(5) . . . . ?
C4A N1A C1A C2A -1.7(8) . . . . ?
C4A N1A B1 F1A 119.9(7) . . . . ?
C4A N1A B1 F2A -118.9(7) . . . . ?
C4A N1A B1 N2A -0.6(9) . . . . ?
C4A C5A C6A N2A -2.7(10) . . . . ?
C4A C5A C6A C7A 175.2(7) . . . . ?
C4A C5A C10A C11A 117.8(8) . . . . ?
C4A C5A C10A C15A -65.4(9) . . . . ?
C5A C6A C7A C8A -179.2(8) . . . . ?
C5A C10A C11A F3A -3.6(10) . . . . ?
C5A C10A C11A C12A 176.7(6) . . . . ?
C5A C10A C15A F6A 2.6(9) . . . . ?
C5A C10A C15A C14A -174.6(6) . . . . ?
C6A N2A C9A S2A -141.7(9) . . . . ?
C6A N2A C9A S2AR 175.3(5) . . . . ?
C6A N2A C9A C8A -2.8(8) . . . . ?
C6A N2A B1 F1A -126.1(7) . . . . ?
C6A N2A B1 F2A 112.8(7) . . . . ?
C6A N2A B1 N1A -5.8(9) . . . . ?
C6A C5A C10A C11A -63.9(9) . . . . ?
C6A C5A C10A C15A 112.9(7) . . . . ?
C6A C7A C8A C9A -0.6(9) . . . . ?
C7A C8A C9A S2A 143.0(8) . . . . ?
C7A C8A C9A S2AR -175.7(6) . . . . ?
C7A C8A C9A N2A 2.1(9) . . . . ?
C9A S2AR B11A B12A 102.5(5) . . . . ?
C9A S2AR B11A B13A 169.2(5) . . . . ?
C9A S2AR B11A B14A -125.5(5) . . . . ?
C9A S2AR B11A B15A -54.4(7) . . . . ?
C9A S2AR B11A B16A 28.2(8) . . . . ?
C9A N2A C6A C5A -179.2(6) . . . . ?
C9A N2A C6A C7A 2.5(8) . . . . ?
C9A N2A B1 F1A 62.3(9) . . . . ?
C9A N2A B1 F2A -58.8(9) . . . . ?
C9A N2A B1 N1A -177.4(6) . . . . ?
C10A C5A C6A N2A 179.0(6) . . . . ?
C10A C5A C6A C7A -3.1(11) . . . . ?
C10A C11A C12A F4A 179.1(6) . . . . ?
C10A C11A C12A C13A -0.7(10) . . . . ?
C11A C10A C15A F6A 179.6(6) . . . . ?
C11A C10A C15A C14A 2.4(10) . . . . ?
C11A C12A C13A S3A -177.5(5) . . . . ?
C11A C12A C13A C14A -0.4(10) . . . . ?
C12A C13A C14A F5A -176.8(6) . . . . ?
C12A C13A C14A C15A 2.5(9) . . . . ?
C13A S3A B21A B22A 0.0(7) . . . . ?
C13A S3A B21A B23A -74.9(6) . . . . ?
C13A S3A B21A B24A 72.3(6) . . . . ?
C13A S3A B21A B25A 142.1(5) . . . . ?
C13A S3A B21A B26A -147.8(5) . . . . ?
C13A C14A C15A F6A 179.1(6) . . . . ?
C13A C14A C15A C10A -3.7(10) . . . . ?
C15A C10A C11A F3A 179.5(6) . . . . ?
C15A C10A C11A C12A -0.3(10) . . . . ?
C16A B2A B3A B1A 98.6(5) . . . . ?
C16A B2A B3A B4A 61.6(6) . . . . ?
C16A B2A B3A B8A -39.0(5) . . . . ?
C16A B2A B3A B10A 0.1(7) . . . . ?
C16A B2A B6A B1A -133.1(6) . . . . ?
C16A B2A B6A B5A -96.4(6) . . . . ?
C16A B2A B6A B9A -31.7(5) . . . . ?
C16A B2A B8A B3A 133.8(6) . . . . ?
C16A B2A B8A B7A 32.2(6) . . . . ?
C16A B2A B8A B10A 93.8(6) . . . . ?
C16A B6A B9A C17A -95.6(6) . . . . ?
C16A B6A B9A B5A -134.0(6) . . . . ?
C16A B6A B9A B7A -33.2(5) . . . . ?
C16A B7A B8A B2A -32.3(6) . . . . ?
C16A B7A B8A B3A -96.9(7) . . . . ?
C16A B7A B8A B10A -129.8(6) . . . . ?
C16A B7A B9A C17A 132.3(6) . . . . ?
C16A B7A B9A B5A 94.9(6) . . . . ?
C16A B7A B9A B6A 32.9(5) . . . . ?
C16A B7A B10A C17A -100.6(6) . . . . ?
C16A B7A B10A B3A 5.5(8) . . . . ?
C16A B7A B10A B4A -64.2(7) . . . . ?
C16A B7A B10A B8A 41.7(5) . . . . ?
C16A B8A B10A C17A -5.1(7) . . . . ?
C16A B8A B10A B3A 101.3(6) . . . . ?
C16A B8A B10A B4A 65.0(7) . . . . ?
C16A B8A B10A B7A -42.0(5) . . . . ?
C17A B4A B5A B1A 138.9(6) . . . . ?
C17A B4A B5A B6A 100.6(6) . . . . ?
C17A B4A B5A B9A 37.3(5) . . . . ?
C17A B4A B10A B3A -143.4(6) . . . . ?
C17A B4A B10A B7A -36.3(6) . . . . ?
C17A B4A B10A B8A -106.9(7) . . . . ?
C17A B5A B6A C16A 1.0(7) . . . . ?
C17A B5A B6A B1A 100.5(6) . . . . ?
C17A B5A B6A B2A 63.4(7) . . . . ?
C17A B5A B6A B9A -38.7(6) . . . . ?
C17A B5A B9A C16A 97.7(7) . . . . ?
C17A B5A B9A B6A 136.2(6) . . . . ?
C17A B5A B9A B7A 37.4(5) . . . . ?
C17A B7A B8A C16A 96.4(7) . . . . ?
C17A B7A B8A B2A 64.2(8) . . . . ?
C17A B7A B8A B3A -0.5(9) . . . . ?
C17A B7A B8A B10A -33.3(6) . . . . ?
C17A B7A B9A C16A -132.3(6) . . . . ?
C17A B7A B9A B5A -37.3(5) . . . . ?
C17A B7A B9A B6A -99.4(6) . . . . ?
C17A B7A B10A B3A 106.1(7) . . . . ?
C17A B7A B10A B4A 36.4(6) . . . . ?
C17A B7A B10A B8A 142.3(6) . . . . ?
C18A B13A B14A B11A -134.0(6) . . . . ?
C18A B13A B14A B15A -96.7(6) . . . . ?
C18A B13A B14A B19A -33.2(5) . . . . ?
C18A B13A B18A C19A 96.6(6) . . . . ?
C18A B13A B18A B12A 133.5(5) . . . . ?
C18A B13A B18A B17A 33.9(5) . . . . ?
C18A B14A B15A B11A -99.3(6) . . . . ?
C18A B14A B15A B16A -61.3(7) . . . . ?
C18A B14A B15A B19A 39.3(5) . . . . ?
C18A B14A B15A B20A 0.0(7) . . . . ?
C18A B14A B19A B15A -134.1(6) . . . . ?
C18A B14A B19A B17A -33.3(5) . . . . ?
C18A B14A B19A B20A -94.3(6) . . . . ?
C18A B17A B18A C19A -133.0(6) . . . . ?
C18A B17A B18A B12A -96.5(6) . . . . ?
C18A B17A B18A B13A -33.7(5) . . . . ?
C18A B17A B19A B14A 33.6(5) . . . . ?
C18A B17A B19A B15A 98.0(6) . . . . ?
C18A B17A B19A B20A 130.5(6) . . . . ?
C18A B17A B20A C19A 102.2(6) . . . . ?
C18A B17A B20A B15A -3.9(8) . . . . ?
C18A B17A B20A B16A 67.2(7) . . . . ?
C18A B17A B20A B19A -40.5(5) . . . . ?
C18A B19A B20A C19A 5.2(7) . . . . ?
C18A B19A B20A B15A -101.8(6) . . . . ?
C18A B19A B20A B16A -64.3(7) . . . . ?
C18A B19A B20A B17A 41.4(5) . . . . ?
C19A B12A B13A C18A -1.8(7) . . . . ?
C19A B12A B13A B11A -100.7(6) . . . . ?
C19A B12A B13A B14A -62.9(7) . . . . ?
C19A B12A B13A B18A 37.9(5) . . . . ?
C19A B12A B16A B11A 137.8(5) . . . . ?
C19A B12A B16A B15A 100.5(6) . . . . ?
C19A B12A B16A B20A 40.4(5) . . . . ?
C19A B12A B18A C18A -98.2(6) . . . . ?
C19A B12A B18A B13A -137.7(6) . . . . ?
C19A B12A B18A B17A -36.8(5) . . . . ?
C19A B16A B20A B15A 143.7(6) . . . . ?
C19A B16A B20A B17A 34.9(6) . . . . ?
C19A B16A B20A B19A 106.4(6) . . . . ?
C19A B17A B18A C18A 133.0(6) . . . . ?
C19A B17A B18A B12A 36.5(5) . . . . ?
C19A B17A B18A B13A 99.3(6) . . . . ?
C19A B17A B19A C18A -97.0(6) . . . . ?
C19A B17A B19A B14A -63.4(7) . . . . ?
C19A B17A B19A B15A 1.0(7) . . . . ?
C19A B17A B19A B20A 33.5(5) . . . . ?
C19A B17A B20A B15A -106.1(7) . . . . ?
C19A B17A B20A B16A -35.0(6) . . . . ?
C19A B17A B20A B19A -142.6(6) . . . . ?
C20A B24A B25A B21A -133.8(6) . . . . ?
C20A B24A B25A B26A -95.5(6) . . . . ?
C20A B24A B25A B28A -32.5(5) . . . . ?
C20A B24A B29A B22A 133.6(6) . . . . ?
C20A B24A B29A B27A 32.8(5) . . . . ?
C20A B24A B29A B30A 94.2(6) . . . . ?
C20A B25A B26A C21A 1.2(7) . . . . ?
C20A B25A B26A B21A -99.3(6) . . . . ?
C20A B25A B26A B23A -61.3(7) . . . . ?
C20A B25A B26A B28A 39.4(5) . . . . ?
C20A B25A B28A C21A -95.5(7) . . . . ?
C20A B25A B28A B26A -133.8(6) . . . . ?
C20A B25A B28A B27A -33.1(5) . . . . ?
C20A B27A B28A C21A 133.5(6) . . . . ?
C20A B27A B28A B25A 32.9(5) . . . . ?
C20A B27A B28A B26A 95.6(6) . . . . ?
C20A B27A B29A B22A -97.2(6) . . . . ?
C20A B27A B29A B24A -32.8(5) . . . . ?
C20A B27A B29A B30A -129.6(6) . . . . ?
C20A B27A B30A C21A -100.5(6) . . . . ?
C20A B27A B30A B22A 6.0(8) . . . . ?
C20A B27A B30A B23A -64.6(7) . . . . ?
C20A B27A B30A B29A 41.9(5) . . . . ?
C20A B29A B30A C21A -5.8(8) . . . . ?
C20A B29A B30A B22A 101.2(6) . . . . ?
C20A B29A B30A B23A 63.9(7) . . . . ?
C20A B29A B30A B27A -42.5(5) . . . . ?
C21A B23A B26A B21A 138.6(6) . . . . ?
C21A B23A B26A B25A 100.8(6) . . . . ?
C21A B23A B26A B28A 36.9(6) . . . . ?
C21A B23A B30A B22A -143.6(6) . . . . ?
C21A B23A B30A B27A -35.9(6) . . . . ?
C21A B23A B30A B29A -106.3(7) . . . . ?
C21A B26A B28A C20A 98.2(6) . . . . ?
C21A B26A B28A B25A 137.1(6) . . . . ?
C21A B26A B28A B27A 37.5(6) . . . . ?
C21A B27A B28A C20A -133.5(6) . . . . ?
C21A B27A B28A B25A -100.6(6) . . . . ?
C21A B27A B28A B26A -37.9(5) . . . . ?
C21A B27A B29A C20A 95.9(7) . . . . ?
C21A B27A B29A B22A -1.3(8) . . . . ?
C21A B27A B29A B24A 63.1(7) . . . . ?
C21A B27A B29A B30A -33.7(6) . . . . ?
C21A B27A B30A B22A 106.4(7) . . . . ?
C21A B27A B30A B23A 35.9(6) . . . . ?
C21A B27A B30A B29A 142.4(6) . . . . ?
B1 N1A C1A S1A -17.7(13) . . . . ?
B1 N1A C1A S1AR -1.5(9) . . . . ?
B1 N1A C1A C2A 175.5(6) . . . . ?
B1 N1A C4A C3A -175.8(6) . . . . ?
B1 N1A C4A C5A 5.1(10) . . . . ?
B1 N2A C6A C5A 7.7(10) . . . . ?
B1 N2A C6A C7A -170.6(6) . . . . ?
B1 N2A C9A S2A 31.2(12) . . . . ?
B1 N2A C9A S2AR -11.8(10) . . . . ?
B1 N2A C9A C8A 170.0(7) . . . . ?
B1A S1A C1A N1A -178.6(8) . . . . ?
B1A S1A C1A C2A -16.5(19) . . . . ?
B1A S1AR C1A N1A -167.4(5) . . . . ?
B1A S1AR C1A C2A 16.4(8) . . . . ?
B1A B2A B3A B4A -37.0(5) . . . . ?
B1A B2A B3A B8A -137.6(6) . . . . ?
B1A B2A B3A B10A -98.5(6) . . . . ?
B1A B2A B6A C16A 133.1(6) . . . . ?
B1A B2A B6A B5A 36.7(5) . . . . ?
B1A B2A B6A B9A 101.4(6) . . . . ?
B1A B2A B8A C16A -96.4(6) . . . . ?
B1A B2A B8A B3A 37.5(5) . . . . ?
B1A B2A B8A B7A -64.2(7) . . . . ?
B1A B2A B8A B10A -2.5(8) . . . . ?
B1A B3A B4A C17A -101.0(6) . . . . ?
B1A B3A B4A B5A -37.6(5) . . . . ?
B1A B3A B4A B10A -133.5(6) . . . . ?
B1A B3A B8A C16A 1.9(7) . . . . ?
B1A B3A B8A B2A -37.9(5) . . . . ?
B1A B3A B8A B7A 63.3(8) . . . . ?
B1A B3A B8A B10A 96.0(6) . . . . ?
B1A B3A B10A C17A 4.3(8) . . . . ?
B1A B3A B10A B4A 40.2(5) . . . . ?
B1A B3A B10A B7A -65.9(7) . . . . ?
B1A B3A B10A B8A -102.3(6) . . . . ?
B1A B4A B5A C17A -138.9(6) . . . . ?
B1A B4A B5A B6A -38.3(5) . . . . ?
B1A B4A B5A B9A -101.6(6) . . . . ?
B1A B4A B10A C17A 102.3(6) . . . . ?
B1A B4A B10A B3A -41.1(5) . . . . ?
B1A B4A B10A B7A 65.9(7) . . . . ?
B1A B4A B10A B8A -4.7(8) . . . . ?
B1A B5A B6A C16A -99.4(6) . . . . ?
B1A B5A B6A B2A -37.0(5) . . . . ?
B1A B5A B6A B9A -139.1(6) . . . . ?
B1A B5A B9A C16A -1.9(8) . . . . ?
B1A B5A B9A C17A -99.6(6) . . . . ?
B1A B5A B9A B6A 36.7(6) . . . . ?
B1A B5A B9A B7A -62.2(7) . . . . ?
B1A B6A B9A C16A 97.0(6) . . . . ?
B1A B6A B9A C17A 1.4(7) . . . . ?
B1A B6A B9A B5A -37.0(5) . . . . ?
B1A B6A B9A B7A 63.8(7) . . . . ?
B2A C16A B6A B1A 41.6(5) . . . . ?
B2A C16A B6A B5A 104.3(6) . . . . ?
B2A C16A B6A B9A 144.8(6) . . . . ?
B2A C16A B7A C17A -65.9(8) . . . . ?
B2A C16A B7A B8A 36.0(6) . . . . ?
B2A C16A B7A B9A -107.5(7) . . . . ?
B2A C16A B7A B10A -5.5(8) . . . . ?
B2A C16A B8A B3A -40.8(5) . . . . ?
B2A C16A B8A B7A -143.7(6) . . . . ?
B2A C16A B8A B10A -101.6(6) . . . . ?
B2A C16A B9A C17A 66.1(8) . . . . ?
B2A C16A B9A B5A 4.7(9) . . . . ?
B2A C16A B9A B6A -34.7(6) . . . . ?
B2A C16A B9A B7A 107.1(7) . . . . ?
B2A B1A B3A B4A 138.3(6) . . . . ?
B2A B1A B3A B8A 37.9(5) . . . . ?
B2A B1A B3A B10A 98.4(6) . . . . ?
B2A B1A B4A C17A 64.2(7) . . . . ?
B2A B1A B4A B3A -37.3(5) . . . . ?
B2A B1A B4A B5A 100.9(6) . . . . ?
B2A B1A B4A B10A 2.7(7) . . . . ?
B2A B1A B5A C17A -64.4(7) . . . . ?
B2A B1A B5A B4A -100.9(6) . . . . ?
B2A B1A B5A B6A 35.6(5) . . . . ?
B2A B1A B5A B9A -1.3(8) . . . . ?
B2A B1A B6A C16A -40.7(5) . . . . ?
B2A B1A B6A B5A -139.7(6) . . . . ?
B2A B1A B6A B9A -102.6(6) . . . . ?
B2A B3A B4A C17A -63.8(7) . . . . ?
B2A B3A B4A B1A 37.2(5) . . . . ?
B2A B3A B4A B5A -0.4(7) . . . . ?
B2A B3A B4A B10A -96.3(6) . . . . ?
B2A B3A B8A C16A 39.7(5) . . . . ?
B2A B3A B8A B7A 101.2(7) . . . . ?
B2A B3A B8A B10A 133.9(6) . . . . ?
B2A B3A B10A C17A 66.5(7) . . . . ?
B2A B3A B10A B4A 102.3(6) . . . . ?
B2A B3A B10A B7A -3.7(8) . . . . ?
B2A B3A B10A B8A -40.1(6) . . . . ?
B2A B6A B9A C16A 31.8(6) . . . . ?
B2A B6A B9A C17A -63.8(7) . . . . ?
B2A B6A B9A B5A -102.1(6) . . . . ?
B2A B6A B9A B7A -1.3(8) . . . . ?
B2A B8A B10A C17A -65.5(7) . . . . ?
B2A B8A B10A B3A 40.8(5) . . . . ?
B2A B8A B10A B4A 4.6(8) . . . . ?
B2A B8A B10A B7A -102.4(7) . . . . ?
B3A B1A B2A C16A -97.6(6) . . . . ?
B3A B1A B2A B6A -137.5(6) . . . . ?
B3A B1A B2A B8A -37.2(5) . . . . ?
B3A B1A B4A C17A 101.6(6) . . . . ?
B3A B1A B4A B5A 138.3(6) . . . . ?
B3A B1A B4A B10A 40.1(5) . . . . ?
B3A B1A B5A C17A -0.7(7) . . . . ?
B3A B1A B5A B4A -37.2(5) . . . . ?
B3A B1A B5A B6A 99.3(6) . . . . ?
B3A B1A B5A B9A 62.4(7) . . . . ?
B3A B1A B6A C16A -2.9(7) . . . . ?
B3A B1A B6A B2A 37.8(5) . . . . ?
B3A B1A B6A B5A -101.8(6) . . . . ?
B3A B1A B6A B9A -64.8(7) . . . . ?
B3A B2A B6A C16A 95.3(6) . . . . ?
B3A B2A B6A B1A -37.7(5) . . . . ?
B3A B2A B6A B5A -1.1(7) . . . . ?
B3A B2A B6A B9A 63.7(7) . . . . ?
B3A B2A B8A C16A -133.8(6) . . . . ?
B3A B2A B8A B7A -101.6(7) . . . . ?
B3A B2A B8A B10A -40.0(5) . . . . ?
B3A B4A B5A C17A -100.9(6) . . . . ?
B3A B4A B5A B1A 38.0(5) . . . . ?
B3A B4A B5A B6A -0.3(7) . . . . ?
B3A B4A B5A B9A -63.6(7) . . . . ?
B3A B4A B10A C17A 143.4(6) . . . . ?
B3A B4A B10A B7A 107.0(7) . . . . ?
B3A B4A B10A B8A 36.5(6) . . . . ?
B3A B8A B10A C17A -106.4(6) . . . . ?
B3A B8A B10A B4A -36.3(6) . . . . ?
B3A B8A B10A B7A -143.2(6) . . . . ?
B4A C17A B5A B1A -36.2(5) . . . . ?
B4A C17A B5A B6A -99.1(6) . . . . ?
B4A C17A B5A B9A -138.0(6) . . . . ?
B4A C17A B7A C16A 61.0(8) . . . . ?
B4A C17A B7A B8A 0.2(9) . . . . ?
B4A C17A B7A B9A 102.0(6) . . . . ?
B4A C17A B7A B10A -32.7(6) . . . . ?
B4A C17A B9A C16A -59.6(7) . . . . ?
B4A C17A B9A B5A 38.0(5) . . . . ?
B4A C17A B9A B6A -0.1(7) . . . . ?
B4A C17A B9A B7A -99.8(6) . . . . ?
B4A C17A B10A B3A 35.6(6) . . . . ?
B4A C17A B10A B7A 142.8(6) . . . . ?
B4A C17A B10A B8A 105.7(6) . . . . ?
B4A B1A B2A C16A -60.6(7) . . . . ?
B4A B1A B2A B3A 37.0(5) . . . . ?
B4A B1A B2A B6A -100.5(6) . . . . ?
B4A B1A B2A B8A -0.2(7) . . . . ?
B4A B1A B3A B2A -138.3(6) . . . . ?
B4A B1A B3A B8A -100.4(6) . . . . ?
B4A B1A B3A B10A -39.9(5) . . . . ?
B4A B1A B5A C17A 36.5(5) . . . . ?
B4A B1A B5A B6A 136.5(6) . . . . ?
B4A B1A B5A B9A 99.6(6) . . . . ?
B4A B1A B6A C16A 59.7(7) . . . . ?
B4A B1A B6A B2A 100.5(6) . . . . ?
B4A B1A B6A B5A -39.2(5) . . . . ?
B4A B1A B6A B9A -2.1(7) . . . . ?
B4A B3A B8A C16A -60.9(7) . . . . ?
B4A B3A B8A B2A -100.6(6) . . . . ?
B4A B3A B8A B7A 0.5(9) . . . . ?
B4A B3A B8A B10A 33.2(6) . . . . ?
B4A B3A B10A C17A -35.8(6) . . . . ?
B4A B3A B10A B7A -106.0(7) . . . . ?
B4A B3A B10A B8A -142.4(6) . . . . ?
B4A B5A B6A C16A -61.6(7) . . . . ?
B4A B5A B6A B1A 37.9(5) . . . . ?
B4A B5A B6A B2A 0.8(7) . . . . ?
B4A B5A B6A B9A -101.3(6) . . . . ?
B4A B5A B9A C16A 60.4(7) . . . . ?
B4A B5A B9A C17A -37.3(5) . . . . ?
B4A B5A B9A B6A 98.9(6) . . . . ?
B4A B5A B9A B7A 0.1(7) . . . . ?
B5A C17A B4A B1A 36.9(5) . . . . ?
B5A C17A B4A B3A 101.5(6) . . . . ?
B5A C17A B4A B10A 134.1(6) . . . . ?
B5A C17A B7A C16A -3.0(8) . . . . ?
B5A C17A B7A B8A -63.8(8) . . . . ?
B5A C17A B7A B9A 38.0(6) . . . . ?
B5A C17A B7A B10A -96.7(6) . . . . ?
B5A C17A B9A C16A -97.6(6) . . . . ?
B5A C17A B9A B6A -38.2(5) . . . . ?
B5A C17A B9A B7A -137.8(6) . . . . ?
B5A C17A B10A B3A -4.8(8) . . . . ?
B5A C17A B10A B4A -40.4(5) . . . . ?
B5A C17A B10A B7A 102.4(6) . . . . ?
B5A C17A B10A B8A 65.3(7) . . . . ?
B5A B1A B2A C16A 3.8(7) . . . . ?
B5A B1A B2A B3A 101.4(6) . . . . ?
B5A B1A B2A B6A -36.0(5) . . . . ?
B5A B1A B2A B8A 64.2(7) . . . . ?
B5A B1A B3A B2A -100.4(6) . . . . ?
B5A B1A B3A B4A 37.8(5) . . . . ?
B5A B1A B3A B8A -62.6(7) . . . . ?
B5A B1A B3A B10A -2.0(7) . . . . ?
B5A B1A B4A C17A -36.7(5) . . . . ?
B5A B1A B4A B3A -138.3(6) . . . . ?
B5A B1A B4A B10A -98.2(6) . . . . ?
B5A B1A B6A C16A 98.9(6) . . . . ?
B5A B1A B6A B2A 139.7(6) . . . . ?
B5A B1A B6A B9A 37.1(5) . . . . ?
B5A B4A B10A C17A 39.8(5) . . . . ?
B5A B4A B10A B3A -103.6(6) . . . . ?
B5A B4A B10A B7A 3.5(8) . . . . ?
B5A B4A B10A B8A -67.1(7) . . . . ?
B5A B6A B9A C16A 134.0(6) . . . . ?
B5A B6A B9A C17A 38.4(5) . . . . ?
B5A B6A B9A B7A 100.8(6) . . . . ?
B6A C16A B2A B1A -40.7(5) . . . . ?
B6A C16A B2A B3A -102.4(6) . . . . ?
B6A C16A B2A B8A -141.9(6) . . . . ?
B6A C16A B7A C17A 3.9(9) . . . . ?
B6A C16A B7A B8A 105.8(7) . . . . ?
B6A C16A B7A B9A -37.7(6) . . . . ?
B6A C16A B7A B10A 64.3(7) . . . . ?
B6A C16A B8A B2A 36.8(6) . . . . ?
B6A C16A B8A B3A -4.0(8) . . . . ?
B6A C16A B8A B7A -106.9(6) . . . . ?
B6A C16A B8A B10A -64.9(7) . . . . ?
B6A C16A B9A C17A 100.8(6) . . . . ?
B6A C16A B9A B5A 39.4(5) . . . . ?
B6A C16A B9A B7A 141.8(6) . . . . ?
B6A B1A B2A C16A 39.9(5) . . . . ?
B6A B1A B2A B3A 137.5(6) . . . . ?
B6A B1A B2A B8A 100.3(6) . . . . ?
B6A B1A B3A B2A -37.2(5) . . . . ?
B6A B1A B3A B4A 101.1(6) . . . . ?
B6A B1A B3A B8A 0.6(7) . . . . ?
B6A B1A B3A B10A 61.2(7) . . . . ?
B6A B1A B4A C17A 2.0(7) . . . . ?
B6A B1A B4A B3A -99.5(6) . . . . ?
B6A B1A B4A B5A 38.7(5) . . . . ?
B6A B1A B4A B10A -59.5(7) . . . . ?
B6A B1A B5A C17A -100.0(6) . . . . ?
B6A B1A B5A B4A -136.5(6) . . . . ?
B6A B1A B5A B9A -36.9(6) . . . . ?
B6A B2A B3A B1A 37.9(5) . . . . ?
B6A B2A B3A B4A 0.9(7) . . . . ?
B6A B2A B3A B8A -99.7(6) . . . . ?
B6A B2A B3A B10A -60.6(7) . . . . ?
B6A B2A B8A C16A -33.3(5) . . . . ?
B6A B2A B8A B3A 100.5(6) . . . . ?
B6A B2A B8A B7A -1.1(8) . . . . ?
B6A B2A B8A B10A 60.5(7) . . . . ?
B6A B5A B9A C16A -38.5(5) . . . . ?
B6A B5A B9A C17A -136.2(6) . . . . ?
B6A B5A B9A B7A -98.8(6) . . . . ?
B7A C16A B2A B1A 65.2(7) . . . . ?
B7A C16A B2A B3A 3.5(8) . . . . ?
B7A C16A B2A B6A 105.9(6) . . . . ?
B7A C16A B2A B8A -36.0(6) . . . . ?
B7A C16A B6A B1A -65.9(7) . . . . ?
B7A C16A B6A B2A -107.5(7) . . . . ?
B7A C16A B6A B5A -3.2(8) . . . . ?
B7A C16A B6A B9A 37.3(6) . . . . ?
B7A C16A B8A B2A 143.7(6) . . . . ?
B7A C16A B8A B3A 102.9(6) . . . . ?
B7A C16A B8A B10A 42.0(5) . . . . ?
B7A C16A B9A C17A -41.0(6) . . . . ?
B7A C16A B9A B5A -102.4(7) . . . . ?
B7A C16A B9A B6A -141.8(6) . . . . ?
B7A C17A B4A B1A -64.6(7) . . . . ?
B7A C17A B4A B3A 0.1(8) . . . . ?
B7A C17A B4A B5A -101.4(7) . . . . ?
B7A C17A B4A B10A 32.7(6) . . . . ?
B7A C17A B5A B1A 64.1(7) . . . . ?
B7A C17A B5A B4A 100.3(6) . . . . ?
B7A C17A B5A B6A 1.2(8) . . . . ?
B7A C17A B5A B9A -37.7(6) . . . . ?
B7A C17A B9A C16A 40.2(5) . . . . ?
B7A C17A B9A B5A 137.8(6) . . . . ?
B7A C17A B9A B6A 99.6(6) . . . . ?
B7A C17A B10A B3A -107.2(7) . . . . ?
B7A C17A B10A B4A -142.8(6) . . . . ?
B7A C17A B10A B8A -37.1(6) . . . . ?
B7A B8A B10A C17A 36.8(6) . . . . ?
B7A B8A B10A B3A 143.2(6) . . . . ?
B7A B8A B10A B4A 107.0(7) . . . . ?
B8A C16A B2A B1A 101.2(6) . . . . ?
B8A C16A B2A B3A 39.5(5) . . . . ?
B8A C16A B2A B6A 141.9(6) . . . . ?
B8A C16A B6A B1A 4.4(8) . . . . ?
B8A C16A B6A B2A -37.1(6) . . . . ?
B8A C16A B6A B5A 67.1(7) . . . . ?
B8A C16A B6A B9A 107.6(7) . . . . ?
B8A C16A B7A C17A -101.9(7) . . . . ?
B8A C16A B7A B9A -143.5(6) . . . . ?
B8A C16A B7A B10A -41.5(5) . . . . ?
B8A C16A B9A C17A -5.1(8) . . . . ?
B8A C16A B9A B5A -66.4(8) . . . . ?
B8A C16A B9A B6A -105.8(7) . . . . ?
B8A C16A B9A B7A 35.9(6) . . . . ?
B8A B2A B3A B1A 137.6(6) . . . . ?
B8A B2A B3A B4A 100.6(6) . . . . ?
B8A B2A B3A B10A 39.1(5) . . . . ?
B8A B2A B6A C16A 33.2(5) . . . . ?
B8A B2A B6A B1A -99.9(6) . . . . ?
B8A B2A B6A B5A -63.2(7) . . . . ?
B8A B2A B6A B9A 1.5(8) . . . . ?
B8A B3A B4A C17A -0.4(8) . . . . ?
B8A B3A B4A B1A 100.6(6) . . . . ?
B8A B3A B4A B5A 63.0(7) . . . . ?
B8A B3A B4A B10A -32.9(6) . . . . ?
B8A B3A B10A C17A 106.6(7) . . . . ?
B8A B3A B10A B4A 142.4(6) . . . . ?
B8A B3A B10A B7A 36.4(6) . . . . ?
B8A B7A B9A C16A -32.2(6) . . . . ?
B8A B7A B9A C17A 100.0(7) . . . . ?
B8A B7A B9A B5A 62.7(7) . . . . ?
B8A B7A B9A B6A 0.6(8) . . . . ?
B8A B7A B10A C17A -142.3(6) . . . . ?
B8A B7A B10A B3A -36.2(6) . . . . ?
B8A B7A B10A B4A -105.9(7) . . . . ?
B9A C16A B2A B1A -5.5(8) . . . . ?
B9A C16A B2A B3A -67.2(8) . . . . ?
B9A C16A B2A B6A 35.2(6) . . . . ?
B9A C16A B2A B8A -106.7(7) . . . . ?
B9A C16A B6A B1A -103.2(6) . . . . ?
B9A C16A B6A B2A -144.8(6) . . . . ?
B9A C16A B6A B5A -40.5(5) . . . . ?
B9A C16A B7A C17A 41.6(6) . . . . ?
B9A C16A B7A B8A 143.5(6) . . . . ?
B9A C16A B7A B10A 102.1(6) . . . . ?
B9A C16A B8A B2A 107.9(7) . . . . ?
B9A C16A B8A B3A 67.1(7) . . . . ?
B9A C16A B8A B7A -35.8(6) . . . . ?
B9A C16A B8A B10A 6.3(8) . . . . ?
B9A C17A B4A B1A -1.2(7) . . . . ?
B9A C17A B4A B3A 63.5(7) . . . . ?
B9A C17A B4A B5A -38.0(5) . . . . ?
B9A C17A B4A B10A 96.0(6) . . . . ?
B9A C17A B5A B1A 101.8(6) . . . . ?
B9A C17A B5A B4A 138.0(6) . . . . ?
B9A C17A B5A B6A 38.9(5) . . . . ?
B9A C17A B7A C16A -41.0(6) . . . . ?
B9A C17A B7A B8A -101.8(7) . . . . ?
B9A C17A B7A B10A -134.7(6) . . . . ?
B9A C17A B10A B3A -67.8(7) . . . . ?
B9A C17A B10A B4A -103.3(6) . . . . ?
B9A C17A B10A B7A 39.5(6) . . . . ?
B9A C17A B10A B8A 2.3(8) . . . . ?
B9A B5A B6A C16A 39.7(5) . . . . ?
B9A B5A B6A B1A 139.1(6) . . . . ?
B9A B5A B6A B2A 102.1(6) . . . . ?
B9A B7A B8A C16A 32.6(6) . . . . ?
B9A B7A B8A B2A 0.3(8) . . . . ?
B9A B7A B8A B3A -64.3(8) . . . . ?
B9A B7A B8A B10A -97.2(6) . . . . ?
B9A B7A B10A C17A -39.9(5) . . . . ?
B9A B7A B10A B3A 66.2(8) . . . . ?
B9A B7A B10A B4A -3.5(8) . . . . ?
B9A B7A B10A B8A 102.4(7) . . . . ?
B10A C17A B4A B1A -97.2(6) . . . . ?
B10A C17A B4A B3A -32.6(6) . . . . ?
B10A C17A B4A B5A -134.1(6) . . . . ?
B10A C17A B5A B1A 3.1(7) . . . . ?
B10A C17A B5A B4A 39.3(5) . . . . ?
B10A C17A B5A B6A -59.8(7) . . . . ?
B10A C17A B5A B9A -98.7(6) . . . . ?
B10A C17A B7A C16A 93.7(6) . . . . ?
B10A C17A B7A B8A 32.9(6) . . . . ?
B10A C17A B7A B9A 134.7(6) . . . . ?
B10A C17A B9A C16A 1.5(7) . . . . ?
B10A C17A B9A B5A 99.1(6) . . . . ?
B10A C17A B9A B6A 61.0(7) . . . . ?
B10A C17A B9A B7A -38.7(5) . . . . ?
B10A B3A B4A C17A 32.5(6) . . . . ?
B10A B3A B4A B1A 133.5(6) . . . . ?
B10A B3A B4A B5A 95.9(6) . . . . ?
B10A B3A B8A C16A -94.1(6) . . . . ?
B10A B3A B8A B2A -133.9(6) . . . . ?
B10A B3A B8A B7A -32.7(6) . . . . ?
B10A B4A B5A C17A -39.3(5) . . . . ?
B10A B4A B5A B1A 99.5(6) . . . . ?
B10A B4A B5A B6A 61.3(7) . . . . ?
B10A B4A B5A B9A -2.0(7) . . . . ?
B10A B7A B8A C16A 129.8(6) . . . . ?
B10A B7A B8A B2A 97.5(7) . . . . ?
B10A B7A B8A B3A 32.9(6) . . . . ?
B10A B7A B9A C16A -93.0(6) . . . . ?
B10A B7A B9A C17A 39.2(5) . . . . ?
B10A B7A B9A B5A 1.9(7) . . . . ?
B10A B7A B9A B6A -60.2(7) . . . . ?
B11A S2AR C9A N2A 176.5(6) . . . . ?
B11A S2AR C9A C8A -5.8(9) . . . . ?
B11A B12A B13A C18A 98.9(5) . . . . ?
B11A B12A B13A B14A 37.7(5) . . . . ?
B11A B12A B13A B18A 138.6(5) . . . . ?
B11A B12A B16A C19A -137.8(5) . . . . ?
B11A B12A B16A B15A -37.3(5) . . . . ?
B11A B12A B16A B20A -97.4(5) . . . . ?
B11A B12A B18A C18A 2.8(7) . . . . ?
B11A B12A B18A C19A 101.0(6) . . . . ?
B11A B12A B18A B13A -36.7(5) . . . . ?
B11A B12A B18A B17A 64.2(7) . . . . ?
B11A B13A B14A C18A 134.0(6) . . . . ?
B11A B13A B14A B15A 37.2(5) . . . . ?
B11A B13A B14A B19A 100.8(6) . . . . ?
B11A B13A B18A C18A -95.7(6) . . . . ?
B11A B13A B18A C19A 0.8(7) . . . . ?
B11A B13A B18A B12A 37.8(5) . . . . ?
B11A B13A B18A B17A -61.8(7) . . . . ?
B11A B14A B15A B16A 38.1(5) . . . . ?
B11A B14A B15A B19A 138.6(6) . . . . ?
B11A B14A B15A B20A 99.4(6) . . . . ?
B11A B14A B19A C18A 97.3(6) . . . . ?
B11A B14A B19A B15A -36.8(5) . . . . ?
B11A B14A B19A B17A 63.9(7) . . . . ?
B11A B14A B19A B20A 3.0(7) . . . . ?
B11A B15A B16A C19A 101.5(6) . . . . ?
B11A B15A B16A B12A 38.3(5) . . . . ?
B11A B15A B16A B20A 133.7(5) . . . . ?
B11A B15A B19A C18A -2.9(7) . . . . ?
B11A B15A B19A B14A 37.0(5) . . . . ?
B11A B15A B19A B17A -64.4(7) . . . . ?
B11A B15A B19A B20A -96.7(6) . . . . ?
B11A B15A B20A C19A -4.9(7) . . . . ?
B11A B15A B20A B16A -40.2(5) . . . . ?
B11A B15A B20A B17A 64.8(7) . . . . ?
B11A B15A B20A B19A 101.8(6) . . . . ?
B11A B16A B20A C19A -104.1(6) . . . . ?
B11A B16A B20A B15A 39.6(5) . . . . ?
B11A B16A B20A B17A -69.2(7) . . . . ?
B11A B16A B20A B19A 2.3(7) . . . . ?
B12A C19A B16A B11A -38.5(5) . . . . ?
B12A C19A B16A B15A -101.3(6) . . . . ?
B12A C19A B16A B20A -132.9(6) . . . . ?
B12A C19A B17A C18A 3.0(7) . . . . ?
B12A C19A B17A B18A -37.7(5) . . . . ?
B12A C19A B17A B19A 63.0(7) . . . . ?
B12A C19A B17A B20A 95.6(6) . . . . ?
B12A C19A B18A C18A 98.0(6) . . . . ?
B12A C19A B18A B13A 37.3(5) . . . . ?
B12A C19A B18A B17A 138.3(6) . . . . ?
B12A C19A B20A B15A 4.9(7) . . . . ?
B12A C19A B20A B16A 40.7(5) . . . . ?
B12A C19A B20A B17A -102.9(6) . . . . ?
B12A C19A B20A B19A -65.8(7) . . . . ?
B12A B11A B13A C18A -98.8(6) . . . . ?
B12A B11A B13A B14A -138.1(6) . . . . ?
B12A B11A B13A B18A -37.6(5) . . . . ?
B12A B11A B14A C18A -2.7(7) . . . . ?
B12A B11A B14A B13A 37.1(5) . . . . ?
B12A B11A B14A B15A -101.0(6) . . . . ?
B12A B11A B14A B19A -63.9(7) . . . . ?
B12A B11A B15A B14A 100.1(6) . . . . ?
B12A B11A B15A B16A -37.0(5) . . . . ?
B12A B11A B15A B19A 63.6(7) . . . . ?
B12A B11A B15A B20A 2.8(7) . . . . ?
B12A B11A B16A C19A 37.8(5) . . . . ?
B12A B11A B16A B15A 138.0(5) . . . . ?
B12A B11A B16A B20A 99.2(5) . . . . ?
B12A B13A B14A C18A 95.9(6) . . . . ?
B12A B13A B14A B11A -38.1(5) . . . . ?
B12A B13A B14A B15A -0.8(7) . . . . ?
B12A B13A B14A B19A 62.7(7) . . . . ?
B12A B13A B18A C18A -133.5(5) . . . . ?
B12A B13A B18A C19A -37.0(5) . . . . ?
B12A B13A B18A B17A -99.6(6) . . . . ?
B12A B16A B20A C19A -40.7(5) . . . . ?
B12A B16A B20A B15A 103.0(6) . . . . ?
B12A B16A B20A B17A -5.8(7) . . . . ?
B12A B16A B20A B19A 65.7(7) . . . . ?
B13A C18A B14A B11A 40.4(5) . . . . ?
B13A C18A B14A B15A 102.3(6) . . . . ?
B13A C18A B14A B19A 142.4(6) . . . . ?
B13A C18A B17A C19A -4.4(7) . . . . ?
B13A C18A B17A B18A 37.3(5) . . . . ?
B13A C18A B17A B19A -106.3(6) . . . . ?
B13A C18A B17A B20A -65.6(7) . . . . ?
B13A C18A B18A C19A -101.0(6) . . . . ?
B13A C18A B18A B12A -40.2(5) . . . . ?
B13A C18A B18A B17A -141.6(5) . . . . ?
B13A C18A B19A B14A -36.3(6) . . . . ?
B13A C18A B19A B15A 4.4(8) . . . . ?
B13A C18A B19A B17A 106.0(6) . . . . ?
B13A C18A B19A B20A 64.8(7) . . . . ?
B13A B11A B12A C19A 100.5(6) . . . . ?
B13A B11A B12A B16A 138.5(6) . . . . ?
B13A B11A B12A B18A 36.9(5) . . . . ?
B13A B11A B14A C18A -39.8(5) . . . . ?
B13A B11A B14A B15A -138.1(6) . . . . ?
B13A B11A B14A B19A -101.0(6) . . . . ?
B13A B11A B15A B14A 37.1(5) . . . . ?
B13A B11A B15A B16A -100.0(6) . . . . ?
B13A B11A B15A B19A 0.7(7) . . . . ?
B13A B11A B15A B20A -60.2(6) . . . . ?
B13A B11A B16A C19A 1.0(7) . . . . ?
B13A B11A B16A B12A -36.8(5) . . . . ?
B13A B11A B16A B15A 101.2(6) . . . . ?
B13A B11A B16A B20A 62.4(6) . . . . ?
B13A B12A B16A C19A -101.0(6) . . . . ?
B13A B12A B16A B11A 36.8(5) . . . . ?
B13A B12A B16A B15A -0.6(7) . . . . ?
B13A B12A B16A B20A -60.6(6) . . . . ?
B13A B12A B18A C18A 39.5(5) . . . . ?
B13A B12A B18A C19A 137.7(6) . . . . ?
B13A B12A B18A B17A 100.9(6) . . . . ?
B13A B14A B15A B11A -37.6(5) . . . . ?
B13A B14A B15A B16A 0.5(7) . . . . ?
B13A B14A B15A B19A 101.0(6) . . . . ?
B13A B14A B15A B20A 61.8(7) . . . . ?
B13A B14A B19A C18A 33.4(5) . . . . ?
B13A B14A B19A B15A -100.7(6) . . . . ?
B13A B14A B19A B17A 0.1(7) . . . . ?
B13A B14A B19A B20A -60.9(7) . . . . ?
B14A C18A B13A B11A -40.2(5) . . . . ?
B14A C18A B13A B12A -103.4(6) . . . . ?
B14A C18A B13A B18A -144.1(6) . . . . ?
B14A C18A B17A C19A 65.1(7) . . . . ?
B14A C18A B17A B18A 106.8(6) . . . . ?
B14A C18A B17A B19A -36.8(6) . . . . ?
B14A C18A B17A B20A 3.9(7) . . . . ?
B14A C18A B18A C19A -65.8(7) . . . . ?
B14A C18A B18A B12A -4.9(8) . . . . ?
B14A C18A B18A B13A 35.3(6) . . . . ?
B14A C18A B18A B17A -106.3(6) . . . . ?
B14A C18A B19A B15A 40.7(5) . . . . ?
B14A C18A B19A B17A 142.3(6) . . . . ?
B14A C18A B19A B20A 101.1(6) . . . . ?
B14A B11A B12A C19A 63.5(6) . . . . ?
B14A B11A B12A B13A -37.0(5) . . . . ?
B14A B11A B12A B16A 101.4(6) . . . . ?
B14A B11A B12A B18A -0.1(7) . . . . ?
B14A B11A B13A C18A 39.3(5) . . . . ?
B14A B11A B13A B12A 138.1(6) . . . . ?
B14A B11A B13A B18A 100.5(6) . . . . ?
B14A B11A B15A B16A -137.1(6) . . . . ?
B14A B11A B15A B19A -36.5(5) . . . . ?
B14A B11A B15A B20A -97.3(6) . . . . ?
B14A B11A B16A C19A -61.7(7) . . . . ?
B14A B11A B16A B12A -99.5(6) . . . . ?
B14A B11A B16A B15A 38.5(5) . . . . ?
B14A B11A B16A B20A -0.3(7) . . . . ?
B14A B13A B18A C18A -31.8(5) . . . . ?
B14A B13A B18A C19A 64.8(7) . . . . ?
B14A B13A B18A B12A 101.7(6) . . . . ?
B14A B13A B18A B17A 2.2(7) . . . . ?
B14A B15A B16A C19A 63.3(7) . . . . ?
B14A B15A B16A B11A -38.2(5) . . . . ?
B14A B15A B16A B12A 0.1(7) . . . . ?
B14A B15A B16A B20A 95.5(6) . . . . ?
B14A B15A B19A C18A -39.9(5) . . . . ?
B14A B15A B19A B17A -101.4(6) . . . . ?
B14A B15A B19A B20A -133.7(6) . . . . ?
B14A B15A B20A C19A -67.1(7) . . . . ?
B14A B15A B20A B16A -102.5(6) . . . . ?
B14A B15A B20A B17A 2.6(8) . . . . ?
B14A B15A B20A B19A 39.6(5) . . . . ?
B14A B19A B20A C19A 66.1(7) . . . . ?
B14A B19A B20A B15A -40.9(5) . . . . ?
B14A B19A B20A B16A -3.4(8) . . . . ?
B14A B19A B20A B17A 102.3(6) . . . . ?
B15A B11A B12A C19A 0.0(7) . . . . ?
B15A B11A B12A B13A -100.5(6) . . . . ?
B15A B11A B12A B16A 37.9(5) . . . . ?
B15A B11A B12A B18A -63.6(6) . . . . ?
B15A B11A B13A C18A 1.8(7) . . . . ?
B15A B11A B13A B12A 100.6(6) . . . . ?
B15A B11A B13A B14A -37.5(5) . . . . ?
B15A B11A B13A B18A 63.0(7) . . . . ?
B15A B11A B14A C18A 98.3(6) . . . . ?
B15A B11A B14A B13A 138.1(6) . . . . ?
B15A B11A B14A B19A 37.1(5) . . . . ?
B15A B11A B16A C19A -100.2(6) . . . . ?
B15A B11A B16A B12A -138.0(5) . . . . ?
B15A B11A B16A B20A -38.7(5) . . . . ?
B15A B14A B19A C18A 134.1(6) . . . . ?
B15A B14A B19A B17A 100.8(6) . . . . ?
B15A B14A B19A B20A 39.8(5) . . . . ?
B15A B16A B20A C19A -143.7(6) . . . . ?
B15A B16A B20A B17A -108.8(6) . . . . ?
B15A B16A B20A B19A -37.3(6) . . . . ?
B15A B19A B20A C19A 107.0(6) . . . . ?
B15A B19A B20A B16A 37.5(6) . . . . ?
B15A B19A B20A B17A 143.2(6) . . . . ?
B16A C19A B12A B11A 37.6(5) . . . . ?
B16A C19A B12A B13A 100.3(6) . . . . ?
B16A C19A B12A B18A 138.0(6) . . . . ?
B16A C19A B17A C18A -60.3(7) . . . . ?
B16A C19A B17A B18A -101.0(6) . . . . ?
B16A C19A B17A B19A -0.3(7) . . . . ?
B16A C19A B17A B20A 32.3(5) . . . . ?
B16A C19A B18A C18A 60.5(7) . . . . ?
B16A C19A B18A B12A -37.5(5) . . . . ?
B16A C19A B18A B13A -0.2(7) . . . . ?
B16A C19A B18A B17A 100.8(6) . . . . ?
B16A C19A B20A B15A -35.9(6) . . . . ?
B16A C19A B20A B17A -143.7(6) . . . . ?
B16A C19A B20A B19A -106.5(6) . . . . ?
B16A B11A B12A C19A -37.9(5) . . . . ?
B16A B11A B12A B13A -138.5(6) . . . . ?
B16A B11A B12A B18A -101.5(6) . . . . ?
B16A B11A B13A C18A -62.3(7) . . . . ?
B16A B11A B13A B12A 36.4(5) . . . . ?
B16A B11A B13A B14A -101.7(6) . . . . ?
B16A B11A B13A B18A -1.1(7) . . . . ?
B16A B11A B14A C18A 59.5(7) . . . . ?
B16A B11A B14A B13A 99.3(6) . . . . ?
B16A B11A B14A B15A -38.8(5) . . . . ?
B16A B11A B14A B19A -1.7(7) . . . . ?
B16A B11A B15A B14A 137.1(6) . . . . ?
B16A B11A B15A B19A 100.7(6) . . . . ?
B16A B11A B15A B20A 39.8(5) . . . . ?
B16A B12A B13A C18A 62.0(6) . . . . ?
B16A B12A B13A B11A -36.9(5) . . . . ?
B16A B12A B13A B14A 0.9(7) . . . . ?
B16A B12A B13A B18A 101.7(6) . . . . ?
B16A B12A B18A C18A -60.3(7) . . . . ?
B16A B12A B18A C19A 37.9(5) . . . . ?
B16A B12A B18A B13A -99.8(6) . . . . ?
B16A B12A B18A B17A 1.1(8) . . . . ?
B16A B15A B19A C18A 60.2(7) . . . . ?
B16A B15A B19A B14A 100.1(6) . . . . ?
B16A B15A B19A B17A -1.3(7) . . . . ?
B16A B15A B19A B20A -33.6(5) . . . . ?
B16A B15A B20A C19A 35.3(6) . . . . ?
B16A B15A B20A B17A 105.0(6) . . . . ?
B16A B15A B20A B19A 142.1(6) . . . . ?
B17A C18A B13A B11A 67.1(7) . . . . ?
B17A C18A B13A B12A 3.9(7) . . . . ?
B17A C18A B13A B14A 107.3(6) . . . . ?
B17A C18A B13A B18A -36.8(5) . . . . ?
B17A C18A B14A B11A -64.5(7) . . . . ?
B17A C18A B14A B13A -104.9(6) . . . . ?
B17A C18A B14A B15A -2.6(8) . . . . ?
B17A C18A B14A B19A 37.5(6) . . . . ?
B17A C18A B18A C19A 40.6(5) . . . . ?
B17A C18A B18A B12A 101.4(6) . . . . ?
B17A C18A B18A B13A 141.6(5) . . . . ?
B17A C18A B19A B14A -142.3(6) . . . . ?
B17A C18A B19A B15A -101.6(6) . . . . ?
B17A C18A B19A B20A -41.2(5) . . . . ?
B17A C19A B12A B11A -63.5(7) . . . . ?
B17A C19A B12A B13A -0.7(7) . . . . ?
B17A C19A B12A B16A -101.0(6) . . . . ?
B17A C19A B12A B18A 37.0(5) . . . . ?
B17A C19A B16A B11A 62.3(7) . . . . ?
B17A C19A B16A B12A 100.8(6) . . . . ?
B17A C19A B16A B15A -0.4(8) . . . . ?
B17A C19A B16A B20A -32.1(5) . . . . ?
B17A C19A B18A C18A -40.3(5) . . . . ?
B17A C19A B18A B12A -138.3(6) . . . . ?
B17A C19A B18A B13A -101.0(6) . . . . ?
B17A C19A B20A B15A 107.8(6) . . . . ?
B17A C19A B20A B16A 143.7(6) . . . . ?
B17A C19A B20A B19A 37.1(6) . . . . ?
B17A B19A B20A C19A -36.3(6) . . . . ?
B17A B19A B20A B15A -143.2(6) . . . . ?
B17A B19A B20A B16A -105.8(6) . . . . ?
B18A C18A B13A B11A 103.9(6) . . . . ?
B18A C18A B13A B12A 40.7(5) . . . . ?
B18A C18A B13A B14A 144.1(6) . . . . ?
B18A C18A B14A B11A 4.9(8) . . . . ?
B18A C18A B14A B13A -35.5(6) . . . . ?
B18A C18A B14A B15A 66.8(7) . . . . ?
B18A C18A B14A B19A 106.9(6) . . . . ?
B18A C18A B17A C19A -41.7(5) . . . . ?
B18A C18A B17A B19A -143.6(6) . . . . ?
B18A C18A B17A B20A -102.9(6) . . . . ?
B18A C18A B19A B14A -106.8(6) . . . . ?
B18A C18A B19A B15A -66.1(7) . . . . ?
B18A C18A B19A B17A 35.5(6) . . . . ?
B18A C18A B19A B20A -5.7(8) . . . . ?
B18A C19A B12A B11A -100.5(6) . . . . ?
B18A C19A B12A B13A -37.7(5) . . . . ?
B18A C19A B12A B16A -138.0(6) . . . . ?
B18A C19A B16A B11A -0.5(7) . . . . ?
B18A C19A B16A B12A 38.0(5) . . . . ?
B18A C19A B16A B15A -63.2(7) . . . . ?
B18A C19A B16A B20A -94.9(6) . . . . ?
B18A C19A B17A C18A 40.7(5) . . . . ?
B18A C19A B17A B19A 100.7(6) . . . . ?
B18A C19A B17A B20A 133.3(6) . . . . ?
B18A C19A B20A B15A 67.8(7) . . . . ?
B18A C19A B20A B16A 103.6(6) . . . . ?
B18A C19A B20A B17A -40.0(5) . . . . ?
B18A C19A B20A B19A -2.9(7) . . . . ?
B18A B12A B13A C18A -39.7(5) . . . . ?
B18A B12A B13A B11A -138.6(5) . . . . ?
B18A B12A B13A B14A -100.8(6) . . . . ?
B18A B12A B16A C19A -37.7(5) . . . . ?
B18A B12A B16A B11A 100.0(6) . . . . ?
B18A B12A B16A B15A 62.7(7) . . . . ?
B18A B12A B16A B20A 2.7(7) . . . . ?
B18A B13A B14A C18A 31.8(5) . . . . ?
B18A B13A B14A B11A -102.2(6) . . . . ?
B18A B13A B14A B15A -65.0(7) . . . . ?
B18A B13A B14A B19A -1.4(7) . . . . ?
B18A B17A B19A C18A -32.3(5) . . . . ?
B18A B17A B19A B14A 1.3(7) . . . . ?
B18A B17A B19A B15A 65.7(7) . . . . ?
B18A B17A B19A B20A 98.2(6) . . . . ?
B18A B17A B20A C19A 41.6(5) . . . . ?
B18A B17A B20A B15A -64.5(8) . . . . ?
B18A B17A B20A B16A 6.6(8) . . . . ?
B18A B17A B20A B19A -101.1(6) . . . . ?
B19A C18A B13A B11A -3.9(7) . . . . ?
B19A C18A B13A B12A -67.1(7) . . . . ?
B19A C18A B13A B14A 36.2(6) . . . . ?
B19A C18A B13A B18A -107.8(6) . . . . ?
B19A C18A B14A B11A -102.0(6) . . . . ?
B19A C18A B14A B13A -142.4(6) . . . . ?
B19A C18A B14A B15A -40.1(5) . . . . ?
B19A C18A B17A C19A 101.9(6) . . . . ?
B19A C18A B17A B18A 143.6(6) . . . . ?
B19A C18A B17A B20A 40.7(5) . . . . ?
B19A C18A B18A C19A 4.2(8) . . . . ?
B19A C18A B18A B12A 65.1(7) . . . . ?
B19A C18A B18A B13A 105.3(6) . . . . ?
B19A C18A B18A B17A -36.3(6) . . . . ?
B19A B14A B15A B11A -138.6(6) . . . . ?
B19A B14A B15A B16A -100.5(6) . . . . ?
B19A B14A B15A B20A -39.3(5) . . . . ?
B19A B15A B16A C19A 1.1(8) . . . . ?
B19A B15A B16A B11A -100.4(6) . . . . ?
B19A B15A B16A B12A -62.1(7) . . . . ?
B19A B15A B16A B20A 33.3(5) . . . . ?
B19A B15A B20A C19A -106.7(6) . . . . ?
B19A B15A B20A B16A -142.1(6) . . . . ?
B19A B15A B20A B17A -37.0(6) . . . . ?
B19A B17A B18A C18A 31.6(5) . . . . ?
B19A B17A B18A C19A -101.4(6) . . . . ?
B19A B17A B18A B12A -64.9(7) . . . . ?
B19A B17A B18A B13A -2.1(7) . . . . ?
B19A B17A B20A C19A 142.6(6) . . . . ?
B19A B17A B20A B15A 36.6(6) . . . . ?
B19A B17A B20A B16A 107.7(6) . . . . ?
B20A C19A B12A B11A -2.7(7) . . . . ?
B20A C19A B12A B13A 60.1(6) . . . . ?
B20A C19A B12A B16A -40.3(5) . . . . ?
B20A C19A B12A B18A 97.8(6) . . . . ?
B20A C19A B16A B11A 94.4(6) . . . . ?
B20A C19A B16A B12A 132.9(6) . . . . ?
B20A C19A B16A B15A 31.6(5) . . . . ?
B20A C19A B17A C18A -92.6(6) . . . . ?
B20A C19A B17A B18A -133.3(6) . . . . ?
B20A C19A B17A B19A -32.6(5) . . . . ?
B20A C19A B18A C18A -0.7(7) . . . . ?
B20A C19A B18A B12A -98.8(6) . . . . ?
B20A C19A B18A B13A -61.4(6) . . . . ?
B20A C19A B18A B17A 39.5(5) . . . . ?
B20A B15A B16A C19A -32.2(5) . . . . ?
B20A B15A B16A B11A -133.7(5) . . . . ?
B20A B15A B16A B12A -95.4(6) . . . . ?
B20A B15A B19A C18A 93.8(6) . . . . ?
B20A B15A B19A B14A 133.7(6) . . . . ?
B20A B15A B19A B17A 32.3(5) . . . . ?
B20A B17A B18A C18A 92.0(6) . . . . ?
B20A B17A B18A C19A -40.9(5) . . . . ?
B20A B17A B18A B12A -4.4(7) . . . . ?
B20A B17A B18A B13A 58.3(7) . . . . ?
B20A B17A B19A C18A -130.5(6) . . . . ?
B20A B17A B19A B14A -96.9(6) . . . . ?
B20A B17A B19A B15A -32.5(5) . . . . ?
B21A S3A C13A C12A -113.0(6) . . . . ?
B21A S3A C13A C14A 70.1(6) . . . . ?
B21A B22A B23A C21A -101.6(6) . . . . ?
B21A B22A B23A B26A -37.5(5) . . . . ?
B21A B22A B23A B30A -134.0(6) . . . . ?
B21A B22A B24A C20A 98.3(6) . . . . ?
B21A B22A B24A B25A 37.4(5) . . . . ?
B21A B22A B24A B29A 138.0(6) . . . . ?
B21A B22A B29A C20A 2.6(7) . . . . ?
B21A B22A B29A B24A -37.6(5) . . . . ?
B21A B22A B29A B27A 64.8(7) . . . . ?
B21A B22A B29A B30A 96.9(6) . . . . ?
B21A B22A B30A C21A 4.8(8) . . . . ?
B21A B22A B30A B23A 40.3(5) . . . . ?
B21A B22A B30A B27A -65.7(7) . . . . ?
B21A B22A B30A B29A -101.6(6) . . . . ?
B21A B23A B26A C21A -138.6(6) . . . . ?
B21A B23A B26A B25A -37.8(5) . . . . ?
B21A B23A B26A B28A -101.7(6) . . . . ?
B21A B23A B30A C21A 103.6(6) . . . . ?
B21A B23A B30A B22A -40.0(5) . . . . ?
B21A B23A B30A B27A 67.7(7) . . . . ?
B21A B23A B30A B29A -2.7(8) . . . . ?
B21A B24A B25A C20A 133.8(6) . . . . ?
B21A B24A B25A B26A 38.3(5) . . . . ?
B21A B24A B25A B28A 101.4(6) . . . . ?
B21A B24A B29A C20A -96.1(6) . . . . ?
B21A B24A B29A B22A 37.5(5) . . . . ?
B21A B24A B29A B27A -63.3(7) . . . . ?
B21A B24A B29A B30A -1.9(7) . . . . ?
B21A B25A B26A C21A 100.5(6) . . . . ?
B21A B25A B26A B23A 37.9(5) . . . . ?
B21A B25A B26A B28A 138.6(6) . . . . ?
B21A B25A B28A C20A 96.4(6) . . . . ?
B21A B25A B28A C21A 0.9(8) . . . . ?
B21A B25A B28A B26A -37.4(6) . . . . ?
B21A B25A B28A B27A 63.2(7) . . . . ?
B21A B26A B28A C20A -2.0(7) . . . . ?
B21A B26A B28A C21A -100.1(6) . . . . ?
B21A B26A B28A B25A 36.9(5) . . . . ?
B21A B26A B28A B27A -62.6(7) . . . . ?
B22A B21A B23A C21A 101.1(6) . . . . ?
B22A B21A B23A B26A 138.5(6) . . . . ?
B22A B21A B23A B30A 39.3(5) . . . . ?
B22A B21A B24A C20A -98.8(6) . . . . ?
B22A B21A B24A B25A -138.2(6) . . . . ?
B22A B21A B24A B29A -37.7(5) . . . . ?
B22A B21A B25A C20A -2.4(7) . . . . ?
B22A B21A B25A B24A 37.1(5) . . . . ?
B22A B21A B25A B26A -100.4(6) . . . . ?
B22A B21A B25A B28A -63.5(7) . . . . ?
B22A B21A B26A C21A -0.1(7) . . . . ?
B22A B21A B26A B23A -36.8(5) . . . . ?
B22A B21A B26A B25A 100.4(6) . . . . ?
B22A B21A B26A B28A 63.0(7) . . . . ?
B22A B23A B26A C21A -101.4(6) . . . . ?
B22A B23A B26A B21A 37.2(5) . . . . ?
B22A B23A B26A B25A -0.5(7) . . . . ?
B22A B23A B26A B28A -64.5(7) . . . . ?
B22A B23A B30A C21A 143.6(6) . . . . ?
B22A B23A B30A B27A 107.7(7) . . . . ?
B22A B23A B30A B29A 37.3(6) . . . . ?
B22A B24A B25A C20A 96.5(6) . . . . ?
B22A B24A B25A B21A -37.4(5) . . . . ?
B22A B24A B25A B26A 0.9(7) . . . . ?
B22A B24A B25A B28A 64.0(7) . . . . ?
B22A B24A B29A C20A -133.6(6) . . . . ?
B22A B24A B29A B27A -100.8(6) . . . . ?
B22A B24A B29A B30A -39.4(5) . . . . ?
B22A B29A B30A C21A -107.0(6) . . . . ?
B22A B29A B30A B23A -37.2(6) . . . . ?
B22A B29A B30A B27A -143.7(6) . . . . ?
B23A C21A B26A B21A -36.9(5) . . . . ?
B23A C21A B26A B25A -99.8(6) . . . . ?
B23A C21A B26A B28A -138.4(6) . . . . ?
B23A C21A B27A C20A 61.9(7) . . . . ?
B23A C21A B27A B28A 101.6(6) . . . . ?
B23A C21A B27A B29A 0.9(8) . . . . ?
B23A C21A B27A B30A -32.4(5) . . . . ?
B23A C21A B28A C20A -60.6(7) . . . . ?
B23A C21A B28A B25A -0.7(9) . . . . ?
B23A C21A B28A B26A 37.4(6) . . . . ?
B23A C21A B28A B27A -100.1(7) . . . . ?
B23A C21A B30A B22A 35.7(6) . . . . ?
B23A C21A B30A B27A 143.1(6) . . . . ?
B23A C21A B30A B29A 106.3(6) . . . . ?
B23A B21A B22A B24A -136.9(6) . . . . ?
B23A B21A B22A B29A -99.9(6) . . . . ?
B23A B21A B22A B30A -39.4(5) . . . . ?
B23A B21A B24A C20A -60.8(6) . . . . ?
B23A B21A B24A B22A 38.0(5) . . . . ?
B23A B21A B24A B25A -100.2(6) . . . . ?
B23A B21A B24A B29A 0.3(7) . . . . ?
B23A B21A B25A C20A 60.3(7) . . . . ?
B23A B21A B25A B24A 99.9(6) . . . . ?
B23A B21A B25A B26A -37.7(5) . . . . ?
B23A B21A B25A B28A -0.8(7) . . . . ?
B23A B21A B26A C21A 36.7(5) . . . . ?
B23A B21A B26A B25A 137.2(6) . . . . ?
B23A B21A B26A B28A 99.8(6) . . . . ?
B23A B22A B24A C20A 59.7(7) . . . . ?
B23A B22A B24A B21A -38.6(5) . . . . ?
B23A B22A B24A B25A -1.3(7) . . . . ?
B23A B22A B24A B29A 99.4(6) . . . . ?
B23A B22A B29A C20A -60.9(7) . . . . ?
B23A B22A B29A B24A -101.1(6) . . . . ?
B23A B22A B29A B27A 1.2(7) . . . . ?
B23A B22A B29A B30A 33.3(5) . . . . ?
B23A B22A B30A C21A -35.5(6) . . . . ?
B23A B22A B30A B27A -106.0(7) . . . . ?
B23A B22A B30A B29A -141.9(6) . . . . ?
B23A B26A B28A C20A 61.4(7) . . . . ?
B23A B26A B28A C21A -36.8(6) . . . . ?
B23A B26A B28A B25A 100.3(6) . . . . ?
B23A B26A B28A B27A 0.7(7) . . . . ?
B24A C20A B25A B21A 40.4(5) . . . . ?
B24A C20A B25A B26A 103.2(6) . . . . ?
B24A C20A B25A B28A 143.2(6) . . . . ?
B24A C20A B27A C21A -67.8(8) . . . . ?
B24A C20A B27A B28A -108.3(7) . . . . ?
B24A C20A B27A B29A 35.2(6) . . . . ?
B24A C20A B27A B30A -6.8(8) . . . . ?
B24A C20A B28A C21A 65.5(7) . . . . ?
B24A C20A B28A B25A -36.5(6) . . . . ?
B24A C20A B28A B26A 3.4(8) . . . . ?
B24A C20A B28A B27A 105.5(6) . . . . ?
B24A C20A B29A B22A -40.9(5) . . . . ?
B24A C20A B29A B27A -143.5(6) . . . . ?
B24A C20A B29A B30A -101.5(6) . . . . ?
B24A B21A B22A B23A 136.9(6) . . . . ?
B24A B21A B22A B29A 37.0(5) . . . . ?
B24A B21A B22A B30A 97.5(6) . . . . ?
B24A B21A B23A C21A 63.1(7) . . . . ?
B24A B21A B23A B22A -38.0(5) . . . . ?
B24A B21A B23A B26A 100.5(6) . . . . ?
B24A B21A B23A B30A 1.3(7) . . . . ?
B24A B21A B25A C20A -39.5(5) . . . . ?
B24A B21A B25A B26A -137.6(6) . . . . ?
B24A B21A B25A B28A -100.6(6) . . . . ?
B24A B21A B26A C21A -62.9(7) . . . . ?
B24A B21A B26A B23A -99.6(6) . . . . ?
B24A B21A B26A B25A 37.6(5) . . . . ?
B24A B21A B26A B28A 0.2(7) . . . . ?
B24A B22A B23A C21A -63.0(7) . . . . ?
B24A B22A B23A B21A 38.6(5) . . . . ?
B24A B22A B23A B26A 1.1(7) . . . . ?
B24A B22A B23A B30A -95.4(6) . . . . ?
B24A B22A B29A C20A 40.2(5) . . . . ?
B24A B22A B29A B27A 102.3(6) . . . . ?
B24A B22A B29A B30A 134.5(6) . . . . ?
B24A B22A B30A C21A 67.3(7) . . . . ?
B24A B22A B30A B23A 102.8(6) . . . . ?
B24A B22A B30A B27A -3.2(8) . . . . ?
B24A B22A B30A B29A -39.1(5) . . . . ?
B24A B25A B26A C21A 62.3(7) . . . . ?
B24A B25A B26A B21A -38.2(5) . . . . ?
B24A B25A B26A B23A -0.2(7) . . . . ?
B24A B25A B26A B28A 100.5(6) . . . . ?
B24A B25A B28A C20A 32.5(5) . . . . ?
B24A B25A B28A C21A -63.0(8) . . . . ?
B24A B25A B28A B26A -101.2(6) . . . . ?
B24A B25A B28A B27A -0.6(7) . . . . ?
B24A B29A B30A C21A -66.8(7) . . . . ?
B24A B29A B30A B22A 40.2(5) . . . . ?
B24A B29A B30A B23A 3.0(8) . . . . ?
B24A B29A B30A B27A -103.5(6) . . . . ?
B25A C20A B24A B21A -40.1(5) . . . . ?
B25A C20A B24A B22A -102.3(6) . . . . ?
B25A C20A B24A B29A -142.8(6) . . . . ?
B25A C20A B27A C21A 2.7(8) . . . . ?
B25A C20A B27A B28A -37.8(6) . . . . ?
B25A C20A B27A B29A 105.7(6) . . . . ?
B25A C20A B27A B30A 63.7(7) . . . . ?
B25A C20A B28A C21A 102.1(6) . . . . ?
B25A C20A B28A B26A 39.9(5) . . . . ?
B25A C20A B28A B27A 142.0(6) . . . . ?
B25A C20A B29A B22A -4.5(8) . . . . ?
B25A C20A B29A B24A 36.3(6) . . . . ?
B25A C20A B29A B27A -107.2(7) . . . . ?
B25A C20A B29A B30A -65.2(7) . . . . ?
B25A B21A B22A B23A 99.8(6) . . . . ?
B25A B21A B22A B24A -37.2(5) . . . . ?
B25A B21A B22A B29A -0.1(7) . . . . ?
B25A B21A B22A B30A 60.4(7) . . . . ?
B25A B21A B23A C21A 0.4(8) . . . . ?
B25A B21A B23A B22A -100.7(6) . . . . ?
B25A B21A B23A B26A 37.8(5) . . . . ?
B25A B21A B23A B30A -61.4(7) . . . . ?
B25A B21A B24A C20A 39.3(5) . . . . ?
B25A B21A B24A B22A 138.2(6) . . . . ?
B25A B21A B24A B29A 100.5(6) . . . . ?
B25A B21A B26A C21A -100.6(6) . . . . ?
B25A B21A B26A B23A -137.2(6) . . . . ?
B25A B21A B26A B28A -37.4(5) . . . . ?
B25A B24A B29A C20A -32.7(5) . . . . ?
B25A B24A B29A B22A 100.9(6) . . . . ?
B25A B24A B29A B27A 0.1(7) . . . . ?
B25A B24A B29A B30A 61.5(7) . . . . ?
B25A B26A B28A C20A -38.9(5) . . . . ?
B25A B26A B28A C21A -137.1(6) . . . . ?
B25A B26A B28A B27A -99.5(6) . . . . ?
B26A C21A B23A B21A 37.5(6) . . . . ?
B26A C21A B23A B22A 101.2(6) . . . . ?
B26A C21A B23A B30A 133.5(6) . . . . ?
B26A C21A B27A C20A -1.7(7) . . . . ?
B26A C21A B27A B28A 38.1(5) . . . . ?
B26A C21A B27A B29A -62.7(7) . . . . ?
B26A C21A B27A B30A -95.9(6) . . . . ?
B26A C21A B28A C20A -98.0(6) . . . . ?
B26A C21A B28A B25A -38.0(6) . . . . ?
B26A C21A B28A B27A -137.4(6) . . . . ?
B26A C21A B30A B22A -4.8(8) . . . . ?
B26A C21A B30A B23A -40.6(5) . . . . ?
B26A C21A B30A B27A 102.6(6) . . . . ?
B26A C21A B30A B29A 65.7(7) . . . . ?
B26A B21A B22A B23A 36.8(5) . . . . ?
B26A B21A B22A B24A -100.2(6) . . . . ?
B26A B21A B22A B29A -63.1(7) . . . . ?
B26A B21A B22A B30A -2.6(7) . . . . ?
B26A B21A B23A C21A -37.4(6) . . . . ?
B26A B21A B23A B22A -138.5(6) . . . . ?
B26A B21A B23A B30A -99.2(6) . . . . ?
B26A B21A B24A C20A 1.7(7) . . . . ?
B26A B21A B24A B22A 100.5(6) . . . . ?
B26A B21A B24A B25A -37.6(5) . . . . ?
B26A B21A B24A B29A 62.9(7) . . . . ?
B26A B21A B25A C20A 98.0(6) . . . . ?
B26A B21A B25A B24A 137.6(6) . . . . ?
B26A B21A B25A B28A 36.9(6) . . . . ?
B26A B23A B30A C21A 40.8(5) . . . . ?
B26A B23A B30A B22A -102.9(6) . . . . ?
B26A B23A B30A B27A 4.8(8) . . . . ?
B26A B23A B30A B29A -65.6(7) . . . . ?
B26A B25A B28A C20A 133.8(6) . . . . ?
B26A B25A B28A C21A 38.3(6) . . . . ?
B26A B25A B28A B27A 100.6(6) . . . . ?
B27A C20A B24A B21A 67.4(7) . . . . ?
B27A C20A B24A B22A 5.2(8) . . . . ?
B27A C20A B24A B25A 107.5(7) . . . . ?
B27A C20A B24A B29A -35.3(6) . . . . ?
B27A C20A B25A B21A -65.3(7) . . . . ?
B27A C20A B25A B24A -105.7(6) . . . . ?
B27A C20A B25A B26A -2.5(8) . . . . ?
B27A C20A B25A B28A 37.4(6) . . . . ?
B27A C20A B28A C21A -40.0(5) . . . . ?
B27A C20A B28A B25A -142.0(6) . . . . ?
B27A C20A B28A B26A -102.1(6) . . . . ?
B27A C20A B29A B22A 102.7(6) . . . . ?
B27A C20A B29A B24A 143.5(6) . . . . ?
B27A C20A B29A B30A 42.0(5) . . . . ?
B27A C21A B23A B21A -63.8(7) . . . . ?
B27A C21A B23A B22A -0.1(8) . . . . ?
B27A C21A B23A B26A -101.3(6) . . . . ?
B27A C21A B23A B30A 32.1(6) . . . . ?
B27A C21A B26A B21A 63.1(7) . . . . ?
B27A C21A B26A B23A 100.1(6) . . . . ?
B27A C21A B26A B25A 0.3(7) . . . . ?
B27A C21A B26A B28A -38.3(6) . . . . ?
B27A C21A B28A C20A 39.4(5) . . . . ?
B27A C21A B28A B25A 99.4(7) . . . . ?
B27A C21A B28A B26A 137.4(6) . . . . ?
B27A C21A B30A B22A -107.4(7) . . . . ?
B27A C21A B30A B23A -143.1(6) . . . . ?
B27A C21A B30A B29A -36.9(6) . . . . ?
B27A B29A B30A C21A 36.7(6) . . . . ?
B27A B29A B30A B22A 143.7(6) . . . . ?
B27A B29A B30A B23A 106.4(7) . . . . ?
B28A C20A B24A B21A -3.3(8) . . . . ?
B28A C20A B24A B22A -65.4(7) . . . . ?
B28A C20A B24A B25A 36.9(6) . . . . ?
B28A C20A B24A B29A -106.0(7) . . . . ?
B28A C20A B25A B21A -102.8(6) . . . . ?
B28A C20A B25A B24A -143.2(6) . . . . ?
B28A C20A B25A B26A -40.0(5) . . . . ?
B28A C20A B27A C21A 40.5(5) . . . . ?
B28A C20A B27A B29A 143.5(6) . . . . ?
B28A C20A B27A B30A 101.5(6) . . . . ?
B28A C20A B29A B22A 66.8(7) . . . . ?
B28A C20A B29A B24A 107.7(6) . . . . ?
B28A C20A B29A B27A -35.8(6) . . . . ?
B28A C20A B29A B30A 6.2(7) . . . . ?
B28A C21A B23A B21A 0.2(8) . . . . ?
B28A C21A B23A B22A 63.9(8) . . . . ?
B28A C21A B23A B26A -37.3(6) . . . . ?
B28A C21A B23A B30A 96.2(7) . . . . ?
B28A C21A B26A B21A 101.5(6) . . . . ?
B28A C21A B26A B23A 138.4(6) . . . . ?
B28A C21A B26A B25A 38.6(6) . . . . ?
B28A C21A B27A C20A -39.8(5) . . . . ?
B28A C21A B27A B29A -100.8(6) . . . . ?
B28A C21A B27A B30A -134.0(6) . . . . ?
B28A C21A B30A B22A -67.1(7) . . . . ?
B28A C21A B30A B23A -102.8(6) . . . . ?
B28A C21A B30A B27A 40.3(6) . . . . ?
B28A C21A B30A B29A 3.4(8) . . . . ?
B28A B25A B26A C21A -38.1(6) . . . . ?
B28A B25A B26A B21A -138.6(6) . . . . ?
B28A B25A B26A B23A -100.7(6) . . . . ?
B28A B27A B29A C20A 32.3(5) . . . . ?
B28A B27A B29A B22A -64.9(7) . . . . ?
B28A B27A B29A B24A -0.5(8) . . . . ?
B28A B27A B29A B30A -97.3(6) . . . . ?
B28A B27A B30A C21A -40.2(6) . . . . ?
B28A B27A B30A B22A 66.2(8) . . . . ?
B28A B27A B30A B23A -4.4(8) . . . . ?
B28A B27A B30A B29A 102.1(6) . . . . ?
B29A C20A B24A B21A 102.7(6) . . . . ?
B29A C20A B24A B22A 40.5(5) . . . . ?
B29A C20A B24A B25A 142.8(6) . . . . ?
B29A C20A B25A B21A 4.4(8) . . . . ?
B29A C20A B25A B24A -36.0(6) . . . . ?
B29A C20A B25A B26A 67.3(7) . . . . ?
B29A C20A B25A B28A 107.2(6) . . . . ?
B29A C20A B27A C21A -103.0(6) . . . . ?
B29A C20A B27A B28A -143.5(6) . . . . ?
B29A C20A B27A B30A -42.0(5) . . . . ?
B29A C20A B28A C21A -4.3(8) . . . . ?
B29A C20A B28A B25A -106.4(6) . . . . ?
B29A C20A B28A B26A -66.5(7) . . . . ?
B29A C20A B28A B27A 35.6(6) . . . . ?
B29A B22A B23A C21A -0.7(8) . . . . ?
B29A B22A B23A B21A 100.9(6) . . . . ?
B29A B22A B23A B26A 63.4(7) . . . . ?
B29A B22A B23A B30A -33.1(5) . . . . ?
B29A B22A B24A C20A -39.7(5) . . . . ?
B29A B22A B24A B21A -138.0(6) . . . . ?
B29A B22A B24A B25A -100.7(6) . . . . ?
B29A B22A B30A C21A 106.4(7) . . . . ?
B29A B22A B30A B23A 141.9(6) . . . . ?
B29A B22A B30A B27A 35.9(6) . . . . ?
B29A B24A B25A C20A 32.8(5) . . . . ?
B29A B24A B25A B21A -101.0(6) . . . . ?
B29A B24A B25A B26A -62.7(7) . . . . ?
B29A B24A B25A B28A 0.3(7) . . . . ?
B29A B27A B28A C20A -32.2(5) . . . . ?
B29A B27A B28A C21A 101.3(6) . . . . ?
B29A B27A B28A B25A 0.7(7) . . . . ?
B29A B27A B28A B26A 63.4(7) . . . . ?
B29A B27A B30A C21A -142.4(6) . . . . ?
B29A B27A B30A B22A -35.9(6) . . . . ?
B29A B27A B30A B23A -106.5(7) . . . . ?
B30A C21A B23A B21A -96.0(6) . . . . ?
B30A C21A B23A B22A -32.3(5) . . . . ?
B30A C21A B23A B26A -133.5(6) . . . . ?
B30A C21A B26A B21A 2.8(7) . . . . ?
B30A C21A B26A B23A 39.7(5) . . . . ?
B30A C21A B26A B25A -60.1(7) . . . . ?
B30A C21A B26A B28A -98.7(6) . . . . ?
B30A C21A B27A C20A 94.3(6) . . . . ?
B30A C21A B27A B28A 134.0(6) . . . . ?
B30A C21A B27A B29A 33.3(5) . . . . ?
B30A C21A B28A C20A 0.5(7) . . . . ?
B30A C21A B28A B25A 60.5(7) . . . . ?
B30A C21A B28A B26A 98.5(6) . . . . ?
B30A C21A B28A B27A -38.9(5) . . . . ?
B30A B22A B23A C21A 32.4(5) . . . . ?
B30A B22A B23A B21A 134.0(6) . . . . ?
B30A B22A B23A B26A 96.5(6) . . . . ?
B30A B22A B24A C20A -1.2(7) . . . . ?
B30A B22A B24A B21A -99.5(6) . . . . ?
B30A B22A B24A B25A -62.2(7) . . . . ?
B30A B22A B24A B29A 38.5(5) . . . . ?
B30A B22A B29A C20A -94.3(6) . . . . ?
B30A B22A B29A B24A -134.5(6) . . . . ?
B30A B22A B29A B27A -32.1(5) . . . . ?
B30A B23A B26A C21A -40.1(5) . . . . ?
B30A B23A B26A B21A 98.5(6) . . . . ?
B30A B23A B26A B25A 60.8(7) . . . . ?
B30A B23A B26A B28A -3.2(7) . . . . ?
B30A B27A B28A C20A -93.5(6) . . . . ?
B30A B27A B28A C21A 40.0(5) . . . . ?
B30A B27A B28A B25A -60.7(7) . . . . ?
B30A B27A B28A B26A 2.0(8) . . . . ?
B30A B27A B29A C20A 129.6(6) . . . . ?
B30A B27A B29A B22A 32.4(5) . . . . ?
B30A B27A B29A B24A 96.8(6) . . . . ?
S1B B11B B12B C18B 178.0(13) . . . . ?
S1B B11B B12B B13B 79.1(14) . . . . ?
S1B B11B B12B B16B -142.5(15) . . . . ?
S1B B11B B12B B18B 117.6(14) . . . . ?
S1B B11B B13B C19B 113.3(8) . . . . ?
S1B B11B B13B B12B -147.7(8) . . . . ?
S1B B11B B13B B14B 74.0(8) . . . . ?
S1B B11B B13B B18B 173.2(7) . . . . ?
S1B B11B B14B C19B -156.5(7) . . . . ?
S1B B11B B14B B13B -116.2(7) . . . . ?
S1B B11B B14B B15B 104.9(7) . . . . ?
S1B B11B B14B B20B 142.0(7) . . . . ?
S1B B11B B15B B14B -80.4(7) . . . . ?
S1B B11B B15B B16B 142.5(7) . . . . ?
S1B B11B B15B B19B -179.3(7) . . . . ?
S1B B11B B15B B20B -116.9(7) . . . . ?
S1B B11B B16B C18B -169.0(11) . . . . ?
S1B B11B B16B B12B 150.7(12) . . . . ?
S1B B11B B16B B15B -70.3(12) . . . . ?
S1B B11B B16B B19B -107.6(12) . . . . ?
S1BR B11B B12B C18B -162.7(5) . . . . ?
S1BR B11B B12B B13B 98.4(6) . . . . ?
S1BR B11B B12B B16B -123.2(6) . . . . ?
S1BR B11B B12B B18B 136.9(5) . . . . ?
S1BR B11B B13B C19B 148.6(5) . . . . ?
S1BR B11B B13B B12B -112.3(6) . . . . ?
S1BR B11B B13B B14B 109.3(5) . . . . ?
S1BR B11B B13B B18B -151.5(5) . . . . ?
S1BR B11B B14B C19B -140.6(5) . . . . ?
S1BR B11B B14B B13B -100.2(6) . . . . ?
S1BR B11B B14B B15B 120.8(6) . . . . ?
S1BR B11B B14B B20B 157.9(5) . . . . ?
S1BR B11B B15B B14B -102.3(7) . . . . ?
S1BR B11B B15B B16B 120.6(7) . . . . ?
S1BR B11B B15B B19B 158.7(5) . . . . ?
S1BR B11B B15B B20B -138.8(6) . . . . ?
S1BR B11B B16B C18B 145.1(6) . . . . ?
S1BR B11B B16B B12B 104.8(7) . . . . ?
S1BR B11B B16B B15B -116.2(7) . . . . ?
S1BR B11B B16B B19B -153.6(6) . . . . ?
S2B C1B C2B C3B 179.2(6) . . . . ?
S2B B21B B22B C16B -155.0(5) . . . . ?
S2B B21B B22B B23B 104.5(6) . . . . ?
S2B B21B B22B B26B -118.1(6) . . . . ?
S2B B21B B22B B28B 143.7(5) . . . . ?
S2B B21B B23B B22B -110.1(6) . . . . ?
S2B B21B B23B B24B 111.2(6) . . . . ?
S2B B21B B23B B28B -149.1(5) . . . . ?
S2B B21B B23B B29B 150.6(5) . . . . ?
S2B B21B B24B C17B 158.7(5) . . . . ?
S2B B21B B24B B23B -102.8(6) . . . . ?
S2B B21B B24B B25B 119.1(6) . . . . ?
S2B B21B B24B B29B -140.8(5) . . . . ?
S2B B21B B25B C17B -146.4(6) . . . . ?
S2B B21B B25B B02Y 152.1(5) . . . . ?
S2B B21B B25B B24B -106.1(7) . . . . ?
S2B B21B B25B B26B 115.7(7) . . . . ?
S2B B21B B26B C16B 142.4(6) . . . . ?
S2B B21B B26B B02Y -153.7(5) . . . . ?
S2B B21B B26B B22B 104.4(6) . . . . ?
S2B B21B B26B B25B -117.6(7) . . . . ?
S3B C13B C14B F5B -1.9(9) . . . . ?
S3B C13B C14B C15B -179.5(5) . . . . ?
S3B B1B B2B C20B -152.8(5) . . . . ?
S3B B1B B2B B3B -113.7(6) . . . . ?
S3B B1B B2B B6B 107.1(6) . . . . ?
S3B B1B B2B B8B 145.4(5) . . . . ?
S3B B1B B3B C20B 153.7(5) . . . . ?
S3B B1B B3B B2B 114.8(6) . . . . ?
S3B B1B B3B B4B -107.7(6) . . . . ?
S3B B1B B3B B9B -145.1(5) . . . . ?
S3B B1B B4B B3B 115.2(6) . . . . ?
S3B B1B B4B B5B -107.3(6) . . . . ?
S3B B1B B4B B9B 152.3(5) . . . . ?
S3B B1B B4B B10B -147.0(5) . . . . ?
S3B B1B B5B C21B -149.0(5) . . . . ?
S3B B1B B5B B4B 110.2(6) . . . . ?
S3B B1B B5B B6B -110.5(6) . . . . ?
S3B B1B B5B B10B 150.2(5) . . . . ?
S3B B1B B6B C21B 144.6(5) . . . . ?
S3B B1B B6B B2B -115.7(6) . . . . ?
S3B B1B B6B B5B 107.4(6) . . . . ?
S3B B1B B6B B8B -153.4(5) . . . . ?
F3B C11B C12B F4B -0.4(9) . . . . ?
F3B C11B C12B C13B -178.9(6) . . . . ?
F4B C12B C13B S3B -1.5(9) . . . . ?
F4B C12B C13B C14B 179.6(6) . . . . ?
F5B C14B C15B F6B 3.5(9) . . . . ?
F5B C14B C15B C10B -174.3(6) . . . . ?
N1B C6B C7B C8B 0.9(8) . . . . ?
N2B C1B C2B C3B 1.1(8) . . . . ?
N2B C4B C5B C6B 2.5(11) . . . . ?
N2B C4B C5B C10B -173.2(6) . . . . ?
C1B S2B B21B B22B 122.4(5) . . . . ?
C1B S2B B21B B23B -168.3(5) . . . . ?
C1B S2B B21B B24B -101.4(6) . . . . ?
C1B S2B B21B B25B -28.2(7) . . . . ?
C1B S2B B21B B26B 51.0(7) . . . . ?
C1B N2B C4B C3B 0.9(8) . . . . ?
C1B N2B C4B C5B -179.5(6) . . . . ?
C1B N2B B2 F1B -63.4(9) . . . . ?
C1B N2B B2 F2B 59.5(9) . . . . ?
C1B N2B B2 N1B 177.8(6) . . . . ?
C1B C2B C3B C4B -0.5(8) . . . . ?
C2B C3B C4B N2B -0.2(8) . . . . ?
C2B C3B C4B C5B -179.8(7) . . . . ?
C3B C4B C5B C6B -178.0(7) . . . . ?
C3B C4B C5B C10B 6.3(12) . . . . ?
C4B N2B C1B S2B -179.6(5) . . . . ?
C4B N2B C1B C2B -1.2(8) . . . . ?
C4B N2B B2 F1B 121.5(7) . . . . ?
C4B N2B B2 F2B -115.6(7) . . . . ?
C4B N2B B2 N1B 2.7(9) . . . . ?
C4B C5B C6B N1B -1.0(11) . . . . ?
C4B C5B C6B C7B -176.6(7) . . . . ?
C4B C5B C10B C11B -116.4(7) . . . . ?
C4B C5B C10B C15B 66.6(9) . . . . ?
C5B C6B C7B C8B 176.9(8) . . . . ?
C5B C10B C11B F3B 4.4(10) . . . . ?
C5B C10B C11B C12B -176.5(6) . . . . ?
C5B C10B C15B F6B -3.9(9) . . . . ?
C5B C10B C15B C14B 173.9(6) . . . . ?
C6B N1B C9B S1B -148.7(8) . . . . ?
C6B N1B C9B S1BR 175.5(5) . . . . ?
C6B N1B C9B C8B -0.5(8) . . . . ?
C6B N1B B2 F1B -120.5(7) . . . . ?
C6B N1B B2 F2B 116.0(7) . . . . ?
C6B N1B B2 N2B -1.2(9) . . . . ?
C6B C5B C10B C11B 67.8(9) . . . . ?
C6B C5B C10B C15B -109.2(8) . . . . ?
C6B C7B C8B C9B -1.1(8) . . . . ?
C7B C8B C9B S1B 140.1(10) . . . . ?
C7B C8B C9B S1BR -174.3(6) . . . . ?
C7B C8B C9B N1B 1.0(9) . . . . ?
C9B S1BR B11B B12B 116.4(5) . . . . ?
C9B S1BR B11B B13B -178.1(5) . . . . ?
C9B S1BR B11B B14B -112.0(5) . . . . ?
C9B S1BR B11B B15B -39.3(7) . . . . ?
C9B S1BR B11B B16B 41.3(7) . . . . ?
C9B N1B C6B C5B -176.8(7) . . . . ?
C9B N1B C6B C7B -0.2(8) . . . . ?
C9B N1B B2 F1B 56.2(9) . . . . ?
C9B N1B B2 F2B -67.2(9) . . . . ?
C9B N1B B2 N2B 175.5(6) . . . . ?
C10B C5B C6B N1B 174.7(6) . . . . ?
C10B C5B C6B C7B -0.9(12) . . . . ?
C10B C11B C12B F4B -179.6(6) . . . . ?
C10B C11B C12B C13B 2.0(10) . . . . ?
C11B C10B C15B F6B 179.0(6) . . . . ?
C11B C10B C15B C14B -3.2(10) . . . . ?
C11B C12B C13B S3B 176.9(5) . . . . ?
C11B C12B C13B C14B -1.9(10) . . . . ?
C12B C13B C14B F5B 176.9(6) . . . . ?
C12B C13B C14B C15B -0.7(10) . . . . ?
C13B S3B B1B B2B 73.2(6) . . . . ?
C13B S3B B1B B3B -3.0(6) . . . . ?
C13B S3B B1B B4B -75.4(6) . . . . ?
C13B S3B B1B B5B -145.0(5) . . . . ?
C13B S3B B1B B6B 144.8(5) . . . . ?
C13B C14B C15B F6B -178.9(6) . . . . ?
C13B C14B C15B C10B 3.3(10) . . . . ?
C15B C10B C11B F3B -178.6(6) . . . . ?
C15B C10B C11B C12B 0.6(10) . . . . ?
C16B B02Y B25B C17B -96.8(6) . . . . ?
C16B B02Y B25B B21B 0.4(7) . . . . ?
C16B B02Y B25B B24B -64.8(7) . . . . ?
C16B B02Y B25B B26B 36.9(5) . . . . ?
C16B B02Y B26B B21B -102.3(6) . . . . ?
C16B B02Y B26B B22B -38.8(5) . . . . ?
C16B B02Y B26B B25B -138.1(6) . . . . ?
C16B B02Y B27B C17B 134.3(6) . . . . ?
C16B B02Y B27B B28B 40.8(5) . . . . ?
C16B B02Y B27B B29B 101.7(6) . . . . ?
C16B B22B B23B B21B -101.1(6) . . . . ?
C16B B22B B23B B24B -63.4(7) . . . . ?
C16B B22B B23B B28B 32.9(5) . . . . ?
C16B B22B B23B B29B 1.1(8) . . . . ?
C16B B22B B26B B02Y 38.4(5) . . . . ?
C16B B22B B26B B21B 138.5(6) . . . . ?
C16B B22B B26B B25B 101.5(6) . . . . ?
C16B B22B B28B B23B -142.8(6) . . . . ?
C16B B22B B28B B27B -36.1(6) . . . . ?
C16B B22B B28B B29B -107.2(6) . . . . ?
C16B B27B B28B B22B 36.3(6) . . . . ?
C16B B27B B28B B23B 106.9(6) . . . . ?
C16B B27B B28B B29B 143.7(6) . . . . ?
C16B B27B B29B C17B 97.2(6) . . . . ?
C16B B27B B29B B23B 1.3(8) . . . . ?
C16B B27B B29B B24B 64.3(7) . . . . ?
C16B B27B B29B B28B -32.7(5) . . . . ?
C16B B28B B29B C17B -6.2(7) . . . . ?
C16B B28B B29B B23B -106.6(6) . . . . ?
C16B B28B B29B B24B -66.7(7) . . . . ?
C16B B28B B29B B27B 35.6(6) . . . . ?
C17B B02Y B25B B21B 97.2(6) . . . . ?
C17B B02Y B25B B24B 32.0(5) . . . . ?
C17B B02Y B25B B26B 133.8(6) . . . . ?
C17B B02Y B26B C16B 98.5(6) . . . . ?
C17B B02Y B26B B21B -3.8(7) . . . . ?
C17B B02Y B26B B22B 59.7(7) . . . . ?
C17B B02Y B26B B25B -39.6(5) . . . . ?
C17B B02Y B27B C16B -134.3(6) . . . . ?
C17B B02Y B27B B28B -93.5(6) . . . . ?
C17B B02Y B27B B29B -32.6(5) . . . . ?
C17B B24B B25B B02Y -31.8(5) . . . . ?
C17B B24B B25B B21B -133.4(6) . . . . ?
C17B B24B B25B B26B -95.6(6) . . . . ?
C17B B24B B29B B23B 134.0(6) . . . . ?
C17B B24B B29B B27B 32.8(5) . . . . ?
C17B B24B B29B B28B 93.9(6) . . . . ?
C17B B25B B26B C16B 1.8(7) . . . . ?
C17B B25B B26B B02Y 39.5(5) . . . . ?
C17B B25B B26B B21B -100.0(5) . . . . ?
C17B B25B B26B B22B -62.7(6) . . . . ?
C17B B27B B28B C16B -101.8(6) . . . . ?
C17B B27B B28B B22B -65.5(7) . . . . ?
C17B B27B B28B B23B 5.1(7) . . . . ?
C17B B27B B28B B29B 41.8(5) . . . . ?
C17B B27B B29B B23B -95.9(6) . . . . ?
C17B B27B B29B B24B -32.9(5) . . . . ?
C17B B27B B29B B28B -129.9(6) . . . . ?
C18B B12B B13B C19B 1.4(6) . . . . ?
C18B B12B B13B B11B -96.7(6) . . . . ?
C18B B12B B13B B14B -59.3(6) . . . . ?
C18B B12B B13B B18B 39.6(5) . . . . ?
C18B B12B B16B B11B 132.8(6) . . . . ?
C18B B12B B16B B15B 95.9(6) . . . . ?
C18B B12B B16B B19B 33.0(5) . . . . ?
C18B B12B B18B C19B -93.3(6) . . . . ?
C18B B12B B18B B13B -133.4(6) . . . . ?
C18B B12B B18B B17B -31.3(5) . . . . ?
C18B B16B B19B B15B 134.3(6) . . . . ?
C18B B16B B19B B17B 31.4(5) . . . . ?
C18B B16B B19B B20B 95.5(6) . . . . ?
C18B B17B B18B C19B 130.1(6) . . . . ?
C18B B17B B18B B12B 31.9(5) . . . . ?
C18B B17B B18B B13B 95.6(6) . . . . ?
C18B B17B B19B B15B -95.5(6) . . . . ?
C18B B17B B19B B16B -31.7(5) . . . . ?
C18B B17B B19B B20B -134.1(6) . . . . ?
C18B B17B B20B C19B -93.6(6) . . . . ?
C18B B17B B20B B14B -60.4(7) . . . . ?
C18B B17B B20B B15B 3.1(7) . . . . ?
C18B B17B B20B B19B 40.0(5) . . . . ?
C18B B19B B20B C19B 0.8(7) . . . . ?
C18B B19B B20B B14B 61.6(7) . . . . ?
C18B B19B B20B B15B 99.3(6) . . . . ?
C18B B19B B20B B17B -38.9(5) . . . . ?
C19B B13B B14B B11B -133.5(6) . . . . ?
C19B B13B B14B B15B -97.0(6) . . . . ?
C19B B13B B14B B20B -33.0(5) . . . . ?
C19B B13B B18B C18B 94.4(6) . . . . ?
C19B B13B B18B B12B 134.7(6) . . . . ?
C19B B13B B18B B17B 33.9(5) . . . . ?
C19B B14B B15B B11B -99.0(6) . . . . ?
C19B B14B B15B B16B -60.9(7) . . . . ?
C19B B14B B15B B19B 2.8(7) . . . . ?
C19B B14B B15B B20B 39.7(5) . . . . ?
C19B B14B B20B B15B -133.7(6) . . . . ?
C19B B14B B20B B17B -33.3(5) . . . . ?
C19B B14B B20B B19B -96.6(6) . . . . ?
C19B B17B B18B C18B -130.1(6) . . . . ?
C19B B17B B18B B12B -98.1(6) . . . . ?
C19B B17B B18B B13B -34.5(5) . . . . ?
C19B B17B B19B C18B 94.2(6) . . . . ?
C19B B17B B19B B15B -1.3(8) . . . . ?
C19B B17B B19B B16B 62.5(7) . . . . ?
C19B B17B B19B B20B -39.9(5) . . . . ?
C19B B17B B20B B14B 33.2(5) . . . . ?
C19B B17B B20B B15B 96.7(6) . . . . ?
C19B B17B B20B B19B 133.5(6) . . . . ?
C20B B2B B3B B1B 134.3(5) . . . . ?
C20B B2B B3B B4B 96.2(6) . . . . ?
C20B B2B B3B B9B 32.9(5) . . . . ?
C20B B2B B6B C21B 1.5(7) . . . . ?
C20B B2B B6B B1B -97.9(6) . . . . ?
C20B B2B B6B B5B -60.0(6) . . . . ?
C20B B2B B6B B8B 39.7(5) . . . . ?
C20B B2B B8B C21B -95.0(6) . . . . ?
C20B B2B B8B B6B -134.2(6) . . . . ?
C20B B2B B8B B7B -32.9(5) . . . . ?
C20B B3B B4B B1B 98.7(6) . . . . ?
C20B B3B B4B B5B 60.8(7) . . . . ?
C20B B3B B4B B9B -39.5(5) . . . . ?
C20B B3B B4B B10B 0.2(7) . . . . ?
C20B B3B B9B B4B 133.8(6) . . . . ?
C20B B3B B9B B7B 32.9(5) . . . . ?
C20B B3B B9B B10B 93.5(6) . . . . ?
C20B B7B B8B C21B 133.0(6) . . . . ?
C20B B7B B8B B2B 32.9(5) . . . . ?
C20B B7B B8B B6B 96.0(6) . . . . ?
C20B B7B B9B B3B -33.3(5) . . . . ?
C20B B7B B9B B4B -97.2(6) . . . . ?
C20B B7B B9B B10B -129.5(6) . . . . ?
C20B B7B B10B C21B -101.1(6) . . . . ?
C20B B7B B10B B4B 5.7(9) . . . . ?
C20B B7B B10B B5B -65.2(8) . . . . ?
C20B B7B B10B B9B 41.7(6) . . . . ?
C20B B9B B10B C21B -5.5(8) . . . . ?
C20B B9B B10B B4B 101.8(6) . . . . ?
C20B B9B B10B B5B 65.3(7) . . . . ?
C20B B9B B10B B7B -41.9(5) . . . . ?
C21B B5B B6B B1B 137.3(6) . . . . ?
C21B B5B B6B B2B 99.2(6) . . . . ?
C21B B5B B6B B8B 36.6(5) . . . . ?
C21B B5B B10B B4B -143.6(6) . . . . ?
C21B B5B B10B B7B -35.5(6) . . . . ?
C21B B5B B10B B9B -107.3(7) . . . . ?
C21B B6B B8B C20B 97.2(6) . . . . ?
C21B B6B B8B B2B 136.3(6) . . . . ?
C21B B6B B8B B7B 36.2(6) . . . . ?
C21B B7B B8B C20B -133.0(6) . . . . ?
C21B B7B B8B B2B -100.2(6) . . . . ?
C21B B7B B8B B6B -37.0(5) . . . . ?
C21B B7B B9B C20B 96.7(7) . . . . ?
C21B B7B B9B B3B 63.4(7) . . . . ?
C21B B7B B9B B4B -0.6(8) . . . . ?
C21B B7B B9B B10B -32.9(6) . . . . ?
C21B B7B B10B B4B 106.8(7) . . . . ?
C21B B7B B10B B5B 35.8(6) . . . . ?
C21B B7B B10B B9B 142.8(6) . . . . ?
B1B S3B C13B C12B 112.2(6) . . . . ?
B1B S3B C13B C14B -69.1(6) . . . . ?
B1B B2B B3B C20B -134.3(5) . . . . ?
B1B B2B B3B B4B -38.1(5) . . . . ?
B1B B2B B3B B9B -101.4(6) . . . . ?
B1B B2B B6B C21B 99.4(6) . . . . ?
B1B B2B B6B B5B 37.8(5) . . . . ?
B1B B2B B6B B8B 137.5(6) . . . . ?
B1B B2B B8B C20B 95.6(6) . . . . ?
B1B B2B B8B C21B 0.6(8) . . . . ?
B1B B2B B8B B6B -38.6(5) . . . . ?
B1B B2B B8B B7B 62.8(7) . . . . ?
B1B B3B B4B B5B -37.9(5) . . . . ?
B1B B3B B4B B9B -138.2(6) . . . . ?
B1B B3B B4B B10B -98.5(6) . . . . ?
B1B B3B B9B C20B -96.2(6) . . . . ?
B1B B3B B9B B4B 37.6(5) . . . . ?
B1B B3B B9B B7B -63.3(7) . . . . ?
B1B B3B B9B B10B -2.7(7) . . . . ?
B1B B4B B5B C21B -101.2(6) . . . . ?
B1B B4B B5B B6B -36.9(5) . . . . ?
B1B B4B B5B B10B -133.2(6) . . . . ?
B1B B4B B9B C20B 3.0(7) . . . . ?
B1B B4B B9B B3B -37.1(5) . . . . ?
B1B B4B B9B B7B 64.2(7) . . . . ?
B1B B4B B9B B10B 96.1(6) . . . . ?
B1B B4B B10B C21B 4.7(8) . . . . ?
B1B B4B B10B B5B 40.7(5) . . . . ?
B1B B4B B10B B7B -65.6(8) . . . . ?
B1B B4B B10B B9B -102.1(6) . . . . ?
B1B B5B B6B C21B -137.3(6) . . . . ?
B1B B5B B6B B2B -38.1(5) . . . . ?
B1B B5B B6B B8B -100.7(6) . . . . ?
B1B B5B B10B C21B 103.0(6) . . . . ?
B1B B5B B10B B4B -40.6(5) . . . . ?
B1B B5B B10B B7B 67.5(7) . . . . ?
B1B B5B B10B B9B -4.3(8) . . . . ?
B1B B6B B8B C20B -1.4(7) . . . . ?
B1B B6B B8B C21B -98.6(6) . . . . ?
B1B B6B B8B B2B 37.7(5) . . . . ?
B1B B6B B8B B7B -62.5(7) . . . . ?
B2 N1B C6B C5B 0.5(11) . . . . ?
B2 N1B C6B C7B 177.1(6) . . . . ?
B2 N1B C9B S1B 34.0(11) . . . . ?
B2 N1B C9B S1BR -1.7(10) . . . . ?
B2 N1B C9B C8B -177.7(7) . . . . ?
B2 N2B C1B S2B 4.6(10) . . . . ?
B2 N2B C1B C2B -177.0(6) . . . . ?
B2 N2B C4B C3B 176.8(6) . . . . ?
B2 N2B C4B C5B -3.6(10) . . . . ?
B2B C20B B3B B1B -39.8(5) . . . . ?
B2B C20B B3B B4B -102.4(6) . . . . ?
B2B C20B B3B B9B -142.6(6) . . . . ?
B2B C20B B7B C21B 4.9(8) . . . . ?
B2B C20B B7B B8B -36.2(6) . . . . ?
B2B C20B B7B B9B 106.6(6) . . . . ?
B2B C20B B7B B10B 65.0(7) . . . . ?
B2B C20B B8B C21B 102.6(6) . . . . ?
B2B C20B B8B B6B 39.7(5) . . . . ?
B2B C20B B8B B7B 142.6(6) . . . . ?
B2B C20B B9B B3B 36.6(6) . . . . ?
B2B C20B B9B B4B -4.0(8) . . . . ?
B2B C20B B9B B7B -106.1(7) . . . . ?
B2B C20B B9B B10B -64.5(7) . . . . ?
B2B B1B B3B C20B 38.9(5) . . . . ?
B2B B1B B3B B4B 137.5(5) . . . . ?
B2B B1B B3B B9B 100.1(6) . . . . ?
B2B B1B B4B B3B -38.3(5) . . . . ?
B2B B1B B4B B5B 99.3(6) . . . . ?
B2B B1B B4B B9B -1.2(7) . . . . ?
B2B B1B B4B B10B 59.6(6) . . . . ?
B2B B1B B5B C21B -0.7(8) . . . . ?
B2B B1B B5B B4B -101.5(6) . . . . ?
B2B B1B B5B B6B 37.8(5) . . . . ?
B2B B1B B5B B10B -61.5(7) . . . . ?
B2B B1B B6B C21B -99.7(6) . . . . ?
B2B B1B B6B B5B -136.9(6) . . . . ?
B2B B1B B6B B8B -37.7(5) . . . . ?
B2B B3B B4B B1B 38.0(5) . . . . ?
B2B B3B B4B B5B 0.1(7) . . . . ?
B2B B3B B4B B9B -100.2(6) . . . . ?
B2B B3B B4B B10B -60.5(7) . . . . ?
B2B B3B B9B C20B -32.7(5) . . . . ?
B2B B3B B9B B4B 101.1(6) . . . . ?
B2B B3B B9B B7B 0.2(7) . . . . ?
B2B B3B B9B B10B 60.8(7) . . . . ?
B2B B6B B8B C20B -39.1(5) . . . . ?
B2B B6B B8B C21B -136.3(6) . . . . ?
B2B B6B B8B B7B -100.1(6) . . . . ?
B02Y C16B B22B B21B -0.7(7) . . . . ?
B02Y C16B B22B B23B 62.5(7) . . . . ?
B02Y C16B B22B B26B -38.2(5) . . . . ?
B02Y C16B B22B B28B 95.3(6) . . . . ?
B02Y C16B B26B B21B 100.0(6) . . . . ?
B02Y C16B B26B B22B 137.4(6) . . . . ?
B02Y C16B B26B B25B 37.4(5) . . . . ?
B02Y C16B B27B C17B -39.6(5) . . . . ?
B02Y C16B B27B B28B -133.2(6) . . . . ?
B02Y C16B B27B B29B -101.1(6) . . . . ?
B02Y C16B B28B B22B -102.5(6) . . . . ?
B02Y C16B B28B B23B -65.7(7) . . . . ?
B02Y C16B B28B B27B 40.3(5) . . . . ?
B02Y C16B B28B B29B 4.2(8) . . . . ?
B02Y C17B B24B B21B -4.6(8) . . . . ?
B02Y C17B B24B B23B -66.5(7) . . . . ?
B02Y C17B B24B B25B 35.3(6) . . . . ?
B02Y C17B B24B B29B -106.1(7) . . . . ?
B02Y C17B B25B B21B -102.7(6) . . . . ?
B02Y C17B B25B B24B -144.2(6) . . . . ?
B02Y C17B B25B B26B -40.2(5) . . . . ?
B02Y C17B B27B C16B 40.4(5) . . . . ?
B02Y C17B B27B B28B 101.7(6) . . . . ?
B02Y C17B B27B B29B 143.2(6) . . . . ?
B02Y C17B B29B B23B 67.5(7) . . . . ?
B02Y C17B B29B B24B 107.2(6) . . . . ?
B02Y C17B B29B B27B -35.7(6) . . . . ?
B02Y C17B B29B B28B 6.0(7) . . . . ?
B02Y B25B B26B C16B -37.6(5) . . . . ?
B02Y B25B B26B B21B -139.5(6) . . . . ?
B02Y B25B B26B B22B -102.2(6) . . . . ?
B02Y B27B B28B C16B -41.2(5) . . . . ?
B02Y B27B B28B B22B -4.9(8) . . . . ?
B02Y B27B B28B B23B 65.7(7) . . . . ?
B02Y B27B B28B B29B 102.4(6) . . . . ?
B02Y B27B B29B C17B 32.7(5) . . . . ?
B02Y B27B B29B B23B -63.1(7) . . . . ?
B02Y B27B B29B B24B -0.1(8) . . . . ?
B02Y B27B B29B B28B -97.1(6) . . . . ?
B3B C20B B2B B1B 39.4(5) . . . . ?
B3B C20B B2B B6B 102.8(6) . . . . ?
B3B C20B B2B B8B 143.1(6) . . . . ?
B3B C20B B7B C21B -65.7(8) . . . . ?
B3B C20B B7B B8B -106.7(7) . . . . ?
B3B C20B B7B B9B 36.1(6) . . . . ?
B3B C20B B7B B10B -5.5(8) . . . . ?
B3B C20B B8B C21B 66.3(7) . . . . ?
B3B C20B B8B B2B -36.3(5) . . . . ?
B3B C20B B8B B6B 3.4(8) . . . . ?
B3B C20B B8B B7B 106.3(6) . . . . ?
B3B C20B B9B B4B -40.6(5) . . . . ?
B3B C20B B9B B7B -142.8(6) . . . . ?
B3B C20B B9B B10B -101.1(6) . . . . ?
B3B B1B B2B C20B -39.1(5) . . . . ?
B3B B1B B2B B6B -139.2(6) . . . . ?
B3B B1B B2B B8B -100.8(6) . . . . ?
B3B B1B B4B B5B 137.6(6) . . . . ?
B3B B1B B4B B9B 37.1(5) . . . . ?
B3B B1B B4B B10B 97.9(6) . . . . ?
B3B B1B B5B C21B 63.1(7) . . . . ?
B3B B1B B5B B4B -37.7(5) . . . . ?
B3B B1B B5B B6B 101.6(6) . . . . ?
B3B B1B B5B B10B 2.3(7) . . . . ?
B3B B1B B6B C21B -62.8(7) . . . . ?
B3B B1B B6B B2B 36.9(5) . . . . ?
B3B B1B B6B B5B -100.0(6) . . . . ?
B3B B1B B6B B8B -0.8(7) . . . . ?
B3B B2B B6B C21B 63.1(7) . . . . ?
B3B B2B B6B B1B -36.3(5) . . . . ?
B3B B2B B6B B5B 1.5(7) . . . . ?
B3B B2B B6B B8B 101.2(6) . . . . ?
B3B B2B B8B C20B 32.7(5) . . . . ?
B3B B2B B8B C21B -62.3(7) . . . . ?
B3B B2B B8B B6B -101.5(6) . . . . ?
B3B B2B B8B B7B -0.2(7) . . . . ?
B3B B4B B5B C21B -63.5(7) . . . . ?
B3B B4B B5B B1B 37.7(5) . . . . ?
B3B B4B B5B B6B 0.8(7) . . . . ?
B3B B4B B5B B10B -95.6(6) . . . . ?
B3B B4B B9B C20B 40.1(5) . . . . ?
B3B B4B B9B B7B 101.3(6) . . . . ?
B3B B4B B9B B10B 133.2(6) . . . . ?
B3B B4B B10B C21B 66.4(7) . . . . ?
B3B B4B B10B B5B 102.4(6) . . . . ?
B3B B4B B10B B7B -3.9(8) . . . . ?
B3B B4B B10B B9B -40.4(5) . . . . ?
B3B B9B B10B C21B -66.3(7) . . . . ?
B3B B9B B10B B4B 41.0(5) . . . . ?
B3B B9B B10B B5B 4.5(8) . . . . ?
B3B B9B B10B B7B -102.7(6) . . . . ?
B4B B1B B2B C20B -1.1(7) . . . . ?
B4B B1B B2B B3B 38.0(5) . . . . ?
B4B B1B B2B B6B -101.3(6) . . . . ?
B4B B1B B2B B8B -62.9(7) . . . . ?
B4B B1B B3B C20B -98.6(6) . . . . ?
B4B B1B B3B B2B -137.5(5) . . . . ?
B4B B1B B3B B9B -37.4(5) . . . . ?
B4B B1B B5B C21B 100.8(6) . . . . ?
B4B B1B B5B B6B 139.3(6) . . . . ?
B4B B1B B5B B10B 40.0(5) . . . . ?
B4B B1B B6B C21B 0.7(7) . . . . ?
B4B B1B B6B B2B 100.4(6) . . . . ?
B4B B1B B6B B5B -36.4(5) . . . . ?
B4B B1B B6B B8B 62.8(7) . . . . ?
B4B B3B B9B C20B -133.8(6) . . . . ?
B4B B3B B9B B7B -100.9(6) . . . . ?
B4B B3B B9B B10B -40.3(5) . . . . ?
B4B B5B B6B C21B -100.6(6) . . . . ?
B4B B5B B6B B1B 36.7(5) . . . . ?
B4B B5B B6B B2B -1.4(7) . . . . ?
B4B B5B B6B B8B -64.0(7) . . . . ?
B4B B5B B10B C21B 143.6(6) . . . . ?
B4B B5B B10B B7B 108.1(7) . . . . ?
B4B B5B B10B B9B 36.3(6) . . . . ?
B4B B9B B10B C21B -107.2(7) . . . . ?
B4B B9B B10B B5B -36.5(6) . . . . ?
B4B B9B B10B B7B -143.7(6) . . . . ?
B5B C21B B6B B1B -37.3(5) . . . . ?
B5B C21B B6B B2B -99.9(6) . . . . ?
B5B C21B B6B B8B -138.3(6) . . . . ?
B5B C21B B7B C20B 60.8(7) . . . . ?
B5B C21B B7B B8B 101.1(6) . . . . ?
B5B C21B B7B B9B 0.2(8) . . . . ?
B5B C21B B7B B10B -32.3(5) . . . . ?
B5B C21B B8B C20B -61.8(7) . . . . ?
B5B C21B B8B B2B -1.0(8) . . . . ?
B5B C21B B8B B6B 37.7(6) . . . . ?
B5B C21B B8B B7B -101.5(7) . . . . ?
B5B C21B B10B B4B 36.0(6) . . . . ?
B5B C21B B10B B7B 143.6(6) . . . . ?
B5B C21B B10B B9B 106.4(7) . . . . ?
B5B B1B B2B C20B 61.9(6) . . . . ?
B5B B1B B2B B3B 100.9(6) . . . . ?
B5B B1B B2B B6B -38.3(5) . . . . ?
B5B B1B B2B B8B 0.1(7) . . . . ?
B5B B1B B3B C20B -61.0(6) . . . . ?
B5B B1B B3B B2B -99.9(6) . . . . ?
B5B B1B B3B B4B 37.6(5) . . . . ?
B5B B1B B3B B9B 0.2(7) . . . . ?
B5B B1B B4B B3B -137.6(6) . . . . ?
B5B B1B B4B B9B -100.5(6) . . . . ?
B5B B1B B4B B10B -39.7(5) . . . . ?
B5B B1B B6B C21B 37.1(5) . . . . ?
B5B B1B B6B B2B 136.9(6) . . . . ?
B5B B1B B6B B8B 99.2(6) . . . . ?
B5B B4B B9B C20B -60.5(7) . . . . ?
B5B B4B B9B B3B -100.6(6) . . . . ?
B5B B4B B9B B7B 0.7(8) . . . . ?
B5B B4B B9B B10B 32.6(5) . . . . ?
B5B B4B B10B C21B -36.0(6) . . . . ?
B5B B4B B10B B7B -106.3(7) . . . . ?
B5B B4B B10B B9B -142.8(6) . . . . ?
B5B B6B B8B C20B 60.8(7) . . . . ?
B5B B6B B8B C21B -36.4(5) . . . . ?
B5B B6B B8B B2B 99.9(6) . . . . ?
B5B B6B B8B B7B -0.2(7) . . . . ?
B6B C21B B5B B1B 38.5(6) . . . . ?
B6B C21B B5B B4B 102.0(6) . . . . ?
B6B C21B B5B B10B 134.3(6) . . . . ?
B6B C21B B7B C20B -3.6(8) . . . . ?
B6B C21B B7B B8B 36.8(5) . . . . ?
B6B C21B B7B B9B -64.2(8) . . . . ?
B6B C21B B7B B10B -96.7(6) . . . . ?
B6B C21B B8B C20B -99.4(6) . . . . ?
B6B C21B B8B B2B -38.7(5) . . . . ?
B6B C21B B8B B7B -139.2(6) . . . . ?
B6B C21B B10B B4B -4.3(8) . . . . ?
B6B C21B B10B B5B -40.3(5) . . . . ?
B6B C21B B10B B7B 103.3(6) . . . . ?
B6B C21B B10B B9B 66.2(7) . . . . ?
B6B B1B B2B C20B 100.2(6) . . . . ?
B6B B1B B2B B3B 139.2(6) . . . . ?
B6B B1B B2B B8B 38.4(5) . . . . ?
B6B B1B B3B C20B 2.7(7) . . . . ?
B6B B1B B3B B2B -36.2(5) . . . . ?
B6B B1B B3B B4B 101.3(6) . . . . ?
B6B B1B B3B B9B 63.9(7) . . . . ?
B6B B1B B4B B3B -100.9(6) . . . . ?
B6B B1B B4B B5B 36.6(5) . . . . ?
B6B B1B B4B B9B -63.8(7) . . . . ?
B6B B1B B4B B10B -3.1(7) . . . . ?
B6B B1B B5B C21B -38.5(6) . . . . ?
B6B B1B B5B B4B -139.3(6) . . . . ?
B6B B1B B5B B10B -99.3(6) . . . . ?
B6B B2B B3B C20B -97.2(6) . . . . ?
B6B B2B B3B B1B 37.1(5) . . . . ?
B6B B2B B3B B4B -1.0(7) . . . . ?
B6B B2B B3B B9B -64.3(7) . . . . ?
B6B B2B B8B C20B 134.2(6) . . . . ?
B6B B2B B8B C21B 39.2(6) . . . . ?
B6B B2B B8B B7B 101.4(6) . . . . ?
B6B B5B B10B C21B 40.2(5) . . . . ?
B6B B5B B10B B4B -103.4(6) . . . . ?
B6B B5B B10B B7B 4.7(8) . . . . ?
B6B B5B B10B B9B -67.1(7) . . . . ?
B7B C20B B2B B1B -67.5(7) . . . . ?
B7B C20B B2B B3B -106.9(6) . . . . ?
B7B C20B B2B B6B -4.1(7) . . . . ?
B7B C20B B2B B8B 36.2(6) . . . . ?
B7B C20B B3B B1B 66.1(7) . . . . ?
B7B C20B B3B B2B 106.0(7) . . . . ?
B7B C20B B3B B4B 3.5(8) . . . . ?
B7B C20B B3B B9B -36.7(6) . . . . ?
B7B C20B B8B C21B -40.0(5) . . . . ?
B7B C20B B8B B2B -142.6(6) . . . . ?
B7B C20B B8B B6B -102.9(6) . . . . ?
B7B C20B B9B B3B 142.8(6) . . . . ?
B7B C20B B9B B4B 102.2(6) . . . . ?
B7B C20B B9B B10B 41.7(5) . . . . ?
B7B C21B B5B B1B -63.3(8) . . . . ?
B7B C21B B5B B4B 0.2(8) . . . . ?
B7B C21B B5B B6B -101.8(7) . . . . ?
B7B C21B B5B B10B 32.5(6) . . . . ?
B7B C21B B6B B1B 63.8(7) . . . . ?
B7B C21B B6B B2B 1.3(8) . . . . ?
B7B C21B B6B B5B 101.2(7) . . . . ?
B7B C21B B6B B8B -37.1(6) . . . . ?
B7B C21B B8B C20B 39.8(5) . . . . ?
B7B C21B B8B B2B 100.5(6) . . . . ?
B7B C21B B8B B6B 139.2(6) . . . . ?
B7B C21B B10B B4B -107.6(7) . . . . ?
B7B C21B B10B B5B -143.6(6) . . . . ?
B7B C21B B10B B9B -37.1(6) . . . . ?
B7B B9B B10B C21B 36.4(6) . . . . ?
B7B B9B B10B B4B 143.7(6) . . . . ?
B7B B9B B10B B5B 107.2(7) . . . . ?
B8B C20B B2B B1B -103.8(5) . . . . ?
B8B C20B B2B B3B -143.1(6) . . . . ?
B8B C20B B2B B6B -40.3(5) . . . . ?
B8B C20B B3B B1B -3.9(7) . . . . ?
B8B C20B B3B B2B 36.0(5) . . . . ?
B8B C20B B3B B4B -66.5(7) . . . . ?
B8B C20B B3B B9B -106.6(7) . . . . ?
B8B C20B B7B C21B 41.0(6) . . . . ?
B8B C20B B7B B9B 142.8(6) . . . . ?
B8B C20B B7B B10B 101.2(6) . . . . ?
B8B C20B B9B B3B 106.3(7) . . . . ?
B8B C20B B9B B4B 65.7(7) . . . . ?
B8B C20B B9B B7B -36.5(6) . . . . ?
B8B C20B B9B B10B 5.2(8) . . . . ?
B8B C21B B5B B1B 1.1(8) . . . . ?
B8B C21B B5B B4B 64.7(7) . . . . ?
B8B C21B B5B B6B -37.4(6) . . . . ?
B8B C21B B5B B10B 96.9(6) . . . . ?
B8B C21B B6B B1B 100.9(6) . . . . ?
B8B C21B B6B B2B 38.4(5) . . . . ?
B8B C21B B6B B5B 138.3(6) . . . . ?
B8B C21B B7B C20B -40.3(5) . . . . ?
B8B C21B B7B B9B -101.0(6) . . . . ?
B8B C21B B7B B10B -133.5(6) . . . . ?
B8B C21B B10B B4B -66.6(7) . . . . ?
B8B C21B B10B B5B -102.6(6) . . . . ?
B8B C21B B10B B7B 41.0(6) . . . . ?
B8B C21B B10B B9B 3.9(8) . . . . ?
B8B B2B B3B C20B -32.9(5) . . . . ?
B8B B2B B3B B1B 101.4(6) . . . . ?
B8B B2B B3B B4B 63.2(7) . . . . ?
B8B B2B B3B B9B 0.0(7) . . . . ?
B8B B2B B6B C21B -38.1(5) . . . . ?
B8B B2B B6B B1B -137.5(6) . . . . ?
B8B B2B B6B B5B -99.7(6) . . . . ?
B8B B7B B9B C20B 33.0(5) . . . . ?
B8B B7B B9B B3B -0.3(8) . . . . ?
B8B B7B B9B B4B -64.2(7) . . . . ?
B8B B7B B9B B10B -96.5(6) . . . . ?
B8B B7B B10B C21B -40.7(5) . . . . ?
B8B B7B B10B B4B 66.1(8) . . . . ?
B8B B7B B10B B5B -4.8(8) . . . . ?
B8B B7B B10B B9B 102.1(6) . . . . ?
B9B C20B B2B B1B 3.2(7) . . . . ?
B9B C20B B2B B3B -36.2(6) . . . . ?
B9B C20B B2B B6B 66.6(7) . . . . ?
B9B C20B B2B B8B 106.9(7) . . . . ?
B9B C20B B3B B1B 102.8(6) . . . . ?
B9B C20B B3B B2B 142.6(6) . . . . ?
B9B C20B B3B B4B 40.2(5) . . . . ?
B9B C20B B7B C21B -101.8(6) . . . . ?
B9B C20B B7B B8B -142.8(6) . . . . ?
B9B C20B B7B B10B -41.6(6) . . . . ?
B9B C20B B8B C21B -3.2(8) . . . . ?
B9B C20B B8B B2B -105.8(6) . . . . ?
B9B C20B B8B B6B -66.1(7) . . . . ?
B9B C20B B8B B7B 36.8(6) . . . . ?
B9B B3B B4B B1B 138.2(6) . . . . ?
B9B B3B B4B B5B 100.3(6) . . . . ?
B9B B3B B4B B10B 39.7(5) . . . . ?
B9B B4B B5B C21B -0.6(7) . . . . ?
B9B B4B B5B B1B 100.6(6) . . . . ?
B9B B4B B5B B6B 63.7(7) . . . . ?
B9B B4B B5B B10B -32.6(5) . . . . ?
B9B B4B B10B C21B 106.8(7) . . . . ?
B9B B4B B10B B5B 142.8(6) . . . . ?
B9B B4B B10B B7B 36.5(7) . . . . ?
B9B B7B B8B C20B -32.6(5) . . . . ?
B9B B7B B8B C21B 100.4(6) . . . . ?
B9B B7B B8B B2B 0.2(8) . . . . ?
B9B B7B B8B B6B 63.4(7) . . . . ?
B9B B7B B10B C21B -142.8(6) . . . . ?
B9B B7B B10B B4B -35.9(6) . . . . ?
B9B B7B B10B B5B -106.9(7) . . . . ?
B10B C21B B5B B1B -95.8(6) . . . . ?
B10B C21B B5B B4B -32.2(5) . . . . ?
B10B C21B B5B B6B -134.3(6) . . . . ?
B10B C21B B6B B1B 2.0(7) . . . . ?
B10B C21B B6B B2B -60.5(7) . . . . ?
B10B C21B B6B B5B 39.3(5) . . . . ?
B10B C21B B6B B8B -99.0(6) . . . . ?
B10B C21B B7B C20B 93.1(6) . . . . ?
B10B C21B B7B B8B 133.5(6) . . . . ?
B10B C21B B7B B9B 32.5(5) . . . . ?
B10B C21B B8B C20B -0.3(7) . . . . ?
B10B C21B B8B B2B 60.4(7) . . . . ?
B10B C21B B8B B6B 99.1(6) . . . . ?
B10B C21B B8B B7B -40.1(5) . . . . ?
B10B B4B B5B C21B 32.0(5) . . . . ?
B10B B4B B5B B1B 133.2(6) . . . . ?
B10B B4B B5B B6B 96.4(6) . . . . ?
B10B B4B B9B C20B -93.1(6) . . . . ?
B10B B4B B9B B3B -133.2(6) . . . . ?
B10B B4B B9B B7B -31.9(6) . . . . ?
B10B B5B B6B C21B -39.1(5) . . . . ?
B10B B5B B6B B1B 98.2(6) . . . . ?
B10B B5B B6B B2B 60.1(7) . . . . ?
B10B B5B B6B B8B -2.5(7) . . . . ?
B10B B7B B8B C20B -93.1(6) . . . . ?
B10B B7B B8B C21B 39.9(5) . . . . ?
B10B B7B B8B B2B -60.3(7) . . . . ?
B10B B7B B8B B6B 2.9(7) . . . . ?
B10B B7B B9B C20B 129.5(6) . . . . ?
B10B B7B B9B B3B 96.3(6) . . . . ?
B10B B7B B9B B4B 32.3(5) . . . . ?
B11B S1BR C9B N1B 160.2(6) . . . . ?
B11B S1BR C9B C8B -24.8(8) . . . . ?
B11B B12B B13B C19B 98.1(6) . . . . ?
B11B B12B B13B B14B 37.4(5) . . . . ?
B11B B12B B13B B18B 136.3(6) . . . . ?
B11B B12B B16B C18B -132.8(6) . . . . ?
B11B B12B B16B B15B -36.9(5) . . . . ?
B11B B12B B16B B19B -99.8(6) . . . . ?
B11B B12B B18B C18B 94.8(6) . . . . ?
B11B B12B B18B C19B 1.5(7) . . . . ?
B11B B12B B18B B13B -38.6(5) . . . . ?
B11B B12B B18B B17B 63.5(7) . . . . ?
B11B B13B B14B C19B 133.5(6) . . . . ?
B11B B13B B14B B15B 36.5(5) . . . . ?
B11B B13B B14B B20B 100.5(6) . . . . ?
B11B B13B B18B C18B -0.8(7) . . . . ?
B11B B13B B18B C19B -95.2(6) . . . . ?
B11B B13B B18B B12B 39.5(5) . . . . ?
B11B B13B B18B B17B -61.2(7) . . . . ?
B11B B14B B15B B16B 38.2(5) . . . . ?
B11B B14B B15B B19B 101.8(6) . . . . ?
B11B B14B B15B B20B 138.8(6) . . . . ?
B11B B14B B20B C19B 97.0(6) . . . . ?
B11B B14B B20B B15B -36.7(5) . . . . ?
B11B B14B B20B B17B 63.7(7) . . . . ?
B11B B14B B20B B19B 0.5(7) . . . . ?
B11B B15B B16B C18B 98.4(6) . . . . ?
B11B B15B B16B B12B 37.1(5) . . . . ?
B11B B15B B16B B19B 137.6(6) . . . . ?
B11B B15B B19B C18B 1.2(7) . . . . ?
B11B B15B B19B B16B -38.0(5) . . . . ?
B11B B15B B19B B17B 61.8(7) . . . . ?
B11B B15B B19B B20B 99.8(6) . . . . ?
B11B B15B B20B C19B -2.8(7) . . . . ?
B11B B15B B20B B14B 36.6(5) . . . . ?
B11B B15B B20B B17B -64.0(7) . . . . ?
B11B B15B B20B B19B -101.2(6) . . . . ?
B11B B16B B19B C18B -96.7(6) . . . . ?
B11B B16B B19B B15B 37.6(5) . . . . ?
B11B B16B B19B B17B -65.2(7) . . . . ?
B11B B16B B19B B20B -1.1(7) . . . . ?
B12B C18B B16B B11B -41.2(5) . . . . ?
B12B C18B B16B B15B -103.3(6) . . . . ?
B12B C18B B16B B19B -142.8(6) . . . . ?
B12B C18B B17B C19B 6.0(7) . . . . ?
B12B C18B B17B B18B -35.0(6) . . . . ?
B12B C18B B17B B19B 106.4(6) . . . . ?
B12B C18B B17B B20B 66.5(7) . . . . ?
B12B C18B B18B C19B 102.4(6) . . . . ?
B12B C18B B18B B13B 40.5(5) . . . . ?
B12B C18B B18B B17B 144.3(6) . . . . ?
B12B C18B B19B B15B -3.2(8) . . . . ?
B12B C18B B19B B16B 36.8(6) . . . . ?
B12B C18B B19B B17B -107.4(6) . . . . ?
B12B C18B B19B B20B -67.2(7) . . . . ?
B12B B11B B13B C19B -99.1(6) . . . . ?
B12B B11B B13B B14B -138.4(6) . . . . ?
B12B B11B B13B B18B -39.2(5) . . . . ?
B12B B11B B14B C19B -3.7(7) . . . . ?
B12B B11B B14B B13B 36.7(5) . . . . ?
B12B B11B B14B B15B -102.3(6) . . . . ?
B12B B11B B14B B20B -65.2(7) . . . . ?
B12B B11B B15B B14B 99.9(6) . . . . ?
B12B B11B B15B B16B -37.2(5) . . . . ?
B12B B11B B15B B19B 1.0(7) . . . . ?
B12B B11B B15B B20B 63.4(7) . . . . ?
B12B B11B B16B C18B 40.3(5) . . . . ?
B12B B11B B16B B15B 139.0(6) . . . . ?
B12B B11B B16B B19B 101.7(6) . . . . ?
B12B B13B B14B C19B 95.6(6) . . . . ?
B12B B13B B14B B11B -37.9(5) . . . . ?
B12B B13B B14B B15B -1.4(7) . . . . ?
B12B B13B B14B B20B 62.5(7) . . . . ?
B12B B13B B18B C18B -40.3(5) . . . . ?
B12B B13B B18B C19B -134.7(6) . . . . ?
B12B B13B B18B B17B -100.7(6) . . . . ?
B12B B16B B19B C18B -32.9(5) . . . . ?
B12B B16B B19B B15B 101.4(6) . . . . ?
B12B B16B B19B B17B -1.5(7) . . . . ?
B12B B16B B19B B20B 62.6(7) . . . . ?
B13B C19B B14B B11B 40.6(5) . . . . ?
B13B C19B B14B B15B 102.3(6) . . . . ?
B13B C19B B14B B20B 142.9(6) . . . . ?
B13B C19B B17B C18B -5.0(7) . . . . ?
B13B C19B B17B B18B 36.8(6) . . . . ?
B13B C19B B17B B19B -66.1(7) . . . . ?
B13B C19B B17B B20B -106.3(6) . . . . ?
B13B C19B B18B C18B -100.8(6) . . . . ?
B13B C19B B18B B12B -39.8(5) . . . . ?
B13B C19B B18B B17B -142.0(6) . . . . ?
B13B C19B B20B B14B -36.1(6) . . . . ?
B13B C19B B20B B15B 4.3(8) . . . . ?
B13B C19B B20B B17B 106.1(6) . . . . ?
B13B C19B B20B B19B 65.6(7) . . . . ?
B13B B11B B12B C18B 98.9(6) . . . . ?
B13B B11B B12B B16B 138.5(6) . . . . ?
B13B B11B B12B B18B 38.5(5) . . . . ?
B13B B11B B14B C19B -40.4(5) . . . . ?
B13B B11B B14B B15B -138.9(5) . . . . ?
B13B B11B B14B B20B -101.8(6) . . . . ?
B13B B11B B15B B14B 37.1(5) . . . . ?
B13B B11B B15B B16B -100.0(6) . . . . ?
B13B B11B B15B B19B -61.8(7) . . . . ?
B13B B11B B15B B20B 0.6(7) . . . . ?
B13B B11B B16B C18B 3.6(7) . . . . ?
B13B B11B B16B B12B -36.7(5) . . . . ?
B13B B11B B16B B15B 102.3(6) . . . . ?
B13B B11B B16B B19B 64.9(7) . . . . ?
B13B B12B B16B C18B -95.9(6) . . . . ?
B13B B12B B16B B11B 36.9(5) . . . . ?
B13B B12B B16B B15B 0.0(7) . . . . ?
B13B B12B B16B B19B -62.9(7) . . . . ?
B13B B12B B18B C18B 133.4(6) . . . . ?
B13B B12B B18B C19B 40.0(5) . . . . ?
B13B B12B B18B B17B 102.0(6) . . . . ?
B13B B14B B15B B11B -36.7(5) . . . . ?
B13B B14B B15B B16B 1.4(7) . . . . ?
B13B B14B B15B B19B 65.1(7) . . . . ?
B13B B14B B15B B20B 102.0(6) . . . . ?
B13B B14B B20B C19B 33.4(5) . . . . ?
B13B B14B B20B B15B -100.3(6) . . . . ?
B13B B14B B20B B17B 0.1(7) . . . . ?
B13B B14B B20B B19B -63.2(7) . . . . ?
B14B C19B B13B B11B -40.3(5) . . . . ?
B14B C19B B13B B12B -103.5(6) . . . . ?
B14B C19B B13B B18B -143.2(6) . . . . ?
B14B C19B B17B C18B 64.5(7) . . . . ?
B14B C19B B17B B18B 106.2(7) . . . . ?
B14B C19B B17B B19B 3.3(8) . . . . ?
B14B C19B B17B B20B -36.9(6) . . . . ?
B14B C19B B18B C18B -65.1(7) . . . . ?
B14B C19B B18B B12B -4.1(8) . . . . ?
B14B C19B B18B B13B 35.7(6) . . . . ?
B14B C19B B18B B17B -106.4(6) . . . . ?
B14B C19B B20B B15B 40.4(5) . . . . ?
B14B C19B B20B B17B 142.2(6) . . . . ?
B14B C19B B20B B19B 101.7(6) . . . . ?
B14B B11B B12B C18B 61.8(6) . . . . ?
B14B B11B B12B B13B -37.1(5) . . . . ?
B14B B11B B12B B16B 101.3(6) . . . . ?
B14B B11B B12B B18B 1.4(7) . . . . ?
B14B B11B B13B C19B 39.3(5) . . . . ?
B14B B11B B13B B12B 138.4(6) . . . . ?
B14B B11B B13B B18B 99.2(6) . . . . ?
B14B B11B B15B B16B -137.1(5) . . . . ?
B14B B11B B15B B19B -98.9(6) . . . . ?
B14B B11B B15B B20B -36.5(5) . . . . ?
B14B B11B B16B C18B -60.0(6) . . . . ?
B14B B11B B16B B12B -100.2(6) . . . . ?
B14B B11B B16B B15B 38.7(5) . . . . ?
B14B B11B B16B B19B 1.4(7) . . . . ?
B14B B13B B18B C18B 62.3(7) . . . . ?
B14B B13B B18B C19B -32.1(5) . . . . ?
B14B B13B B18B B12B 102.6(6) . . . . ?
B14B B13B B18B B17B 1.9(7) . . . . ?
B14B B15B B16B C18B 60.4(7) . . . . ?
B14B B15B B16B B11B -37.9(5) . . . . ?
B14B B15B B16B B12B -0.9(7) . . . . ?
B14B B15B B16B B19B 99.7(6) . . . . ?
B14B B15B B19B C18B -61.6(7) . . . . ?
B14B B15B B19B B16B -100.8(6) . . . . ?
B14B B15B B19B B17B -0.9(8) . . . . ?
B14B B15B B19B B20B 37.1(5) . . . . ?
B14B B15B B20B C19B -39.4(5) . . . . ?
B14B B15B B20B B17B -100.6(6) . . . . ?
B14B B15B B20B B19B -137.8(6) . . . . ?
B15B B11B B12B C18B -2.7(7) . . . . ?
B15B B11B B12B B13B -101.6(6) . . . . ?
B15B B11B B12B B16B 36.9(5) . . . . ?
B15B B11B B12B B18B -63.1(7) . . . . ?
B15B B11B B13B C19B 1.8(7) . . . . ?
B15B B11B B13B B12B 100.9(6) . . . . ?
B15B B11B B13B B14B -37.5(5) . . . . ?
B15B B11B B13B B18B 61.7(7) . . . . ?
B15B B11B B14B C19B 98.6(6) . . . . ?
B15B B11B B14B B13B 138.9(5) . . . . ?
B15B B11B B14B B20B 37.1(5) . . . . ?
B15B B11B B16B C18B -98.7(6) . . . . ?
B15B B11B B16B B12B -139.0(6) . . . . ?
B15B B11B B16B B19B -37.3(5) . . . . ?
B15B B14B B20B C19B 133.7(6) . . . . ?
B15B B14B B20B B17B 100.4(6) . . . . ?
B15B B14B B20B B19B 37.2(5) . . . . ?
B15B B16B B19B C18B -134.3(6) . . . . ?
B15B B16B B19B B17B -102.9(6) . . . . ?
B15B B16B B19B B20B -38.8(5) . . . . ?
B15B B19B B20B C19B -98.4(6) . . . . ?
B15B B19B B20B B14B -37.6(5) . . . . ?
B15B B19B B20B B17B -138.2(6) . . . . ?
B16B C18B B12B B11B 40.1(5) . . . . ?
B16B C18B B12B B13B 101.8(5) . . . . ?
B16B C18B B12B B18B 142.1(6) . . . . ?
B16B C18B B17B C19B -65.3(7) . . . . ?
B16B C18B B17B B18B -106.4(6) . . . . ?
B16B C18B B17B B19B 35.1(6) . . . . ?
B16B C18B B17B B20B -4.8(8) . . . . ?
B16B C18B B18B C19B 65.2(7) . . . . ?
B16B C18B B18B B12B -37.2(6) . . . . ?
B16B C18B B18B B13B 3.3(8) . . . . ?
B16B C18B B18B B17B 107.1(6) . . . . ?
B16B C18B B19B B15B -39.9(5) . . . . ?
B16B C18B B19B B17B -144.1(6) . . . . ?
B16B C18B B19B B20B -104.0(6) . . . . ?
B16B B11B B12B C18B -39.5(5) . . . . ?
B16B B11B B12B B13B -138.5(6) . . . . ?
B16B B11B B12B B18B -99.9(6) . . . . ?
B16B B11B B13B C19B -61.7(6) . . . . ?
B16B B11B B13B B12B 37.4(5) . . . . ?
B16B B11B B13B B14B -101.0(6) . . . . ?
B16B B11B B13B B18B -1.8(7) . . . . ?
B16B B11B B14B C19B 60.3(7) . . . . ?
B16B B11B B14B B13B 100.7(6) . . . . ?
B16B B11B B14B B15B -38.3(5) . . . . ?
B16B B11B B14B B20B -1.2(7) . . . . ?
B16B B11B B15B B14B 137.1(5) . . . . ?
B16B B11B B15B B19B 38.2(5) . . . . ?
B16B B11B B15B B20B 100.6(6) . . . . ?
B16B B12B B13B C19B 61.6(6) . . . . ?
B16B B12B B13B B11B -36.5(5) . . . . ?
B16B B12B B13B B14B 0.9(7) . . . . ?
B16B B12B B13B B18B 99.8(6) . . . . ?
B16B B12B B18B C18B 32.9(5) . . . . ?
B16B B12B B18B C19B -60.4(7) . . . . ?
B16B B12B B18B B13B -100.4(6) . . . . ?
B16B B12B B18B B17B 1.6(7) . . . . ?
B16B B15B B19B C18B 39.1(5) . . . . ?
B16B B15B B19B B17B 99.8(6) . . . . ?
B16B B15B B19B B20B 137.8(6) . . . . ?
B16B B15B B20B C19B 60.6(7) . . . . ?
B16B B15B B20B B14B 100.0(6) . . . . ?
B16B B15B B20B B17B -0.6(7) . . . . ?
B16B B15B B20B B19B -37.9(5) . . . . ?
B16B B19B B20B C19B -60.4(7) . . . . ?
B16B B19B B20B B14B 0.4(8) . . . . ?
B16B B19B B20B B15B 38.1(5) . . . . ?
B16B B19B B20B B17B -100.1(6) . . . . ?
B17B C18B B12B B11B -66.5(7) . . . . ?
B17B C18B B12B B13B -4.9(7) . . . . ?
B17B C18B B12B B16B -106.7(6) . . . . ?
B17B C18B B12B B18B 35.5(6) . . . . ?
B17B C18B B16B B11B 66.6(7) . . . . ?
B17B C18B B16B B12B 107.7(6) . . . . ?
B17B C18B B16B B15B 4.4(8) . . . . ?
B17B C18B B16B B19B -35.0(6) . . . . ?
B17B C18B B18B C19B -41.9(5) . . . . ?
B17B C18B B18B B12B -144.3(6) . . . . ?
B17B C18B B18B B13B -103.8(6) . . . . ?
B17B C18B B19B B15B 104.2(6) . . . . ?
B17B C18B B19B B16B 144.1(6) . . . . ?
B17B C18B B19B B20B 40.2(5) . . . . ?
B17B C19B B13B B11B 65.6(7) . . . . ?
B17B C19B B13B B12B 2.3(7) . . . . ?
B17B C19B B13B B14B 105.9(6) . . . . ?
B17B C19B B13B B18B -37.3(6) . . . . ?
B17B C19B B14B B11B -65.7(7) . . . . ?
B17B C19B B14B B13B -106.2(7) . . . . ?
B17B C19B B14B B15B -3.9(8) . . . . ?
B17B C19B B14B B20B 36.6(6) . . . . ?
B17B C19B B18B C18B 41.2(5) . . . . ?
B17B C19B B18B B12B 102.2(6) . . . . ?
B17B C19B B18B B13B 142.0(6) . . . . ?
B17B C19B B20B B14B -142.2(6) . . . . ?
B17B C19B B20B B15B -101.8(6) . . . . ?
B17B C19B B20B B19B -40.4(5) . . . . ?
B17B B19B B20B C19B 39.8(5) . . . . ?
B17B B19B B20B B14B 100.5(6) . . . . ?
B17B B19B B20B B15B 138.2(6) . . . . ?
B18B C18B B12B B11B -102.0(6) . . . . ?
B18B C18B B12B B13B -40.3(5) . . . . ?
B18B C18B B12B B16B -142.1(6) . . . . ?
B18B C18B B16B B11B -4.4(8) . . . . ?
B18B C18B B16B B12B 36.8(6) . . . . ?
B18B C18B B16B B15B -66.5(7) . . . . ?
B18B C18B B16B B19B -106.0(6) . . . . ?
B18B C18B B17B C19B 41.1(5) . . . . ?
B18B C18B B17B B19B 141.5(6) . . . . ?
B18B C18B B17B B20B 101.6(6) . . . . ?
B18B C18B B19B B15B 66.4(7) . . . . ?
B18B C18B B19B B16B 106.4(6) . . . . ?
B18B C18B B19B B17B -37.8(6) . . . . ?
B18B C18B B19B B20B 2.4(8) . . . . ?
B18B C19B B13B B11B 102.9(6) . . . . ?
B18B C19B B13B B12B 39.7(5) . . . . ?
B18B C19B B13B B14B 143.2(6) . . . . ?
B18B C19B B14B B11B 5.0(8) . . . . ?
B18B C19B B14B B13B -35.6(6) . . . . ?
B18B C19B B14B B15B 66.7(7) . . . . ?
B18B C19B B14B B20B 107.3(7) . . . . ?
B18B C19B B17B C18B -41.8(5) . . . . ?
B18B C19B B17B B19B -102.9(6) . . . . ?
B18B C19B B17B B20B -143.1(6) . . . . ?
B18B C19B B20B B14B -105.7(6) . . . . ?
B18B C19B B20B B15B -65.3(7) . . . . ?
B18B C19B B20B B17B 36.5(6) . . . . ?
B18B C19B B20B B19B -3.9(8) . . . . ?
B18B B12B B13B C19B -38.2(5) . . . . ?
B18B B12B B13B B11B -136.3(6) . . . . ?
B18B B12B B13B B14B -98.9(6) . . . . ?
B18B B12B B16B C18B -33.1(5) . . . . ?
B18B B12B B16B B11B 99.7(6) . . . . ?
B18B B12B B16B B15B 62.8(7) . . . . ?
B18B B12B B16B B19B 0.0(7) . . . . ?
B18B B13B B14B C19B 31.9(5) . . . . ?
B18B B13B B14B B11B -101.7(6) . . . . ?
B18B B13B B14B B15B -65.2(7) . . . . ?
B18B B13B B14B B20B -1.2(7) . . . . ?
B18B B17B B19B C18B 34.1(5) . . . . ?
B18B B17B B19B B15B -61.4(7) . . . . ?
B18B B17B B19B B16B 2.5(7) . . . . ?
B18B B17B B19B B20B -99.9(6) . . . . ?
B18B B17B B20B C19B -32.1(5) . . . . ?
B18B B17B B20B B14B 1.1(7) . . . . ?
B18B B17B B20B B15B 64.6(7) . . . . ?
B18B B17B B20B B19B 101.4(6) . . . . ?
B19B C18B B12B B11B 3.7(7) . . . . ?
B19B C18B B12B B13B 65.3(7) . . . . ?
B19B C18B B12B B16B -36.4(6) . . . . ?
B19B C18B B12B B18B 105.7(6) . . . . ?
B19B C18B B16B B11B 101.6(6) . . . . ?
B19B C18B B16B B12B 142.8(6) . . . . ?
B19B C18B B16B B15B 39.5(5) . . . . ?
B19B C18B B17B C19B -100.4(6) . . . . ?
B19B C18B B17B B18B -141.5(6) . . . . ?
B19B C18B B17B B20B -39.9(5) . . . . ?
B19B C18B B18B C19B -4.5(7) . . . . ?
B19B C18B B18B B12B -107.0(6) . . . . ?
B19B C18B B18B B13B -66.4(7) . . . . ?
B19B C18B B18B B17B 37.4(6) . . . . ?
B19B B15B B16B C18B -39.3(5) . . . . ?
B19B B15B B16B B11B -137.6(6) . . . . ?
B19B B15B B16B B12B -100.6(6) . . . . ?
B19B B15B B20B C19B 98.4(6) . . . . ?
B19B B15B B20B B14B 137.8(6) . . . . ?
B19B B15B B20B B17B 37.2(5) . . . . ?
B19B B17B B18B C18B -34.5(5) . . . . ?
B19B B17B B18B C19B 95.6(6) . . . . ?
B19B B17B B18B B12B -2.5(8) . . . . ?
B19B B17B B18B B13B 61.1(7) . . . . ?
B19B B17B B20B C19B -133.5(6) . . . . ?
B19B B17B B20B B14B -100.4(6) . . . . ?
B19B B17B B20B B15B -36.9(5) . . . . ?
B20B C19B B13B B11B -3.9(7) . . . . ?
B20B C19B B13B B12B -67.2(7) . . . . ?
B20B C19B B13B B14B 36.3(6) . . . . ?
B20B C19B B13B B18B -106.9(6) . . . . ?
B20B C19B B14B B11B -102.3(6) . . . . ?
B20B C19B B14B B13B -142.9(6) . . . . ?
B20B C19B B14B B15B -40.5(5) . . . . ?
B20B C19B B17B C18B 101.3(6) . . . . ?
B20B C19B B17B B18B 143.1(6) . . . . ?
B20B C19B B17B B19B 40.2(5) . . . . ?
B20B C19B B18B C18B 5.2(7) . . . . ?
B20B C19B B18B B12B 66.2(7) . . . . ?
B20B C19B B18B B13B 106.0(6) . . . . ?
B20B C19B B18B B17B -36.1(6) . . . . ?
B20B B14B B15B B11B -138.8(6) . . . . ?
B20B B14B B15B B16B -100.6(6) . . . . ?
B20B B14B B15B B19B -36.9(5) . . . . ?
B20B B15B B16B C18B -2.1(7) . . . . ?
B20B B15B B16B B11B -100.5(6) . . . . ?
B20B B15B B16B B12B -63.4(7) . . . . ?
B20B B15B B16B B19B 37.2(5) . . . . ?
B20B B15B B19B C18B -98.7(6) . . . . ?
B20B B15B B19B B16B -137.8(6) . . . . ?
B20B B15B B19B B17B -38.0(6) . . . . ?
B20B B17B B18B C18B -97.4(6) . . . . ?
B20B B17B B18B C19B 32.6(5) . . . . ?
B20B B17B B18B B12B -65.5(7) . . . . ?
B20B B17B B18B B13B -1.8(7) . . . . ?
B20B B17B B19B C18B 134.1(6) . . . . ?
B20B B17B B19B B15B 38.6(6) . . . . ?
B20B B17B B19B B16B 102.4(6) . . . . ?
B21B S2B C1B N2B 168.9(5) . . . . ?
B21B S2B C1B C2B -9.1(8) . . . . ?
B21B B22B B23B B24B 37.7(5) . . . . ?
B21B B22B B23B B28B 134.0(6) . . . . ?
B21B B22B B23B B29B 102.2(6) . . . . ?
B21B B22B B26B C16B -138.5(6) . . . . ?
B21B B22B B26B B02Y -100.0(6) . . . . ?
B21B B22B B26B B25B -36.9(5) . . . . ?
B21B B22B B28B C16B 102.9(6) . . . . ?
B21B B22B B28B B23B -39.9(5) . . . . ?
B21B B22B B28B B27B 66.8(7) . . . . ?
B21B B22B B28B B29B -4.3(7) . . . . ?
B21B B23B B24B C17B 97.7(5) . . . . ?
B21B B23B B24B B25B 36.8(5) . . . . ?
B21B B23B B24B B29B 136.7(6) . . . . ?
B21B B23B B28B C16B 2.8(8) . . . . ?
B21B B23B B28B B22B 39.4(5) . . . . ?
B21B B23B B28B B27B -66.9(7) . . . . ?
B21B B23B B28B B29B -104.1(6) . . . . ?
B21B B23B B29B C17B -0.1(7) . . . . ?
B21B B23B B29B B24B -39.5(5) . . . . ?
B21B B23B B29B B27B 61.1(7) . . . . ?
B21B B23B B29B B28B 94.5(6) . . . . ?
B21B B24B B25B C17B 133.4(6) . . . . ?
B21B B24B B25B B02Y 101.6(6) . . . . ?
B21B B24B B25B B26B 37.8(5) . . . . ?
B21B B24B B29B C17B -95.8(6) . . . . ?
B21B B24B B29B B23B 38.3(5) . . . . ?
B21B B24B B29B B27B -63.0(7) . . . . ?
B21B B24B B29B B28B -1.9(7) . . . . ?
B21B B25B B26B C16B 101.9(6) . . . . ?
B21B B25B B26B B02Y 139.5(6) . . . . ?
B21B B25B B26B B22B 37.3(5) . . . . ?
B22B C16B B02Y C17B -60.9(7) . . . . ?
B22B C16B B02Y B25B 0.2(7) . . . . ?
B22B C16B B02Y B26B 37.7(5) . . . . ?
B22B C16B B02Y B27B -100.2(6) . . . . ?
B22B C16B B26B B02Y -137.4(6) . . . . ?
B22B C16B B26B B21B -37.4(5) . . . . ?
B22B C16B B26B B25B -100.0(6) . . . . ?
B22B C16B B27B C17B 61.0(7) . . . . ?
B22B C16B B27B B02Y 100.6(6) . . . . ?
B22B C16B B27B B28B -32.7(5) . . . . ?
B22B C16B B27B B29B -0.6(7) . . . . ?
B22B C16B B28B B23B 36.8(6) . . . . ?
B22B C16B B28B B27B 142.8(6) . . . . ?
B22B C16B B28B B29B 106.7(7) . . . . ?
B22B B21B B23B B24B -138.7(6) . . . . ?
B22B B21B B23B B28B -39.0(5) . . . . ?
B22B B21B B23B B29B -99.3(6) . . . . ?
B22B B21B B24B C17B -61.0(6) . . . . ?
B22B B21B B24B B23B 37.5(5) . . . . ?
B22B B21B B24B B25B -100.6(6) . . . . ?
B22B B21B B24B B29B -0.6(7) . . . . ?
B22B B21B B25B C17B 60.6(7) . . . . ?
B22B B21B B25B B02Y -0.8(7) . . . . ?
B22B B21B B25B B24B 100.9(6) . . . . ?
B22B B21B B25B B26B -37.3(5) . . . . ?
B22B B21B B26B C16B 38.0(6) . . . . ?
B22B B21B B26B B02Y 101.9(6) . . . . ?
B22B B21B B26B B25B 138.0(6) . . . . ?
B22B B23B B24B C17B 61.0(7) . . . . ?
B22B B23B B24B B21B -36.8(5) . . . . ?
B22B B23B B24B B25B 0.0(7) . . . . ?
B22B B23B B24B B29B 100.0(6) . . . . ?
B22B B23B B28B C16B -36.6(6) . . . . ?
B22B B23B B28B B27B -106.3(6) . . . . ?
B22B B23B B28B B29B -143.6(6) . . . . ?
B22B B23B B29B C17B -62.7(7) . . . . ?
B22B B23B B29B B24B -102.1(6) . . . . ?
B22B B23B B29B B27B -1.5(8) . . . . ?
B22B B23B B29B B28B 31.9(5) . . . . ?
B22B B28B B29B C17B 64.4(7) . . . . ?
B22B B28B B29B B23B -36.0(6) . . . . ?
B22B B28B B29B B24B 3.9(8) . . . . ?
B22B B28B B29B B27B 106.2(6) . . . . ?
B23B B21B B22B C16B 100.5(6) . . . . ?
B23B B21B B22B B26B 137.5(6) . . . . ?
B23B B21B B22B B28B 39.2(5) . . . . ?
B23B B21B B24B C17B -98.5(6) . . . . ?
B23B B21B B24B B25B -138.1(6) . . . . ?
B23B B21B B24B B29B -38.1(5) . . . . ?
B23B B21B B25B C17B -3.7(7) . . . . ?
B23B B21B B25B B02Y -65.2(7) . . . . ?
B23B B21B B25B B24B 36.6(5) . . . . ?
B23B B21B B25B B26B -101.6(6) . . . . ?
B23B B21B B26B C16B -0.5(8) . . . . ?
B23B B21B B26B B02Y 63.4(7) . . . . ?
B23B B21B B26B B22B -38.5(5) . . . . ?
B23B B21B B26B B25B 99.5(6) . . . . ?
B23B B22B B26B C16B -100.6(6) . . . . ?
B23B B22B B26B B02Y -62.1(7) . . . . ?
B23B B22B B26B B21B 37.9(5) . . . . ?
B23B B22B B26B B25B 1.0(7) . . . . ?
B23B B22B B28B C16B 142.8(6) . . . . ?
B23B B22B B28B B27B 106.7(6) . . . . ?
B23B B22B B28B B29B 35.6(6) . . . . ?
B23B B24B B25B C17B 96.2(6) . . . . ?
B23B B24B B25B B02Y 64.4(7) . . . . ?
B23B B24B B25B B21B -37.2(5) . . . . ?
B23B B24B B25B B26B 0.6(7) . . . . ?
B23B B24B B29B C17B -134.0(6) . . . . ?
B23B B24B B29B B27B -101.3(6) . . . . ?
B23B B24B B29B B28B -40.1(5) . . . . ?
B23B B28B B29B C17B 100.3(6) . . . . ?
B23B B28B B29B B24B 39.9(5) . . . . ?
B23B B28B B29B B27B 142.2(6) . . . . ?
B24B C17B B02Y C16B 66.7(7) . . . . ?
B24B C17B B02Y B25B -35.1(6) . . . . ?
B24B C17B B02Y B26B 5.4(8) . . . . ?
B24B C17B B02Y B27B 106.4(6) . . . . ?
B24B C17B B25B B02Y 144.2(6) . . . . ?
B24B C17B B25B B21B 41.5(5) . . . . ?
B24B C17B B25B B26B 104.0(6) . . . . ?
B24B C17B B27B C16B -66.5(7) . . . . ?
B24B C17B B27B B02Y -106.8(6) . . . . ?
B24B C17B B27B B28B -5.1(7) . . . . ?
B24B C17B B27B B29B 36.4(6) . . . . ?
B24B C17B B29B B23B -39.7(5) . . . . ?
B24B C17B B29B B27B -142.9(6) . . . . ?
B24B C17B B29B B28B -101.2(6) . . . . ?
B24B B21B B22B C16B 64.0(7) . . . . ?
B24B B21B B22B B23B -36.5(5) . . . . ?
B24B B21B B22B B26B 101.0(6) . . . . ?
B24B B21B B22B B28B 2.8(7) . . . . ?
B24B B21B B23B B22B 138.7(6) . . . . ?
B24B B21B B23B B28B 99.7(6) . . . . ?
B24B B21B B23B B29B 39.4(5) . . . . ?
B24B B21B B25B C17B -40.3(5) . . . . ?
B24B B21B B25B B02Y -101.7(6) . . . . ?
B24B B21B B25B B26B -138.2(6) . . . . ?
B24B B21B B26B C16B -62.7(7) . . . . ?
B24B B21B B26B B02Y 1.3(7) . . . . ?
B24B B21B B26B B22B -100.6(6) . . . . ?
B24B B21B B26B B25B 37.3(5) . . . . ?
B24B B23B B28B C16B 66.3(7) . . . . ?
B24B B23B B28B B22B 102.9(6) . . . . ?
B24B B23B B28B B27B -3.4(8) . . . . ?
B24B B23B B28B B29B -40.6(5) . . . . ?
B24B B23B B29B C17B 39.4(5) . . . . ?
B24B B23B B29B B27B 100.6(6) . . . . ?
B24B B23B B29B B28B 134.0(6) . . . . ?
B24B B25B B26B C16B 63.6(7) . . . . ?
B24B B25B B26B B02Y 101.2(6) . . . . ?
B24B B25B B26B B21B -38.3(5) . . . . ?
B24B B25B B26B B22B -1.0(7) . . . . ?
B25B C17B B02Y C16B 101.7(6) . . . . ?
B25B C17B B02Y B26B 40.4(5) . . . . ?
B25B C17B B02Y B27B 141.4(6) . . . . ?
B25B C17B B24B B21B -39.8(5) . . . . ?
B25B C17B B24B B23B -101.7(6) . . . . ?
B25B C17B B24B B29B -141.4(6) . . . . ?
B25B C17B B27B C16B 3.0(7) . . . . ?
B25B C17B B27B B02Y -37.4(6) . . . . ?
B25B C17B B27B B28B 64.3(7) . . . . ?
B25B C17B B27B B29B 105.8(6) . . . . ?
B25B C17B B29B B23B -2.4(8) . . . . ?
B25B C17B B29B B24B 37.3(6) . . . . ?
B25B C17B B29B B27B -105.6(6) . . . . ?
B25B C17B B29B B28B -63.9(7) . . . . ?
B25B B02Y B26B C16B 138.1(6) . . . . ?
B25B B02Y B26B B21B 35.8(5) . . . . ?
B25B B02Y B26B B22B 99.2(6) . . . . ?
B25B B02Y B27B C16B -100.4(6) . . . . ?
B25B B02Y B27B C17B 33.9(5) . . . . ?
B25B B02Y B27B B28B -59.6(7) . . . . ?
B25B B02Y B27B B29B 1.3(8) . . . . ?
B25B B21B B22B C16B 0.9(7) . . . . ?
B25B B21B B22B B23B -99.5(6) . . . . ?
B25B B21B B22B B26B 37.9(5) . . . . ?
B25B B21B B22B B28B -60.3(7) . . . . ?
B25B B21B B23B B22B 101.7(6) . . . . ?
B25B B21B B23B B24B -37.0(5) . . . . ?
B25B B21B B23B B28B 62.7(7) . . . . ?
B25B B21B B23B B29B 2.4(7) . . . . ?
B25B B21B B24B C17B 39.6(5) . . . . ?
B25B B21B B24B B23B 138.1(6) . . . . ?
B25B B21B B24B B29B 100.0(6) . . . . ?
B25B B21B B26B C16B -100.0(6) . . . . ?
B25B B21B B26B B02Y -36.1(5) . . . . ?
B25B B21B B26B B22B -138.0(6) . . . . ?
B25B B24B B29B C17B -33.8(5) . . . . ?
B25B B24B B29B B23B 100.2(6) . . . . ?
B25B B24B B29B B27B -1.1(8) . . . . ?
B25B B24B B29B B28B 60.1(7) . . . . ?
B26B C16B B02Y C17B -98.6(6) . . . . ?
B26B C16B B02Y B25B -37.5(5) . . . . ?
B26B C16B B02Y B27B -137.8(6) . . . . ?
B26B C16B B22B B21B 37.5(5) . . . . ?
B26B C16B B22B B23B 100.8(6) . . . . ?
B26B C16B B22B B28B 133.6(6) . . . . ?
B26B C16B B27B C17B -1.6(7) . . . . ?
B26B C16B B27B B02Y 38.0(5) . . . . ?
B26B C16B B27B B28B -95.3(6) . . . . ?
B26B C16B B27B B29B -63.2(7) . . . . ?
B26B C16B B28B B22B -39.9(5) . . . . ?
B26B C16B B28B B23B -3.1(8) . . . . ?
B26B C16B B28B B27B 102.9(6) . . . . ?
B26B C16B B28B B29B 66.8(7) . . . . ?
B26B B02Y B25B C17B -133.8(6) . . . . ?
B26B B02Y B25B B21B -36.5(5) . . . . ?
B26B B02Y B25B B24B -101.8(6) . . . . ?
B26B B02Y B27B C16B -37.0(5) . . . . ?
B26B B02Y B27B C17B 97.3(6) . . . . ?
B26B B02Y B27B B28B 3.8(7) . . . . ?
B26B B02Y B27B B29B 64.7(7) . . . . ?
B26B B21B B22B C16B -37.0(5) . . . . ?
B26B B21B B22B B23B -137.5(6) . . . . ?
B26B B21B B22B B28B -98.2(6) . . . . ?
B26B B21B B23B B22B 37.7(5) . . . . ?
B26B B21B B23B B24B -101.0(6) . . . . ?
B26B B21B B23B B28B -1.3(7) . . . . ?
B26B B21B B23B B29B -61.6(7) . . . . ?
B26B B21B B24B C17B 1.8(7) . . . . ?
B26B B21B B24B B23B 100.3(6) . . . . ?
B26B B21B B24B B25B -37.8(5) . . . . ?
B26B B21B B24B B29B 62.2(7) . . . . ?
B26B B21B B25B C17B 97.9(6) . . . . ?
B26B B21B B25B B02Y 36.4(5) . . . . ?
B26B B21B B25B B24B 138.2(6) . . . . ?
B26B B22B B23B B21B -38.3(5) . . . . ?
B26B B22B B23B B24B -0.6(7) . . . . ?
B26B B22B B23B B28B 95.7(6) . . . . ?
B26B B22B B23B B29B 63.9(7) . . . . ?
B26B B22B B28B C16B 40.0(5) . . . . ?
B26B B22B B28B B23B -102.7(6) . . . . ?
B26B B22B B28B B27B 3.9(8) . . . . ?
B26B B22B B28B B29B -67.2(7) . . . . ?
B27B C16B B02Y C17B 39.2(5) . . . . ?
B27B C16B B02Y B25B 100.3(6) . . . . ?
B27B C16B B02Y B26B 137.8(6) . . . . ?
B27B C16B B22B B21B -63.5(7) . . . . ?
B27B C16B B22B B23B -0.3(7) . . . . ?
B27B C16B B22B B26B -101.1(6) . . . . ?
B27B C16B B22B B28B 32.5(5) . . . . ?
B27B C16B B26B B02Y -37.5(5) . . . . ?
B27B C16B B26B B21B 62.4(7) . . . . ?
B27B C16B B26B B22B 99.8(6) . . . . ?
B27B C16B B26B B25B -0.2(7) . . . . ?
B27B C16B B28B B22B -142.8(6) . . . . ?
B27B C16B B28B B23B -106.0(6) . . . . ?
B27B C16B B28B B29B -36.1(6) . . . . ?
B27B C17B B02Y C16B -39.7(5) . . . . ?
B27B C17B B02Y B25B -141.4(6) . . . . ?
B27B C17B B02Y B26B -101.0(6) . . . . ?
B27B C17B B24B B21B 65.2(7) . . . . ?
B27B C17B B24B B23B 3.3(7) . . . . ?
B27B C17B B24B B25B 105.1(6) . . . . ?
B27B C17B B24B B29B -36.3(6) . . . . ?
B27B C17B B25B B02Y 37.1(6) . . . . ?
B27B C17B B25B B21B -65.6(7) . . . . ?
B27B C17B B25B B24B -107.0(6) . . . . ?
B27B C17B B25B B26B -3.0(7) . . . . ?
B27B C17B B29B B23B 103.2(6) . . . . ?
B27B C17B B29B B24B 142.9(6) . . . . ?
B27B C17B B29B B28B 41.7(5) . . . . ?
B27B B02Y B25B C17B -34.0(5) . . . . ?
B27B B02Y B25B B21B 63.3(7) . . . . ?
B27B B02Y B25B B24B -1.9(8) . . . . ?
B27B B02Y B25B B26B 99.8(6) . . . . ?
B27B B02Y B26B C16B 37.2(5) . . . . ?
B27B B02Y B26B B21B -65.0(7) . . . . ?
B27B B02Y B26B B22B -1.6(8) . . . . ?
B27B B02Y B26B B25B -100.8(6) . . . . ?
B27B B28B B29B C17B -41.8(5) . . . . ?
B27B B28B B29B B23B -142.2(6) . . . . ?
B27B B28B B29B B24B -102.3(6) . . . . ?
B28B C16B B02Y C17B -0.2(7) . . . . ?
B28B C16B B02Y B25B 60.9(7) . . . . ?
B28B C16B B02Y B26B 98.4(6) . . . . ?
B28B C16B B02Y B27B -39.4(5) . . . . ?
B28B C16B B22B B21B -96.0(6) . . . . ?
B28B C16B B22B B23B -32.8(5) . . . . ?
B28B C16B B22B B26B -133.6(6) . . . . ?
B28B C16B B26B B02Y -97.9(6) . . . . ?
B28B C16B B26B B21B 2.1(7) . . . . ?
B28B C16B B26B B22B 39.5(5) . . . . ?
B28B C16B B26B B25B -60.5(7) . . . . ?
B28B C16B B27B C17B 93.7(6) . . . . ?
B28B C16B B27B B02Y 133.2(6) . . . . ?
B28B C16B B27B B29B 32.1(5) . . . . ?
B28B B22B B23B B21B -134.0(6) . . . . ?
B28B B22B B23B B24B -96.3(6) . . . . ?
B28B B22B B23B B29B -31.8(5) . . . . ?
B28B B22B B26B C16B -39.6(5) . . . . ?
B28B B22B B26B B02Y -1.2(7) . . . . ?
B28B B22B B26B B21B 98.8(6) . . . . ?
B28B B22B B26B B25B 61.9(7) . . . . ?
B28B B23B B24B C17B 0.0(7) . . . . ?
B28B B23B B24B B21B -97.7(6) . . . . ?
B28B B23B B24B B25B -60.9(7) . . . . ?
B28B B23B B24B B29B 39.0(5) . . . . ?
B28B B23B B29B C17B -94.6(6) . . . . ?
B28B B23B B29B B24B -134.0(6) . . . . ?
B28B B23B B29B B27B -33.4(5) . . . . ?
B28B B27B B29B C17B 129.9(6) . . . . ?
B28B B27B B29B B23B 34.0(5) . . . . ?
B28B B27B B29B B24B 97.0(6) . . . . ?
B29B C17B B02Y C16B -3.8(7) . . . . ?
B29B C17B B02Y B25B -105.5(6) . . . . ?
B29B C17B B02Y B26B -65.1(7) . . . . ?
B29B C17B B02Y B27B 35.9(6) . . . . ?
B29B C17B B24B B21B 101.6(6) . . . . ?
B29B C17B B24B B23B 39.7(5) . . . . ?
B29B C17B B24B B25B 141.4(6) . . . . ?
B29B C17B B25B B02Y 106.7(6) . . . . ?
B29B C17B B25B B21B 4.0(8) . . . . ?
B29B C17B B25B B24B -37.5(6) . . . . ?
B29B C17B B25B B26B 66.5(7) . . . . ?
B29B C17B B27B C16B -102.9(6) . . . . ?
B29B C17B B27B B02Y -143.2(6) . . . . ?
B29B C17B B27B B28B -41.5(5) . . . . ?
B29B B23B B24B C17B -39.0(5) . . . . ?
B29B B23B B24B B21B -136.7(6) . . . . ?
B29B B23B B24B B25B -100.0(6) . . . . ?
B29B B23B B28B C16B 107.0(6) . . . . ?
B29B B23B B28B B22B 143.6(6) . . . . ?
B29B B23B B28B B27B 37.2(6) . . . . ?
B29B B24B B25B C17B 33.7(5) . . . . ?
B29B B24B B25B B02Y 1.9(8) . . . . ?
B29B B24B B25B B21B -99.7(6) . . . . ?
B29B B24B B25B B26B -61.9(7) . . . . ?
B29B B27B B28B C16B -143.7(6) . . . . ?
B29B B27B B28B B22B -107.4(6) . . . . ?
B29B B27B B28B B23B -36.7(6) . . . . ?
